data_4064475
loop_
_publ_author_name
'Miyazaki, Takamasa'
'Tanabe, Yoshiaki'
'Yuki, Masahiro'
'Miyake, Yoshihiro'
'Nishibayashi, Yoshiaki'

_publ_section_title
;
 Synthesis of Group IV (Zr, Hf)&#x2212;Group VIII (Fe, Ru)
 Heterobimetallic Complexes Bearing Metallocenyl Diphosphine Moieties and
 Their Application to Catalytic Dehydrogenation of Amine&#x2212;Boranes
;
_journal_issue 8
_journal_name_full Organometallics
_journal_page_first 2394
_journal_paper_doi 10.1021/om200127r
_journal_volume 30
_journal_year 2011
_chemical_formula_moiety 'C38.50 H55 Cl3 Fe P2 Zr '
_chemical_formula_sum 'C38.5 H55 Cl3 Fe P2 Zr'
_chemical_formula_weight 833.23
_space_group_IT_number 2
_symmetry_cell_setting triclinic
_symmetry_Int_Tables_number 2
_symmetry_space_group_name_Hall '-P 1'
_symmetry_space_group_name_H-M 'P -1'
_cell_angle_alpha 68.1612(13)
_cell_angle_beta 86.4757(17)
_cell_angle_gamma 73.8148(14)
_cell_formula_units_Z 4
_cell_length_a 13.4937(7)
_cell_length_b 16.2298(7)
_cell_length_c 19.8791(10)
_cell_measurement_reflns_used 19849
_cell_measurement_temperature 173.1
_cell_measurement_theta_max 27.4
_cell_measurement_theta_min 3.0
_cell_volume 3876.6(3)
_computing_cell_refinement PROCESS-AUTO
_computing_data_collection PROCESS-AUTO
_computing_data_reduction CrystalStructure
_computing_publication_material 'CrystalStructure 3.8'
_computing_structure_refinement CRYSTALS
_computing_structure_solution SIR97
_diffrn_ambient_temperature 173.1
_diffrn_detector_area_resol_mean 10.00
_diffrn_measured_fraction_theta_full 0.985
_diffrn_measured_fraction_theta_max 0.985
_diffrn_measurement_device_type 'Rigaku RAXIS-RAPID'
_diffrn_measurement_method \w
_diffrn_radiation_type 'Mo K\a'
_diffrn_radiation_wavelength 0.71075
_diffrn_reflns_av_R_equivalents 0.073
_diffrn_reflns_limit_h_max 17
_diffrn_reflns_limit_h_min -17
_diffrn_reflns_limit_k_max 21
_diffrn_reflns_limit_k_min -18
_diffrn_reflns_limit_l_max 25
_diffrn_reflns_limit_l_min -25
_diffrn_reflns_number 37768
_diffrn_reflns_theta_full 27.45
_diffrn_reflns_theta_max 27.45
_exptl_absorpt_coefficient_mu 0.958
_exptl_absorpt_correction_T_max 0.909
_exptl_absorpt_correction_T_min 0.536
_exptl_absorpt_correction_type multi-scan
_exptl_absorpt_process_details
;
    Higashi, T. (1995). Program for Absorption Correction.
    Rigaku Corporation, Tokyo, Japan.
;
_exptl_crystal_colour purple
_exptl_crystal_density_diffrn 1.428
_exptl_crystal_density_method 'not measured'
_exptl_crystal_description platelet
_exptl_crystal_F_000 1732.00
_exptl_crystal_size_max 0.20
_exptl_crystal_size_mid 0.20
_exptl_crystal_size_min 0.10
_refine_diff_density_max 3.12
_refine_diff_density_min -5.30
_refine_ls_extinction_method none
_refine_ls_goodness_of_fit_ref 0.997
_refine_ls_hydrogen_treatment refall
_refine_ls_number_parameters 895
_refine_ls_number_reflns 17464
_refine_ls_R_factor_gt 0.0629
_refine_ls_shift/su_max 0.0000
_refine_ls_structure_factor_coef Fsqd
_refine_ls_weighting_details 'w = 1/[2.5500\s(Fo^2^)]/(4Fo^2^)'
_refine_ls_weighting_scheme calc
_refine_ls_wR_factor_ref 0.1393
_reflns_number_gt 7563
_reflns_number_total 17464
_reflns_threshold_expression F^2^>2.0\s(F^2^)
_cod_data_source_file om200127r_si_002.cif
_cod_data_source_block '_3c'
_cod_original_formula_sum 'C38.50 H55 Cl3 Fe P2 Zr '
_cod_database_code 4064475

loop_
_symmetry_equiv_pos_site_id
_symmetry_equiv_pos_as_xyz
1 +X,+Y,+Z
2 -X,-Y,-Z

loop_
_atom_site_label
_atom_site_type_symbol
_atom_site_fract_x
_atom_site_fract_y
_atom_site_fract_z
_atom_site_U_iso_or_equiv
_atom_site_adp_type
_atom_site_occupancy
_atom_site_symmetry_multiplicity
_atom_site_calc_flag
_atom_site_refinement_flags
Zr(1) Zr 0.40695(6) 0.49738(4) 0.15555(4) 0.0330(2) Uani 1.00 1 d .
Zr(2) Zr -0.15609(6) 0.51305(4) 0.32491(4) 0.0325(2) Uani 1.00 1 d .
Fe(1) Fe 0.18898(8) 0.77101(6) 0.20724(5) 0.0282(3) Uani 1.00 1 d .
Fe(2) Fe 0.09231(8) 0.22677(6) 0.30908(5) 0.0282(3) Uani 1.00 1 d .
Cl(1) Cl 0.47568(18) 0.34790(12) 0.14301(12) 0.0546(7) Uani 1.00 1 d .
Cl(2) Cl 0.55060(16) 0.56051(13) 0.10319(11) 0.0460(6) Uani 1.00 1 d .
Cl(3) Cl 0.09690(15) 0.66005(11) 0.24087(10) 0.0347(5) Uani 1.00 1 d .
Cl(4) Cl -0.24079(19) 0.67004(13) 0.31869(12) 0.0600(7) Uani 1.00 1 d .
Cl(5) Cl -0.29967(17) 0.44743(14) 0.37321(11) 0.0521(6) Uani 1.00 1 d .
Cl(6) Cl 0.17220(15) 0.34568(11) 0.26184(10) 0.0349(5) Uani 1.00 1 d .
P(1) P 0.32580(16) 0.66187(12) 0.27123(11) 0.0328(5) Uani 1.00 1 d .
P(2) P 0.21855(16) 0.75016(12) 0.10217(10) 0.0296(5) Uani 1.00 1 d .
P(3) P 0.05515(16) 0.26638(12) 0.40508(10) 0.0286(5) Uani 1.00 1 d .
P(4) P -0.04803(16) 0.32184(12) 0.23942(10) 0.0294(5) Uani 1.00 1 d .
C(1) C 0.3785(5) 0.5504(4) 0.2604(3) 0.029(2) Uani 1.00 1 d .
C(2) C 0.3254(5) 0.4808(4) 0.2740(3) 0.029(2) Uani 1.00 1 d .
C(3) C 0.3962(6) 0.3972(4) 0.2843(4) 0.039(2) Uani 1.00 1 d .
C(4) C 0.4971(6) 0.4096(4) 0.2779(4) 0.042(2) Uani 1.00 1 d .
C(5) C 0.4861(5) 0.5026(4) 0.2653(3) 0.036(2) Uani 1.00 1 d .
C(6) C 0.2645(5) 0.6386(4) 0.0926(3) 0.029(2) Uani 1.00 1 d .
C(7) C 0.3258(5) 0.6183(4) 0.0373(3) 0.036(2) Uani 1.00 1 d .
C(8) C 0.3212(6) 0.5350(4) 0.0356(4) 0.037(2) Uani 1.00 1 d .
C(9) C 0.2541(5) 0.5009(4) 0.0891(4) 0.037(2) Uani 1.00 1 d .
C(10) C 0.2182(5) 0.5641(4) 0.1241(3) 0.030(2) Uani 1.00 1 d .
C(11) C 0.4446(6) 0.6937(4) 0.2752(4) 0.045(2) Uani 1.00 1 d .
C(12) C 0.4921(6) 0.7301(4) 0.2013(4) 0.049(2) Uani 1.00 1 d .
C(13) C 0.2974(6) 0.6140(5) 0.3682(3) 0.051(2) Uani 1.00 1 d .
C(14) C 0.3805(7) 0.5316(5) 0.4203(4) 0.066(3) Uani 1.00 1 d .
C(15) C 0.3064(6) 0.8124(4) 0.0424(4) 0.049(2) Uani 1.00 1 d .
C(16) C 0.2845(7) 0.8569(5) -0.0402(4) 0.064(3) Uani 1.00 1 d .
C(17) C 0.0943(5) 0.7877(4) 0.0517(3) 0.040(2) Uani 1.00 1 d .
C(18) C 0.0829(6) 0.7601(4) -0.0125(4) 0.052(2) Uani 1.00 1 d .
C(19) C 0.1287(6) 0.9173(4) 0.1520(4) 0.033(2) Uani 1.00 1 d .
C(20) C 0.0523(6) 0.8800(4) 0.1926(4) 0.032(2) Uani 1.00 1 d .
C(21) C 0.0863(6) 0.8397(4) 0.2667(4) 0.033(2) Uani 1.00 1 d .
C(22) C 0.1831(6) 0.8535(4) 0.2721(4) 0.035(2) Uani 1.00 1 d .
C(23) C 0.2125(6) 0.8973(4) 0.1995(4) 0.036(2) Uani 1.00 1 d .
C(24) C 0.1152(6) 0.9848(4) 0.0745(3) 0.054(2) Uani 1.00 1 d .
C(25) C -0.0541(5) 0.8881(4) 0.1666(4) 0.049(2) Uani 1.00 1 d .
C(26) C 0.0242(6) 0.7974(4) 0.3295(4) 0.049(2) Uani 1.00 1 d .
C(27) C 0.2364(6) 0.8453(5) 0.3402(4) 0.059(3) Uani 1.00 1 d .
C(28) C 0.3011(6) 0.9403(4) 0.1819(4) 0.059(3) Uani 1.00 1 d .
C(29) C -0.0120(5) 0.3830(4) 0.4028(3) 0.028(2) Uani 1.00 1 d .
C(30) C -0.0852(5) 0.4056(4) 0.4511(3) 0.031(2) Uani 1.00 1 d .
C(31) C -0.0953(5) 0.4951(4) 0.4474(3) 0.031(2) Uani 1.00 1 d .
C(32) C -0.0255(6) 0.5296(4) 0.3980(4) 0.037(2) Uani 1.00 1 d .
C(33) C 0.0273(5) 0.4613(4) 0.3716(3) 0.036(2) Uani 1.00 1 d .
C(34) C -0.1053(5) 0.4417(4) 0.2320(3) 0.027(2) Uani 1.00 1 d .
C(35) C -0.2110(6) 0.4908(4) 0.2159(3) 0.033(2) Uani 1.00 1 d .
C(36) C -0.2220(6) 0.5855(4) 0.1955(3) 0.040(2) Uani 1.00 1 d .
C(37) C -0.1225(5) 0.5963(4) 0.1964(3) 0.030(2) Uani 1.00 1 d .
C(38) C -0.0511(5) 0.5092(4) 0.2184(3) 0.027(2) Uani 1.00 1 d .
C(39) C 0.1744(5) 0.2545(4) 0.4529(3) 0.036(2) Uani 1.00 1 d .
C(40) C 0.1672(6) 0.2725(5) 0.5229(4) 0.054(2) Uani 1.00 1 d .
C(41) C -0.0142(5) 0.1984(4) 0.4760(3) 0.038(2) Uani 1.00 1 d .
C(42) C -0.1218(5) 0.2023(4) 0.4548(3) 0.040(2) Uani 1.00 1 d .
C(43) C -0.0189(6) 0.3473(4) 0.1421(3) 0.049(2) Uani 1.00 1 d .
C(44) C -0.0810(7) 0.4310(4) 0.0833(4) 0.071(3) Uani 1.00 1 d .
C(45) C -0.1653(5) 0.2794(4) 0.2549(3) 0.037(2) Uani 1.00 1 d .
C(46) C -0.2356(6) 0.2980(4) 0.1893(4) 0.050(2) Uani 1.00 1 d .
C(47) C 0.2402(5) 0.1292(4) 0.3190(4) 0.030(2) Uani 1.00 1 d .
C(48) C 0.1880(6) 0.1507(4) 0.2517(4) 0.036(2) Uani 1.00 1 d .
C(49) C 0.0964(5) 0.1232(4) 0.2662(3) 0.024(2) Uani 1.00 1 d .
C(50) C 0.0881(5) 0.0877(4) 0.3433(3) 0.029(2) Uani 1.00 1 d .
C(51) C 0.1794(5) 0.0885(4) 0.3755(3) 0.032(2) Uani 1.00 1 d .
C(52) C 0.3439(6) 0.1405(5) 0.3291(4) 0.055(2) Uani 1.00 1 d .
C(53) C 0.2315(6) 0.1882(4) 0.1789(3) 0.045(2) Uani 1.00 1 d .
C(54) C 0.0291(6) 0.1122(4) 0.2144(3) 0.047(2) Uani 1.00 1 d .
C(55) C 0.0124(6) 0.0353(4) 0.3826(4) 0.047(2) Uani 1.00 1 d .
C(56) C 0.2167(5) 0.0343(4) 0.4528(3) 0.040(2) Uani 1.00 1 d .
C(57) C 0.6914(7) 0.0112(6) 0.2675(5) 0.063(3) Uani 1.00 1 d .
C(58) C 0.6898(8) -0.0692(6) 0.2606(5) 0.068(3) Uani 1.00 1 d .
C(59) C 0.6115(9) -0.0685(7) 0.2178(5) 0.078(4) Uani 1.00 1 d .
C(60) C 0.5371(9) 0.0090(8) 0.1837(6) 0.089(4) Uani 1.00 1 d .
C(61) C 0.5368(7) 0.0912(7) 0.1896(5) 0.070(3) Uani 1.00 1 d .
C(62) C 0.6154(7) 0.0897(5) 0.2334(5) 0.059(3) Uani 1.00 1 d .
C(63) C 0.7757(8) 0.0123(7) 0.3126(6) 0.119(5) Uani 1.00 1 d .
C(64) C 0.5526(8) 0.1835(7) 0.4670(5) 0.064(3) Uani 1.00 1 d .
C(65) C 0.5496(9) 0.2610(7) 0.4791(6) 0.087(4) Uani 1.00 1 d .
C(66) C 0.5025(11) 0.2792(7) 0.5372(7) 0.098(5) Uani 1.00 1 d .
C(67) C 0.4592(8) 0.2142(9) 0.5864(7) 0.096(5) Uani 1.00 1 d .
C(68) C 0.4665(9) 0.1341(8) 0.5777(7) 0.101(5) Uani 1.00 1 d .
C(69) C 0.5097(9) 0.1192(7) 0.5187(7) 0.092(4) Uani 1.00 1 d .
C(70) C 0.5990(9) 0.1636(7) 0.4028(6) 0.116(5) Uani 1.00 1 d .
C(71) C 0.7171(9) 0.7497(7) 0.0138(5) 0.085(3) Uiso 1.00 1 d .
C(72) C 0.6123(9) 0.7919(7) 0.0027(5) 0.095(3) Uiso 1.00 1 d .
C(73) C 0.5715(14) 0.8693(11) 0.0141(8) 0.172(6) Uiso 1.00 1 d .
C(74) C 0.6277(14) 0.9056(10) 0.0428(8) 0.161(5) Uiso 1.00 1 d .
C(75) C 0.7240(9) 0.8678(7) 0.0540(5) 0.096(3) Uiso 1.00 1 d .
C(76) C 0.7811(9) 0.7879(7) 0.0363(5) 0.098(3) Uiso 1.00 1 d .
C(77) C 0.7444(11) 0.6688(8) -0.0029(7) 0.164(5) Uiso 1.00 1 d .
H(1) H 0.2536 0.4895 0.2812 0.035 Uiso 1.00 1 c R
H(2) H 0.3809 0.3394 0.3000 0.047 Uiso 1.00 1 c R
H(3) H 0.5602 0.3618 0.2889 0.051 Uiso 1.00 1 c R
H(4) H 0.5413 0.5286 0.2646 0.043 Uiso 1.00 1 c R
H(5) H 0.3596 0.6591 0.0031 0.043 Uiso 1.00 1 c R
H(6) H 0.3494 0.5103 -0.0001 0.045 Uiso 1.00 1 c R
H(7) H 0.2293 0.4492 0.0955 0.044 Uiso 1.00 1 c R
H(8) H 0.1652 0.5621 0.1579 0.036 Uiso 1.00 1 c R
H(9) H 0.4296 0.7403 0.2952 0.054 Uiso 1.00 1 c R
H(10) H 0.4942 0.6406 0.3060 0.054 Uiso 1.00 1 c R
H(11) H 0.5389 0.6800 0.1923 0.059 Uiso 1.00 1 c R
H(12) H 0.5279 0.7727 0.2019 0.059 Uiso 1.00 1 c R
H(13) H 0.4387 0.7603 0.1642 0.059 Uiso 1.00 1 c R
H(14) H 0.2843 0.6627 0.3859 0.062 Uiso 1.00 1 c R
H(15) H 0.2367 0.5945 0.3705 0.062 Uiso 1.00 1 c R
H(16) H 0.3700 0.4753 0.4222 0.080 Uiso 1.00 1 c R
H(17) H 0.3755 0.5339 0.4675 0.080 Uiso 1.00 1 c R
H(18) H 0.4472 0.5350 0.4033 0.080 Uiso 1.00 1 c R
H(19) H 0.3081 0.8605 0.0582 0.058 Uiso 1.00 1 c R
H(20) H 0.3728 0.7693 0.0505 0.058 Uiso 1.00 1 c R
H(21) H 0.3164 0.8131 -0.0616 0.076 Uiso 1.00 1 c R
H(22) H 0.3115 0.9087 -0.0595 0.076 Uiso 1.00 1 c R
H(23) H 0.2120 0.8762 -0.0506 0.076 Uiso 1.00 1 c R
H(24) H 0.0467 0.7653 0.0860 0.048 Uiso 1.00 1 c R
H(25) H 0.0743 0.8533 0.0336 0.048 Uiso 1.00 1 c R
H(26) H 0.0968 0.8050 -0.0560 0.063 Uiso 1.00 1 c R
H(27) H 0.0144 0.7565 -0.0158 0.063 Uiso 1.00 1 c R
H(28) H 0.1303 0.7017 -0.0055 0.063 Uiso 1.00 1 c R
H(29) H 0.1753 1.0058 0.0616 0.064 Uiso 1.00 1 c R
H(30) H 0.0570 1.0359 0.0697 0.064 Uiso 1.00 1 c R
H(31) H 0.1049 0.9553 0.0433 0.064 Uiso 1.00 1 c R
H(32) H -0.0611 0.9180 0.1153 0.059 Uiso 1.00 1 c R
H(33) H -0.1047 0.9231 0.1881 0.059 Uiso 1.00 1 c R
H(34) H -0.0633 0.8282 0.1801 0.059 Uiso 1.00 1 c R
H(35) H -0.0411 0.8007 0.3115 0.058 Uiso 1.00 1 c R
H(36) H 0.0142 0.8302 0.3613 0.058 Uiso 1.00 1 c R
H(37) H 0.0603 0.7346 0.3550 0.058 Uiso 1.00 1 c R
H(38) H 0.1999 0.8188 0.3813 0.070 Uiso 1.00 1 c R
H(39) H 0.2374 0.9048 0.3371 0.070 Uiso 1.00 1 c R
H(40) H 0.3052 0.8070 0.3448 0.070 Uiso 1.00 1 c R
H(41) H 0.3408 0.9238 0.2251 0.070 Uiso 1.00 1 c R
H(42) H 0.2749 1.0056 0.1608 0.070 Uiso 1.00 1 c R
H(43) H 0.3435 0.9186 0.1487 0.070 Uiso 1.00 1 c R
H(44) H -0.1187 0.3639 0.4845 0.038 Uiso 1.00 1 c R
H(45) H -0.1339 0.5231 0.4787 0.038 Uiso 1.00 1 c R
H(46) H -0.0081 0.5852 0.3902 0.045 Uiso 1.00 1 c R
H(47) H 0.0856 0.4639 0.3423 0.043 Uiso 1.00 1 c R
H(48) H -0.2650 0.4643 0.2143 0.039 Uiso 1.00 1 c R
H(49) H -0.2836 0.6337 0.1766 0.048 Uiso 1.00 1 c R
H(50) H -0.1058 0.6536 0.1783 0.035 Uiso 1.00 1 c R
H(51) H 0.0219 0.4978 0.2176 0.033 Uiso 1.00 1 c R
H(52) H 0.2161 0.1929 0.4638 0.043 Uiso 1.00 1 c R
H(53) H 0.2084 0.2962 0.4199 0.043 Uiso 1.00 1 c R
H(54) H 0.1598 0.3361 0.5121 0.064 Uiso 1.00 1 c R
H(55) H 0.2282 0.2364 0.5526 0.064 Uiso 1.00 1 c R
H(56) H 0.1090 0.2562 0.5478 0.064 Uiso 1.00 1 c R
H(57) H 0.0259 0.1357 0.4920 0.045 Uiso 1.00 1 c R
H(58) H -0.0199 0.2196 0.5150 0.045 Uiso 1.00 1 c R
H(59) H -0.1706 0.2520 0.4631 0.048 Uiso 1.00 1 c R
H(60) H -0.1370 0.1459 0.4832 0.048 Uiso 1.00 1 c R
H(61) H -0.1253 0.2113 0.4049 0.048 Uiso 1.00 1 c R
H(62) H 0.0504 0.3510 0.1380 0.058 Uiso 1.00 1 c R
H(63) H -0.0236 0.2958 0.1319 0.058 Uiso 1.00 1 c R
H(64) H -0.1370 0.4170 0.0674 0.085 Uiso 1.00 1 c R
H(65) H -0.0386 0.4502 0.0439 0.085 Uiso 1.00 1 c R
H(66) H -0.1071 0.4793 0.1013 0.085 Uiso 1.00 1 c R
H(67) H -0.1427 0.2143 0.2795 0.044 Uiso 1.00 1 c R
H(68) H -0.2071 0.3066 0.2855 0.044 Uiso 1.00 1 c R
H(69) H -0.2876 0.3548 0.1796 0.060 Uiso 1.00 1 c R
H(70) H -0.2671 0.2493 0.2000 0.060 Uiso 1.00 1 c R
H(71) H -0.1953 0.3014 0.1479 0.060 Uiso 1.00 1 c R
H(72) H 0.3711 0.1654 0.2831 0.066 Uiso 1.00 1 c R
H(73) H 0.3893 0.0821 0.3564 0.066 Uiso 1.00 1 c R
H(74) H 0.3372 0.1812 0.3543 0.066 Uiso 1.00 1 c R
H(75) H 0.1850 0.1947 0.1421 0.055 Uiso 1.00 1 c R
H(76) H 0.2961 0.1468 0.1768 0.055 Uiso 1.00 1 c R
H(77) H 0.2409 0.2467 0.1717 0.055 Uiso 1.00 1 c R
H(78) H -0.0207 0.0827 0.2406 0.057 Uiso 1.00 1 c R
H(79) H 0.0705 0.0758 0.1897 0.057 Uiso 1.00 1 c R
H(80) H -0.0052 0.1713 0.1802 0.057 Uiso 1.00 1 c R
H(81) H 0.0273 0.0122 0.4334 0.056 Uiso 1.00 1 c R
H(82) H 0.0178 -0.0148 0.3675 0.056 Uiso 1.00 1 c R
H(83) H -0.0558 0.0753 0.3717 0.056 Uiso 1.00 1 c R
H(84) H 0.2833 0.0398 0.4598 0.048 Uiso 1.00 1 c R
H(85) H 0.2206 -0.0289 0.4643 0.048 Uiso 1.00 1 c R
H(86) H 0.1701 0.0574 0.4836 0.048 Uiso 1.00 1 c R
H(87) H 0.7416 -0.1249 0.2847 0.082 Uiso 1.00 1 c R
H(88) H 0.6108 -0.1242 0.2127 0.094 Uiso 1.00 1 c R
H(89) H 0.4842 0.0074 0.1552 0.107 Uiso 1.00 1 c R
H(90) H 0.4851 0.1468 0.1649 0.084 Uiso 1.00 1 c R
H(91) H 0.6155 0.1451 0.2395 0.071 Uiso 1.00 1 c R
H(92) H 0.7554 -0.0006 0.3612 0.143 Uiso 1.00 1 c R
H(93) H 0.7880 0.0714 0.2937 0.143 Uiso 1.00 1 c R
H(94) H 0.8370 -0.0333 0.3114 0.143 Uiso 1.00 1 c R
H(95) H 0.5814 0.3044 0.4460 0.104 Uiso 1.00 1 c R
H(96) H 0.4997 0.3351 0.5435 0.118 Uiso 1.00 1 c R
H(97) H 0.4243 0.2259 0.6263 0.115 Uiso 1.00 1 c R
H(98) H 0.4411 0.0878 0.6134 0.121 Uiso 1.00 1 c R
H(99) H 0.5109 0.0638 0.5123 0.110 Uiso 1.00 1 c R
H(100) H 0.5479 0.1882 0.3644 0.139 Uiso 1.00 1 c R
H(101) H 0.6247 0.0987 0.4154 0.139 Uiso 1.00 1 c R
H(102) H 0.6541 0.1913 0.3875 0.139 Uiso 1.00 1 c R
H(103) H 0.5690 0.7650 -0.0133 0.114 Uiso 1.00 1 c R
H(104) H 0.5003 0.9002 0.0017 0.206 Uiso 1.00 1 c R
H(105) H 0.5961 0.9584 0.0545 0.193 Uiso 1.00 1 c R
H(106) H 0.7624 0.8933 0.0756 0.115 Uiso 1.00 1 c R
H(107) H 0.8543 0.7651 0.0400 0.118 Uiso 1.00 1 c R
H(108) H 0.7440 0.6168 0.0399 0.197 Uiso 1.00 1 c R
H(109) H 0.8115 0.6609 -0.0215 0.197 Uiso 1.00 1 c R
H(110) H 0.6960 0.6744 -0.0382 0.197 Uiso 1.00 1 c R

loop_
_atom_site_aniso_label
_atom_site_aniso_U_11
_atom_site_aniso_U_22
_atom_site_aniso_U_33
_atom_site_aniso_U_12
_atom_site_aniso_U_13
_atom_site_aniso_U_23
Zr(1) 0.0307(4) 0.0308(3) 0.0383(4) -0.0028(3) -0.0002(3) -0.0177(3)
Zr(2) 0.0337(5) 0.0316(3) 0.0324(4) -0.0040(3) -0.0016(3) -0.0153(3)
Fe(1) 0.0299(6) 0.0269(5) 0.0265(6) -0.0042(4) 0.0013(5) -0.0110(4)
Fe(2) 0.0305(7) 0.0267(5) 0.0268(6) -0.0059(4) 0.0043(5) -0.0112(4)
Cl(1) 0.0573(16) 0.0413(11) 0.0672(15) 0.0031(10) -0.0083(12) -0.0328(11)
Cl(2) 0.0374(13) 0.0598(12) 0.0498(13) -0.0176(10) 0.0115(10) -0.0288(10)
Cl(3) 0.0337(12) 0.0345(9) 0.0377(11) -0.0110(8) 0.0082(9) -0.0151(8)
Cl(4) 0.0726(18) 0.0426(11) 0.0575(15) 0.0144(10) -0.0159(13) -0.0296(10)
Cl(5) 0.0364(13) 0.0780(14) 0.0408(13) -0.0199(11) 0.0009(10) -0.0174(11)
Cl(6) 0.0336(12) 0.0318(9) 0.0398(11) -0.0115(8) 0.0073(9) -0.0130(8)
P(1) 0.0336(13) 0.0328(10) 0.0313(11) -0.0025(9) -0.0037(10) -0.0150(9)
P(2) 0.0325(13) 0.0303(10) 0.0227(10) -0.0029(8) 0.0030(9) -0.0107(8)
P(3) 0.0320(12) 0.0285(9) 0.0254(10) -0.0069(8) 0.0011(9) -0.0113(8)
P(4) 0.0324(12) 0.0306(10) 0.0261(11) -0.0073(8) 0.0013(9) -0.0126(8)
C(1) 0.026(4) 0.032(3) 0.023(4) -0.000(3) 0.003(3) -0.008(3)
C(2) 0.025(4) 0.029(3) 0.032(4) -0.007(3) 0.002(3) -0.011(3)
C(3) 0.044(5) 0.024(3) 0.048(5) -0.007(3) -0.008(4) -0.011(3)
C(4) 0.053(6) 0.030(4) 0.042(5) -0.005(3) -0.004(4) -0.014(3)
C(5) 0.030(5) 0.047(4) 0.037(4) -0.007(3) -0.008(3) -0.023(3)
C(6) 0.028(4) 0.037(4) 0.022(4) -0.009(3) 0.008(3) -0.009(3)
C(7) 0.036(5) 0.039(4) 0.022(4) -0.006(3) 0.011(3) -0.006(3)
C(8) 0.046(5) 0.033(4) 0.031(4) 0.000(3) -0.009(4) -0.017(3)
C(9) 0.037(5) 0.039(4) 0.037(4) -0.005(3) -0.005(4) -0.020(3)
C(10) 0.016(4) 0.047(4) 0.029(4) -0.002(3) 0.008(3) -0.021(3)
C(11) 0.041(5) 0.042(4) 0.053(5) 0.002(3) -0.008(4) -0.027(4)
C(12) 0.046(6) 0.043(4) 0.070(6) -0.007(4) -0.008(5) -0.034(4)
C(13) 0.072(7) 0.051(4) 0.026(4) -0.002(4) -0.006(4) -0.018(3)
C(14) 0.084(8) 0.063(5) 0.029(5) 0.002(5) -0.007(5) -0.005(4)
C(15) 0.060(6) 0.034(4) 0.045(5) -0.008(4) 0.012(4) -0.013(3)
C(16) 0.096(8) 0.053(5) 0.035(5) -0.019(5) 0.015(5) -0.011(4)
C(17) 0.043(5) 0.037(4) 0.035(4) 0.001(3) -0.005(4) -0.015(3)
C(18) 0.055(6) 0.058(5) 0.040(5) 0.010(4) -0.017(4) -0.030(4)
C(19) 0.039(5) 0.032(4) 0.032(4) -0.006(3) 0.002(4) -0.019(3)
C(20) 0.034(5) 0.032(3) 0.038(4) -0.005(3) 0.004(3) -0.026(3)
C(21) 0.032(5) 0.032(4) 0.035(4) -0.002(3) 0.000(3) -0.016(3)
C(22) 0.040(5) 0.030(3) 0.041(5) 0.002(3) -0.004(4) -0.026(3)
C(23) 0.035(5) 0.036(4) 0.039(5) -0.005(3) 0.012(4) -0.022(3)
C(24) 0.087(7) 0.023(3) 0.039(5) -0.010(4) 0.008(4) -0.004(3)
C(25) 0.033(5) 0.055(5) 0.058(5) 0.002(3) -0.002(4) -0.030(4)
C(26) 0.062(6) 0.047(4) 0.038(5) -0.007(4) 0.004(4) -0.023(4)
C(27) 0.066(7) 0.062(5) 0.057(6) 0.002(4) -0.010(5) -0.044(4)
C(28) 0.055(6) 0.041(4) 0.098(7) -0.015(4) 0.012(5) -0.046(4)
C(29) 0.031(4) 0.038(3) 0.021(4) -0.016(3) 0.008(3) -0.014(3)
C(30) 0.042(5) 0.027(3) 0.030(4) -0.015(3) 0.007(3) -0.012(3)
C(31) 0.036(5) 0.041(4) 0.022(4) -0.011(3) 0.001(3) -0.017(3)
C(32) 0.052(5) 0.031(4) 0.039(4) -0.009(3) -0.005(4) -0.024(3)
C(33) 0.034(5) 0.048(4) 0.028(4) -0.015(3) -0.001(3) -0.014(3)
C(34) 0.027(4) 0.035(3) 0.018(3) -0.003(3) -0.001(3) -0.014(3)
C(35) 0.058(5) 0.028(3) 0.023(4) -0.015(3) 0.000(3) -0.018(3)
C(36) 0.028(5) 0.040(4) 0.041(4) 0.006(3) -0.005(3) -0.014(3)
C(37) 0.039(5) 0.026(3) 0.021(4) -0.008(3) 0.000(3) -0.007(3)
C(38) 0.025(4) 0.030(3) 0.029(4) -0.009(3) 0.004(3) -0.014(3)
C(39) 0.037(5) 0.035(4) 0.036(4) -0.012(3) -0.004(3) -0.010(3)
C(40) 0.062(6) 0.061(5) 0.046(5) -0.010(4) -0.009(4) -0.033(4)
C(41) 0.040(5) 0.039(4) 0.039(4) -0.010(3) 0.006(4) -0.020(3)
C(42) 0.046(5) 0.041(4) 0.038(4) -0.020(3) 0.001(4) -0.016(3)
C(43) 0.071(7) 0.032(4) 0.040(5) -0.005(4) -0.000(4) -0.015(3)
C(44) 0.134(9) 0.048(5) 0.033(5) -0.017(5) 0.013(5) -0.025(4)
C(45) 0.041(5) 0.023(3) 0.039(4) -0.003(3) 0.000(4) -0.007(3)
C(46) 0.045(5) 0.055(5) 0.059(6) -0.015(4) -0.006(4) -0.028(4)
C(47) 0.021(4) 0.030(3) 0.038(4) -0.007(3) 0.004(3) -0.009(3)
C(48) 0.027(4) 0.029(3) 0.046(5) -0.003(3) 0.008(4) -0.013(3)
C(49) 0.031(4) 0.022(3) 0.029(4) -0.004(3) -0.001(3) -0.022(3)
C(50) 0.031(4) 0.019(3) 0.035(4) -0.010(3) 0.011(3) -0.008(3)
C(51) 0.033(5) 0.026(3) 0.032(4) 0.001(3) -0.001(3) -0.011(3)
C(52) 0.046(6) 0.052(5) 0.062(6) -0.004(4) 0.011(4) -0.024(4)
C(53) 0.058(6) 0.040(4) 0.036(4) -0.015(4) 0.025(4) -0.014(3)
C(54) 0.073(6) 0.033(4) 0.043(5) -0.020(4) 0.012(4) -0.021(3)
C(55) 0.057(6) 0.025(3) 0.045(5) -0.003(3) 0.001(4) -0.002(3)
C(56) 0.042(5) 0.027(3) 0.042(4) -0.001(3) -0.007(4) -0.009(3)
C(57) 0.052(7) 0.068(6) 0.071(7) -0.017(5) 0.008(5) -0.030(5)
C(58) 0.069(8) 0.055(6) 0.092(8) -0.026(5) 0.034(6) -0.038(5)
C(59) 0.099(9) 0.064(6) 0.089(8) -0.045(6) 0.012(7) -0.033(6)
C(60) 0.106(11) 0.089(8) 0.091(9) -0.044(7) 0.013(7) -0.044(7)
C(61) 0.045(7) 0.089(7) 0.073(7) -0.013(5) 0.021(5) -0.033(6)
C(62) 0.048(6) 0.058(5) 0.075(7) -0.012(4) 0.011(5) -0.032(5)
C(63) 0.089(10) 0.143(10) 0.140(11) -0.009(8) -0.035(9) -0.080(9)
C(64) 0.063(7) 0.061(6) 0.054(7) 0.006(5) -0.000(5) -0.019(5)
C(65) 0.126(11) 0.057(6) 0.071(8) -0.025(6) -0.027(8) -0.013(6)
C(66) 0.134(12) 0.053(6) 0.105(11) -0.005(7) -0.051(9) -0.032(7)
C(67) 0.055(8) 0.116(9) 0.122(12) 0.015(7) -0.018(7) -0.076(9)
C(68) 0.083(9) 0.108(10) 0.127(12) -0.032(7) 0.051(8) -0.061(9)
C(69) 0.097(10) 0.069(7) 0.111(10) -0.024(6) 0.028(8) -0.038(7)
C(70) 0.099(11) 0.103(9) 0.099(10) -0.000(7) -0.008(8) -0.003(8)

loop_
_atom_type_symbol
_atom_type_description
_atom_type_scat_dispersion_real
_atom_type_scat_dispersion_imag
_atom_type_scat_source
C C 0.003 0.002
;
International Tables for Crystallography
(1992, Vol. C, Tables 4.2.6.8 and 6.1.1.4)
;
H H 0.000 0.000
;
International Tables for Crystallography
(1992, Vol. C, Table 6.1.1.4)
;
P P 0.102 0.094
;
International Tables for Crystallography
(1992, Vol. C, Tables 4.2.6.8 and 6.1.1.4)
;
Cl Cl 0.148 0.159
;
International Tables for Crystallography
(1992, Vol. C, Tables 4.2.6.8 and 6.1.1.4)
;
Fe Fe 0.346 0.844
;
International Tables for Crystallography
(1992, Vol. C, Tables 4.2.6.8 and 6.1.1.4)
;
Zr Zr -2.967 0.560
;
International Tables for Crystallography
(1992, Vol. C, Tables 4.2.6.8 and 6.1.1.4)
;

loop_
_geom_angle_atom_site_label_1
_geom_angle_atom_site_label_2
_geom_angle_atom_site_label_3
_geom_angle
_geom_angle_publ_flag
Cl(1) Zr(1) Cl(2) 96.92(8) yes
Cl(1) Zr(1) C(1) 134.79(13) yes
Cl(1) Zr(1) C(2) 111.47(16) yes
Cl(1) Zr(1) C(3) 82.09(19) yes
Cl(1) Zr(1) C(4) 82.07(19) yes
Cl(1) Zr(1) C(5) 112.13(16) yes
Cl(1) Zr(1) C(6) 134.4(2) yes
Cl(1) Zr(1) C(7) 110.3(2) yes
Cl(1) Zr(1) C(8) 81.00(17) yes
Cl(1) Zr(1) C(9) 82.15(18) yes
Cl(1) Zr(1) C(10) 112.8(2) yes
Cl(2) Zr(1) C(1) 98.88(19) yes
Cl(2) Zr(1) C(2) 130.7(2) yes
Cl(2) Zr(1) C(3) 126.5(2) yes
Cl(2) Zr(1) C(4) 93.4(2) yes
Cl(2) Zr(1) C(5) 78.51(18) yes
Cl(2) Zr(1) C(6) 97.35(18) yes
Cl(2) Zr(1) C(7) 78.49(19) yes
Cl(2) Zr(1) C(8) 94.61(19) yes
Cl(2) Zr(1) C(9) 127.15(17) yes
Cl(2) Zr(1) C(10) 129.75(15) yes
C(1) Zr(1) C(2) 33.4(2) yes
C(1) Zr(1) C(3) 54.7(2) yes
C(1) Zr(1) C(4) 55.0(2) yes
C(1) Zr(1) C(5) 33.1(2) yes
C(1) Zr(1) C(6) 84.9(2) yes
C(1) Zr(1) C(7) 114.3(2) yes
C(1) Zr(1) C(8) 138.9(2) yes
C(1) Zr(1) C(9) 118.9(2) yes
C(1) Zr(1) C(10) 88.1(2) yes
C(2) Zr(1) C(3) 32.0(2) yes
C(2) Zr(1) C(4) 54.2(2) yes
C(2) Zr(1) C(5) 54.0(2) yes
C(2) Zr(1) C(6) 90.6(2) yes
C(2) Zr(1) C(7) 123.3(2) yes
C(2) Zr(1) C(8) 128.0(2) yes
C(2) Zr(1) C(9) 96.9(2) yes
C(2) Zr(1) C(10) 75.2(2) yes
C(3) Zr(1) C(4) 33.1(2) yes
C(3) Zr(1) C(5) 53.8(2) yes
C(3) Zr(1) C(6) 121.2(2) yes
C(3) Zr(1) C(7) 151.8(2) yes
C(3) Zr(1) C(8) 137.1(2) yes
C(3) Zr(1) C(9) 105.9(2) yes
C(3) Zr(1) C(10) 98.0(2) yes
C(4) Zr(1) C(5) 32.3(2) yes
C(4) Zr(1) C(6) 139.6(2) yes
C(4) Zr(1) C(7) 165.8(2) yes
C(4) Zr(1) C(8) 162.0(2) yes
C(4) Zr(1) C(9) 137.8(2) yes
C(4) Zr(1) C(10) 128.8(2) yes
C(5) Zr(1) C(6) 113.1(2) yes
C(5) Zr(1) C(7) 133.6(2) yes
C(5) Zr(1) C(8) 165.7(2) yes
C(5) Zr(1) C(9) 150.3(2) yes
C(5) Zr(1) C(10) 121.2(2) yes
C(6) Zr(1) C(7) 33.0(2) yes
C(6) Zr(1) C(8) 54.8(2) yes
C(6) Zr(1) C(9) 55.1(2) yes
C(6) Zr(1) C(10) 33.4(2) yes
C(7) Zr(1) C(8) 32.1(2) yes
C(7) Zr(1) C(9) 53.6(2) yes
C(7) Zr(1) C(10) 54.0(2) yes
C(8) Zr(1) C(9) 32.7(2) yes
C(8) Zr(1) C(10) 54.3(2) yes
C(9) Zr(1) C(10) 32.8(2) yes
Cl(4) Zr(2) Cl(5) 97.20(8) yes
Cl(4) Zr(2) C(29) 134.5(2) yes
Cl(4) Zr(2) C(30) 112.31(18) yes
Cl(4) Zr(2) C(31) 82.13(16) yes
Cl(4) Zr(2) C(32) 81.41(16) yes
Cl(4) Zr(2) C(33) 111.4(2) yes
Cl(4) Zr(2) C(34) 133.87(13) yes
Cl(4) Zr(2) C(35) 109.98(14) yes
Cl(4) Zr(2) C(36) 80.41(18) yes
Cl(4) Zr(2) C(37) 82.20(16) yes
Cl(4) Zr(2) C(38) 112.84(14) yes
Cl(5) Zr(2) C(29) 98.52(18) yes
Cl(5) Zr(2) C(30) 78.66(19) yes
Cl(5) Zr(2) C(31) 93.15(19) yes
Cl(5) Zr(2) C(32) 125.52(18) yes
Cl(5) Zr(2) C(33) 130.02(15) yes
Cl(5) Zr(2) C(34) 98.19(19) yes
Cl(5) Zr(2) C(35) 79.66(19) yes
Cl(5) Zr(2) C(36) 96.4(2) yes
Cl(5) Zr(2) C(37) 128.8(2) yes
Cl(5) Zr(2) C(38) 130.5(2) yes
C(29) Zr(2) C(30) 32.5(2) yes
C(29) Zr(2) C(31) 54.7(2) yes
C(29) Zr(2) C(32) 54.9(2) yes
C(29) Zr(2) C(33) 33.1(2) yes
C(29) Zr(2) C(34) 85.3(2) yes
C(29) Zr(2) C(35) 114.7(2) yes
C(29) Zr(2) C(36) 139.0(2) yes
C(29) Zr(2) C(37) 118.1(2) yes
C(29) Zr(2) C(38) 87.7(2) yes
C(30) Zr(2) C(31) 32.2(2) yes
C(30) Zr(2) C(32) 53.3(2) yes
C(30) Zr(2) C(33) 53.1(2) yes
C(30) Zr(2) C(34) 113.3(2) yes
C(30) Zr(2) C(35) 134.3(2) yes
C(30) Zr(2) C(36) 166.7(2) yes
C(30) Zr(2) C(37) 148.6(2) yes
C(30) Zr(2) C(38) 120.1(2) yes
C(31) Zr(2) C(32) 32.4(2) yes
C(31) Zr(2) C(33) 53.8(2) yes
C(31) Zr(2) C(34) 139.6(2) yes
C(31) Zr(2) C(35) 166.5(2) yes
C(31) Zr(2) C(36) 161.0(2) yes
C(31) Zr(2) C(37) 136.7(2) yes
C(31) Zr(2) C(38) 127.9(2) yes
C(32) Zr(2) C(33) 32.6(2) yes
C(32) Zr(2) C(34) 121.7(2) yes
C(32) Zr(2) C(35) 151.9(2) yes
C(32) Zr(2) C(36) 136.0(2) yes
C(32) Zr(2) C(37) 105.2(2) yes
C(32) Zr(2) C(38) 98.1(2) yes
C(33) Zr(2) C(34) 90.6(2) yes
C(33) Zr(2) C(35) 123.3(2) yes
C(33) Zr(2) C(36) 127.4(2) yes
C(33) Zr(2) C(37) 96.1(2) yes
C(33) Zr(2) C(38) 74.9(2) yes
C(34) Zr(2) C(35) 32.9(2) yes
C(34) Zr(2) C(36) 54.8(2) yes
C(34) Zr(2) C(37) 54.6(2) yes
C(34) Zr(2) C(38) 33.1(2) yes
C(35) Zr(2) C(36) 32.5(2) yes
C(35) Zr(2) C(37) 53.7(2) yes
C(35) Zr(2) C(38) 54.0(2) yes
C(36) Zr(2) C(37) 32.7(2) yes
C(36) Zr(2) C(38) 54.3(2) yes
C(37) Zr(2) C(38) 32.65(19) yes
Cl(3) Fe(1) P(1) 88.69(7) yes
Cl(3) Fe(1) P(2) 88.63(8) yes
Cl(3) Fe(1) C(19) 127.2(2) yes
Cl(3) Fe(1) C(20) 92.2(2) yes
Cl(3) Fe(1) C(21) 88.2(2) yes
Cl(3) Fe(1) C(22) 119.7(2) yes
Cl(3) Fe(1) C(23) 153.5(2) yes
P(1) Fe(1) P(2) 97.89(8) yes
P(1) Fe(1) C(19) 143.2(2) yes
P(1) Fe(1) C(20) 154.1(2) yes
P(1) Fe(1) C(21) 115.1(2) yes
P(1) Fe(1) C(22) 92.67(19) yes
P(1) Fe(1) C(23) 105.6(2) yes
P(2) Fe(1) C(19) 91.4(2) yes
P(2) Fe(1) C(20) 108.0(2) yes
P(2) Fe(1) C(21) 146.8(2) yes
P(2) Fe(1) C(22) 150.07(19) yes
P(2) Fe(1) C(23) 110.7(2) yes
C(19) Fe(1) C(20) 38.4(2) yes
C(19) Fe(1) C(21) 64.9(2) yes
C(19) Fe(1) C(22) 64.4(2) yes
C(19) Fe(1) C(23) 38.6(3) yes
C(20) Fe(1) C(21) 39.1(2) yes
C(20) Fe(1) C(22) 64.5(3) yes
C(20) Fe(1) C(23) 65.1(3) yes
C(21) Fe(1) C(22) 38.2(3) yes
C(21) Fe(1) C(23) 65.6(3) yes
C(22) Fe(1) C(23) 39.3(2) yes
Cl(6) Fe(2) P(3) 88.54(8) yes
Cl(6) Fe(2) P(4) 88.18(7) yes
Cl(6) Fe(2) C(47) 88.9(2) yes
Cl(6) Fe(2) C(48) 91.5(2) yes
Cl(6) Fe(2) C(49) 126.15(19) yes
Cl(6) Fe(2) C(50) 153.8(2) yes
Cl(6) Fe(2) C(51) 120.9(2) yes
P(3) Fe(2) P(4) 97.79(8) yes
P(3) Fe(2) C(47) 113.7(2) yes
P(3) Fe(2) C(48) 152.9(2) yes
P(3) Fe(2) C(49) 144.42(18) yes
P(3) Fe(2) C(50) 105.9(2) yes
P(3) Fe(2) C(51) 92.0(2) yes
P(4) Fe(2) C(47) 148.2(2) yes
P(4) Fe(2) C(48) 109.3(2) yes
P(4) Fe(2) C(49) 91.63(18) yes
P(4) Fe(2) C(50) 110.7(2) yes
P(4) Fe(2) C(51) 149.6(2) yes
C(47) Fe(2) C(48) 39.2(3) yes
C(47) Fe(2) C(49) 65.2(3) yes
C(47) Fe(2) C(50) 65.5(2) yes
C(47) Fe(2) C(51) 38.4(2) yes
C(48) Fe(2) C(49) 38.6(3) yes
C(48) Fe(2) C(50) 65.6(2) yes
C(48) Fe(2) C(51) 64.9(2) yes
C(49) Fe(2) C(50) 39.3(2) yes
C(49) Fe(2) C(51) 65.0(2) yes
C(50) Fe(2) C(51) 39.0(3) yes
Fe(1) P(1) C(1) 123.8(2) yes
Fe(1) P(1) C(11) 118.5(2) yes
Fe(1) P(1) C(13) 110.8(2) yes
C(1) P(1) C(11) 100.8(3) yes
C(1) P(1) C(13) 96.6(3) yes
C(11) P(1) C(13) 102.5(4) yes
Fe(1) P(2) C(6) 125.2(2) yes
Fe(1) P(2) C(15) 115.7(3) yes
Fe(1) P(2) C(17) 108.4(2) yes
C(6) P(2) C(15) 100.6(3) yes
C(6) P(2) C(17) 96.6(3) yes
C(15) P(2) C(17) 107.9(3) yes
Fe(2) P(3) C(29) 125.7(2) yes
Fe(2) P(3) C(39) 110.7(2) yes
Fe(2) P(3) C(41) 117.0(3) yes
C(29) P(3) C(39) 96.0(3) yes
C(29) P(3) C(41) 100.0(3) yes
C(39) P(3) C(41) 103.8(3) yes
Fe(2) P(4) C(34) 124.2(2) yes
Fe(2) P(4) C(43) 109.5(2) yes
Fe(2) P(4) C(45) 116.00(18) yes
C(34) P(4) C(43) 97.1(3) yes
C(34) P(4) C(45) 100.3(3) yes
C(43) P(4) C(45) 107.1(4) yes
Zr(1) C(1) P(1) 135.6(2) yes
Zr(1) C(1) C(2) 72.7(4) yes
Zr(1) C(1) C(5) 74.2(4) yes
P(1) C(1) C(2) 125.8(5) yes
P(1) C(1) C(5) 124.9(6) yes
C(2) C(1) C(5) 105.2(5) yes
Zr(1) C(2) C(1) 73.9(4) yes
Zr(1) C(2) C(3) 74.1(4) yes
C(1) C(2) C(3) 109.5(6) yes
Zr(1) C(3) C(2) 73.9(3) yes
Zr(1) C(3) C(4) 73.8(3) yes
C(2) C(3) C(4) 108.8(7) yes
Zr(1) C(4) C(3) 73.1(4) yes
Zr(1) C(4) C(5) 74.9(4) yes
C(3) C(4) C(5) 107.2(6) yes
Zr(1) C(5) C(1) 72.7(4) yes
Zr(1) C(5) C(4) 72.8(5) yes
C(1) C(5) C(4) 109.3(7) yes
Zr(1) C(6) P(2) 132.8(4) yes
Zr(1) C(6) C(7) 73.9(3) yes
Zr(1) C(6) C(10) 73.2(3) yes
P(2) C(6) C(7) 127.0(5) yes
P(2) C(6) C(10) 124.7(5) yes
C(7) C(6) C(10) 105.3(7) yes
Zr(1) C(7) C(6) 73.2(3) yes
Zr(1) C(7) C(8) 73.9(3) yes
C(6) C(7) C(8) 110.4(6) yes
Zr(1) C(8) C(7) 74.0(4) yes
Zr(1) C(8) C(9) 73.3(4) yes
C(7) C(8) C(9) 107.7(7) yes
Zr(1) C(9) C(8) 74.0(5) yes
Zr(1) C(9) C(10) 73.5(4) yes
C(8) C(9) C(10) 108.1(7) yes
Zr(1) C(10) C(6) 73.4(3) yes
Zr(1) C(10) C(9) 73.7(4) yes
C(6) C(10) C(9) 108.5(6) yes
P(1) C(11) C(12) 114.5(6) yes
P(1) C(13) C(14) 118.3(5) yes
P(2) C(15) C(16) 120.6(6) yes
P(2) C(17) C(18) 121.5(5) yes
Fe(1) C(19) C(20) 69.8(3) yes
Fe(1) C(19) C(23) 69.4(3) yes
Fe(1) C(19) C(24) 136.8(5) yes
C(20) C(19) C(23) 108.3(6) yes
C(20) C(19) C(24) 125.9(7) yes
C(23) C(19) C(24) 124.5(7) yes
Fe(1) C(20) C(19) 71.9(4) yes
Fe(1) C(20) C(21) 70.4(3) yes
Fe(1) C(20) C(25) 128.4(5) yes
C(19) C(20) C(21) 108.3(7) yes
C(19) C(20) C(25) 128.1(6) yes
C(21) C(20) C(25) 123.2(6) yes
Fe(1) C(21) C(20) 70.4(4) yes
Fe(1) C(21) C(22) 72.6(4) yes
Fe(1) C(21) C(26) 126.9(5) yes
C(20) C(21) C(22) 108.2(6) yes
C(20) C(21) C(26) 125.6(7) yes
C(22) C(21) C(26) 126.0(7) yes
Fe(1) C(22) C(21) 69.1(5) yes
Fe(1) C(22) C(23) 68.4(5) yes
Fe(1) C(22) C(27) 138.2(4) yes
C(21) C(22) C(23) 107.3(7) yes
C(21) C(22) C(27) 126.7(7) yes
C(23) C(22) C(27) 124.5(7) yes
Fe(1) C(23) C(19) 72.0(4) yes
Fe(1) C(23) C(22) 72.3(4) yes
Fe(1) C(23) C(28) 135.9(5) yes
C(19) C(23) C(22) 107.6(7) yes
C(19) C(23) C(28) 125.8(6) yes
C(22) C(23) C(28) 123.9(8) yes
Zr(2) C(29) P(3) 134.5(4) yes
Zr(2) C(29) C(30) 74.3(3) yes
Zr(2) C(29) C(33) 73.0(3) yes
P(3) C(29) C(30) 126.8(4) yes
P(3) C(29) C(33) 124.6(5) yes
C(30) C(29) C(33) 104.7(6) yes
Zr(2) C(30) C(29) 73.2(3) yes
Zr(2) C(30) C(31) 73.2(3) yes
C(29) C(30) C(31) 110.6(6) yes
Zr(2) C(31) C(30) 74.6(4) yes
Zr(2) C(31) C(32) 72.9(4) yes
C(30) C(31) C(32) 107.2(6) yes
Zr(2) C(32) C(31) 74.7(5) yes
Zr(2) C(32) C(33) 74.3(5) yes
C(31) C(32) C(33) 108.2(6) yes
Zr(2) C(33) C(29) 73.9(4) yes
Zr(2) C(33) C(32) 73.1(4) yes
C(29) C(33) C(32) 109.2(6) yes
Zr(2) C(34) P(4) 132.3(2) yes
Zr(2) C(34) C(35) 74.3(4) yes
Zr(2) C(34) C(38) 73.1(4) yes
P(4) C(34) C(35) 125.4(6) yes
P(4) C(34) C(38) 125.7(5) yes
C(35) C(34) C(38) 106.2(5) yes
Zr(2) C(35) C(34) 72.9(4) yes
Zr(2) C(35) C(36) 73.3(4) yes
C(34) C(35) C(36) 109.3(7) yes
Zr(2) C(36) C(35) 74.2(3) yes
Zr(2) C(36) C(37) 73.3(4) yes
C(35) C(36) C(37) 107.2(6) yes
Zr(2) C(37) C(36) 74.0(3) yes
Zr(2) C(37) C(38) 73.5(3) yes
C(36) C(37) C(38) 108.6(6) yes
Zr(2) C(38) C(34) 73.8(4) yes
Zr(2) C(38) C(37) 73.8(4) yes
C(34) C(38) C(37) 108.6(6) yes
P(3) C(39) C(40) 119.5(5) yes
P(3) C(41) C(42) 116.4(4) yes
P(4) C(43) C(44) 121.7(5) yes
P(4) C(45) C(46) 119.5(4) yes
Fe(2) C(47) C(48) 69.3(3) yes
Fe(2) C(47) C(51) 71.6(3) yes
Fe(2) C(47) C(52) 127.8(5) yes
C(48) C(47) C(51) 107.6(7) yes
C(48) C(47) C(52) 126.8(6) yes
C(51) C(47) C(52) 125.4(7) yes
Fe(2) C(48) C(47) 71.5(4) yes
Fe(2) C(48) C(49) 71.6(4) yes
Fe(2) C(48) C(53) 127.4(4) yes
C(47) C(48) C(49) 108.8(6) yes
C(47) C(48) C(53) 124.0(7) yes
C(49) C(48) C(53) 127.0(7) yes
Fe(2) C(49) C(48) 69.8(4) yes
Fe(2) C(49) C(50) 69.6(4) yes
Fe(2) C(49) C(54) 135.6(4) yes
C(48) C(49) C(50) 107.7(7) yes
C(48) C(49) C(54) 127.8(6) yes
C(50) C(49) C(54) 123.3(6) yes
Fe(2) C(50) C(49) 71.1(3) yes
Fe(2) C(50) C(51) 72.3(4) yes
Fe(2) C(50) C(55) 134.8(4) yes
C(49) C(50) C(51) 107.7(6) yes
C(49) C(50) C(55) 125.0(7) yes
C(51) C(50) C(55) 125.3(6) yes
Fe(2) C(51) C(47) 69.9(3) yes
Fe(2) C(51) C(50) 68.8(3) yes
Fe(2) C(51) C(56) 138.8(5) yes
C(47) C(51) C(50) 108.0(6) yes
C(47) C(51) C(56) 125.0(7) yes
C(50) C(51) C(56) 125.2(6) yes
C(58) C(57) C(62) 119.3(10) yes
C(58) C(57) C(63) 120.2(8) yes
C(62) C(57) C(63) 120.5(10) yes
C(57) C(58) C(59) 119.3(8) yes
C(58) C(59) C(60) 121.5(12) yes
C(59) C(60) C(61) 120.5(12) yes
C(60) C(61) C(62) 117.6(8) yes
C(57) C(62) C(61) 121.8(10) yes
C(65) C(64) C(69) 116.9(11) yes
C(65) C(64) C(70) 124.0(10) yes
C(69) C(64) C(70) 119.1(11) yes
C(64) C(65) C(66) 122.7(11) yes
C(65) C(66) C(67) 118.3(13) yes
C(66) C(67) C(68) 120.0(13) yes
C(67) C(68) C(69) 120.6(12) yes
C(64) C(69) C(68) 121.4(13) yes
C(72) C(71) C(76) 120.5(11) yes
C(72) C(71) C(77) 111.4(13) yes
C(76) C(71) C(77) 128.1(11) yes
C(71) C(72) C(73) 120.8(15) yes
C(72) C(73) C(74) 121.8(15) yes
C(73) C(74) C(75) 118.4(16) yes
C(74) C(75) C(76) 125.3(15) yes
C(71) C(76) C(75) 112.5(11) yes
Zr(1) C(2) H(1) 125.0 no
C(1) C(2) H(1) 125.0 no
C(3) C(2) H(1) 125.0 no
Zr(1) C(3) H(2) 125.3 no
C(2) C(3) H(2) 125.3 no
C(4) C(3) H(2) 125.3 no
Zr(1) C(4) H(3) 126.0 no
C(3) C(4) H(3) 126.0 no
C(5) C(4) H(3) 126.0 no
Zr(1) C(5) H(4) 125.2 no
C(1) C(5) H(4) 125.2 no
C(4) C(5) H(4) 125.2 no
Zr(1) C(7) H(5) 124.7 no
C(6) C(7) H(5) 124.7 no
C(8) C(7) H(5) 124.7 no
Zr(1) C(8) H(6) 125.8 no
C(7) C(8) H(6) 125.8 no
C(9) C(8) H(6) 125.8 no
Zr(1) C(9) H(7) 125.6 no
C(8) C(9) H(7) 125.6 no
C(10) C(9) H(7) 125.6 no
Zr(1) C(10) H(8) 125.5 no
C(6) C(10) H(8) 125.5 no
C(9) C(10) H(8) 125.5 no
P(1) C(11) H(9) 108.2 no
P(1) C(11) H(10) 108.2 no
C(12) C(11) H(9) 108.2 no
C(12) C(11) H(10) 108.2 no
H(9) C(11) H(10) 109.5 no
C(11) C(12) H(11) 109.5 no
C(11) C(12) H(12) 109.5 no
C(11) C(12) H(13) 109.5 no
H(11) C(12) H(12) 109.5 no
H(11) C(12) H(13) 109.5 no
H(12) C(12) H(13) 109.5 no
P(1) C(13) H(14) 107.2 no
P(1) C(13) H(15) 107.2 no
C(14) C(13) H(14) 107.2 no
C(14) C(13) H(15) 107.2 no
H(14) C(13) H(15) 109.5 no
C(13) C(14) H(16) 109.5 no
C(13) C(14) H(17) 109.5 no
C(13) C(14) H(18) 109.5 no
H(16) C(14) H(17) 109.5 no
H(16) C(14) H(18) 109.5 no
H(17) C(14) H(18) 109.5 no
P(2) C(15) H(19) 106.6 no
P(2) C(15) H(20) 106.6 no
C(16) C(15) H(19) 106.6 no
C(16) C(15) H(20) 106.6 no
H(19) C(15) H(20) 109.5 no
C(15) C(16) H(21) 109.5 no
C(15) C(16) H(22) 109.5 no
C(15) C(16) H(23) 109.5 no
H(21) C(16) H(22) 109.5 no
H(21) C(16) H(23) 109.5 no
H(22) C(16) H(23) 109.5 no
P(2) C(17) H(24) 106.4 no
P(2) C(17) H(25) 106.4 no
C(18) C(17) H(24) 106.4 no
C(18) C(17) H(25) 106.4 no
H(24) C(17) H(25) 109.5 no
C(17) C(18) H(26) 109.5 no
C(17) C(18) H(27) 109.5 no
C(17) C(18) H(28) 109.5 no
H(26) C(18) H(27) 109.5 no
H(26) C(18) H(28) 109.5 no
H(27) C(18) H(28) 109.5 no
C(19) C(24) H(29) 109.5 no
C(19) C(24) H(30) 109.5 no
C(19) C(24) H(31) 109.5 no
H(29) C(24) H(30) 109.5 no
H(29) C(24) H(31) 109.5 no
H(30) C(24) H(31) 109.5 no
C(20) C(25) H(32) 109.5 no
C(20) C(25) H(33) 109.5 no
C(20) C(25) H(34) 109.5 no
H(32) C(25) H(33) 109.5 no
H(32) C(25) H(34) 109.5 no
H(33) C(25) H(34) 109.5 no
C(21) C(26) H(35) 109.5 no
C(21) C(26) H(36) 109.5 no
C(21) C(26) H(37) 109.5 no
H(35) C(26) H(36) 109.5 no
H(35) C(26) H(37) 109.5 no
H(36) C(26) H(37) 109.5 no
C(22) C(27) H(38) 109.5 no
C(22) C(27) H(39) 109.5 no
C(22) C(27) H(40) 109.5 no
H(38) C(27) H(39) 109.5 no
H(38) C(27) H(40) 109.5 no
H(39) C(27) H(40) 109.5 no
C(23) C(28) H(41) 109.5 no
C(23) C(28) H(42) 109.5 no
C(23) C(28) H(43) 109.5 no
H(41) C(28) H(42) 109.5 no
H(41) C(28) H(43) 109.5 no
H(42) C(28) H(43) 109.5 no
Zr(2) C(30) H(44) 124.6 no
C(29) C(30) H(44) 124.6 no
C(31) C(30) H(44) 124.6 no
Zr(2) C(31) H(45) 126.0 no
C(30) C(31) H(45) 126.0 no
C(32) C(31) H(45) 126.0 no
Zr(2) C(32) H(46) 125.5 no
C(31) C(32) H(46) 125.5 no
C(33) C(32) H(46) 125.5 no
Zr(2) C(33) H(47) 125.2 no
C(29) C(33) H(47) 125.2 no
C(32) C(33) H(47) 125.2 no
Zr(2) C(35) H(48) 125.2 no
C(34) C(35) H(48) 125.2 no
C(36) C(35) H(48) 125.2 no
Zr(2) C(36) H(49) 126.0 no
C(35) C(36) H(49) 126.0 no
C(37) C(36) H(49) 126.0 no
Zr(2) C(37) H(50) 125.4 no
C(36) C(37) H(50) 125.4 no
C(38) C(37) H(50) 125.4 no
Zr(2) C(38) H(51) 125.4 no
C(34) C(38) H(51) 125.4 no
C(37) C(38) H(51) 125.4 no
P(3) C(39) H(52) 106.9 no
P(3) C(39) H(53) 106.9 no
C(40) C(39) H(52) 106.9 no
C(40) C(39) H(53) 106.9 no
H(52) C(39) H(53) 109.5 no
C(39) C(40) H(54) 109.5 no
C(39) C(40) H(55) 109.5 no
C(39) C(40) H(56) 109.5 no
H(54) C(40) H(55) 109.5 no
H(54) C(40) H(56) 109.5 no
H(55) C(40) H(56) 109.5 no
P(3) C(41) H(57) 107.7 no
P(3) C(41) H(58) 107.7 no
C(42) C(41) H(57) 107.7 no
C(42) C(41) H(58) 107.7 no
H(57) C(41) H(58) 109.5 no
C(41) C(42) H(59) 109.5 no
C(41) C(42) H(60) 109.5 no
C(41) C(42) H(61) 109.5 no
H(59) C(42) H(60) 109.5 no
H(59) C(42) H(61) 109.5 no
H(60) C(42) H(61) 109.5 no
P(4) C(43) H(62) 106.3 no
P(4) C(43) H(63) 106.3 no
C(44) C(43) H(62) 106.3 no
C(44) C(43) H(63) 106.3 no
H(62) C(43) H(63) 109.5 no
C(43) C(44) H(64) 109.5 no
C(43) C(44) H(65) 109.5 no
C(43) C(44) H(66) 109.5 no
H(64) C(44) H(65) 109.5 no
H(64) C(44) H(66) 109.5 no
H(65) C(44) H(66) 109.5 no
P(4) C(45) H(67) 106.9 no
P(4) C(45) H(68) 106.9 no
C(46) C(45) H(67) 106.9 no
C(46) C(45) H(68) 106.9 no
H(67) C(45) H(68) 109.5 no
C(45) C(46) H(69) 109.5 no
C(45) C(46) H(70) 109.5 no
C(45) C(46) H(71) 109.5 no
H(69) C(46) H(70) 109.5 no
H(69) C(46) H(71) 109.5 no
H(70) C(46) H(71) 109.5 no
C(47) C(52) H(72) 109.5 no
C(47) C(52) H(73) 109.5 no
C(47) C(52) H(74) 109.5 no
H(72) C(52) H(73) 109.5 no
H(72) C(52) H(74) 109.5 no
H(73) C(52) H(74) 109.5 no
C(48) C(53) H(75) 109.5 no
C(48) C(53) H(76) 109.5 no
C(48) C(53) H(77) 109.5 no
H(75) C(53) H(76) 109.5 no
H(75) C(53) H(77) 109.5 no
H(76) C(53) H(77) 109.5 no
C(49) C(54) H(78) 109.5 no
C(49) C(54) H(79) 109.5 no
C(49) C(54) H(80) 109.5 no
H(78) C(54) H(79) 109.5 no
H(78) C(54) H(80) 109.5 no
H(79) C(54) H(80) 109.5 no
C(50) C(55) H(81) 109.5 no
C(50) C(55) H(82) 109.5 no
C(50) C(55) H(83) 109.5 no
H(81) C(55) H(82) 109.5 no
H(81) C(55) H(83) 109.5 no
H(82) C(55) H(83) 109.5 no
C(51) C(56) H(84) 109.5 no
C(51) C(56) H(85) 109.5 no
C(51) C(56) H(86) 109.5 no
H(84) C(56) H(85) 109.5 no
H(84) C(56) H(86) 109.5 no
H(85) C(56) H(86) 109.5 no
C(57) C(58) H(87) 120.4 no
C(59) C(58) H(87) 120.4 no
C(58) C(59) H(88) 119.2 no
C(60) C(59) H(88) 119.2 no
C(59) C(60) H(89) 119.8 no
C(61) C(60) H(89) 119.8 no
C(60) C(61) H(90) 121.2 no
C(62) C(61) H(90) 121.2 no
C(57) C(62) H(91) 119.1 no
C(61) C(62) H(91) 119.1 no
C(57) C(63) H(92) 109.5 no
C(57) C(63) H(93) 109.5 no
C(57) C(63) H(94) 109.5 no
H(92) C(63) H(93) 109.5 no
H(92) C(63) H(94) 109.5 no
H(93) C(63) H(94) 109.5 no
C(64) C(65) H(95) 118.6 no
C(66) C(65) H(95) 118.6 no
C(65) C(66) H(96) 120.9 no
C(67) C(66) H(96) 120.9 no
C(66) C(67) H(97) 120.0 no
C(68) C(67) H(97) 120.0 no
C(67) C(68) H(98) 119.7 no
C(69) C(68) H(98) 119.7 no
C(64) C(69) H(99) 119.3 no
C(68) C(69) H(99) 119.3 no
C(64) C(70) H(100) 109.5 no
C(64) C(70) H(101) 109.5 no
C(64) C(70) H(102) 109.5 no
H(100) C(70) H(101) 109.5 no
H(100) C(70) H(102) 109.5 no
H(101) C(70) H(102) 109.5 no
C(71) C(72) H(103) 119.6 no
C(73) C(72) H(103) 119.6 no
C(72) C(73) H(104) 119.1 no
C(74) C(73) H(104) 119.1 no
C(73) C(74) H(105) 120.8 no
C(75) C(74) H(105) 120.8 no
C(74) C(75) H(106) 117.3 no
C(76) C(75) H(106) 117.3 no
C(71) C(76) H(107) 123.7 no
C(75) C(76) H(107) 123.7 no
C(71) C(77) H(108) 109.5 no
C(71) C(77) H(109) 109.5 no
C(71) C(77) H(110) 109.5 no
H(108) C(77) H(109) 109.5 no
H(108) C(77) H(110) 109.5 no
H(109) C(77) H(110) 109.5 no

loop_
_geom_bond_atom_site_label_1
_geom_bond_atom_site_label_2
_geom_bond_distance
_geom_bond_publ_flag
Zr(1) Cl(1) 2.444(2) yes
Zr(1) Cl(2) 2.441(2) yes
Zr(1) C(1) 2.505(8) yes
Zr(1) C(2) 2.490(7) yes
Zr(1) C(3) 2.492(6) yes
Zr(1) C(4) 2.500(7) yes
Zr(1) C(5) 2.526(8) yes
Zr(1) C(6) 2.494(5) yes
Zr(1) C(7) 2.502(5) yes
Zr(1) C(8) 2.502(8) yes
Zr(1) C(9) 2.493(8) yes
Zr(1) C(10) 2.491(6) yes
Zr(2) Cl(4) 2.444(2) yes
Zr(2) Cl(5) 2.443(2) yes
Zr(2) C(29) 2.507(5) yes
Zr(2) C(30) 2.521(6) yes
Zr(2) C(31) 2.504(7) yes
Zr(2) C(32) 2.481(9) yes
Zr(2) C(33) 2.497(7) yes
Zr(2) C(34) 2.493(7) yes
Zr(2) C(35) 2.511(8) yes
Zr(2) C(36) 2.499(7) yes
Zr(2) C(37) 2.488(6) yes
Zr(2) C(38) 2.484(7) yes
Fe(1) Cl(3) 2.342(2) yes
Fe(1) P(1) 2.2256(19) yes
Fe(1) P(2) 2.233(2) yes
Fe(1) C(19) 2.144(6) yes
Fe(1) C(20) 2.117(6) yes
Fe(1) C(21) 2.117(8) yes
Fe(1) C(22) 2.162(9) yes
Fe(1) C(23) 2.110(8) yes
Fe(2) Cl(6) 2.336(2) yes
Fe(2) P(3) 2.219(2) yes
Fe(2) P(4) 2.2334(19) yes
Fe(2) C(47) 2.141(6) yes
Fe(2) C(48) 2.113(8) yes
Fe(2) C(49) 2.137(8) yes
Fe(2) C(50) 2.117(6) yes
Fe(2) C(51) 2.163(5) yes
P(1) C(1) 1.839(7) yes
P(1) C(11) 1.830(9) yes
P(1) C(13) 1.852(7) yes
P(2) C(6) 1.821(7) yes
P(2) C(15) 1.853(8) yes
P(2) C(17) 1.836(7) yes
P(3) C(29) 1.841(7) yes
P(3) C(39) 1.847(8) yes
P(3) C(41) 1.828(7) yes
P(4) C(34) 1.835(7) yes
P(4) C(43) 1.862(7) yes
P(4) C(45) 1.861(8) yes
C(1) C(2) 1.435(11) yes
C(1) C(5) 1.434(9) yes
C(2) C(3) 1.374(9) yes
C(3) C(4) 1.422(13) yes
C(4) C(5) 1.400(10) yes
C(6) C(7) 1.418(10) yes
C(6) C(10) 1.432(10) yes
C(7) C(8) 1.384(11) yes
C(8) C(9) 1.408(10) yes
C(9) C(10) 1.408(12) yes
C(11) C(12) 1.538(11) yes
C(13) C(14) 1.548(9) yes
C(15) C(16) 1.538(10) yes
C(17) C(18) 1.529(12) yes
C(19) C(20) 1.401(11) yes
C(19) C(23) 1.406(12) yes
C(19) C(24) 1.508(8) yes
C(20) C(21) 1.418(10) yes
C(20) C(25) 1.509(12) yes
C(21) C(22) 1.402(12) yes
C(21) C(26) 1.511(10) yes
C(22) C(23) 1.438(10) yes
C(22) C(27) 1.515(12) yes
C(23) C(28) 1.507(12) yes
C(29) C(30) 1.405(10) yes
C(29) C(33) 1.425(10) yes
C(30) C(31) 1.395(10) yes
C(31) C(32) 1.392(10) yes
C(32) C(33) 1.398(11) yes
C(34) C(35) 1.416(9) yes
C(34) C(38) 1.418(11) yes
C(35) C(36) 1.402(10) yes
C(36) C(37) 1.404(12) yes
C(37) C(38) 1.398(8) yes
C(39) C(40) 1.517(12) yes
C(41) C(42) 1.514(11) yes
C(43) C(44) 1.490(8) yes
C(45) C(46) 1.546(11) yes
C(47) C(48) 1.427(11) yes
C(47) C(51) 1.417(10) yes
C(47) C(52) 1.496(12) yes
C(48) C(49) 1.406(11) yes
C(48) C(53) 1.500(10) yes
C(49) C(50) 1.432(9) yes
C(49) C(54) 1.502(12) yes
C(50) C(51) 1.428(11) yes
C(50) C(55) 1.508(10) yes
C(51) C(56) 1.494(9) yes
C(57) C(58) 1.367(16) yes
C(57) C(62) 1.360(11) yes
C(57) C(63) 1.498(17) yes
C(58) C(59) 1.391(18) yes
C(59) C(60) 1.340(13) yes
C(60) C(61) 1.381(19) yes
C(61) C(62) 1.403(16) yes
C(64) C(65) 1.354(18) yes
C(64) C(69) 1.397(15) yes
C(64) C(70) 1.490(17) yes
C(65) C(66) 1.37(2) yes
C(66) C(67) 1.386(18) yes
C(67) C(68) 1.35(2) yes
C(68) C(69) 1.35(2) yes
C(71) C(72) 1.380(16) yes
C(71) C(76) 1.37(2) yes
C(71) C(77) 1.42(2) yes
C(72) C(73) 1.32(2) yes
C(73) C(74) 1.34(3) yes
C(74) C(75) 1.27(2) yes
C(75) C(76) 1.465(16) yes
C(2) H(1) 0.950 no
C(3) H(2) 0.950 no
C(4) H(3) 0.950 no
C(5) H(4) 0.950 no
C(7) H(5) 0.950 no
C(8) H(6) 0.950 no
C(9) H(7) 0.950 no
C(10) H(8) 0.950 no
C(11) H(9) 0.950 no
C(11) H(10) 0.950 no
C(12) H(11) 0.950 no
C(12) H(12) 0.950 no
C(12) H(13) 0.950 no
C(13) H(14) 0.950 no
C(13) H(15) 0.950 no
C(14) H(16) 0.950 no
C(14) H(17) 0.950 no
C(14) H(18) 0.950 no
C(15) H(19) 0.950 no
C(15) H(20) 0.950 no
C(16) H(21) 0.950 no
C(16) H(22) 0.950 no
C(16) H(23) 0.950 no
C(17) H(24) 0.950 no
C(17) H(25) 0.950 no
C(18) H(26) 0.950 no
C(18) H(27) 0.950 no
C(18) H(28) 0.950 no
C(24) H(29) 0.950 no
C(24) H(30) 0.950 no
C(24) H(31) 0.950 no
C(25) H(32) 0.950 no
C(25) H(33) 0.950 no
C(25) H(34) 0.950 no
C(26) H(35) 0.950 no
C(26) H(36) 0.950 no
C(26) H(37) 0.950 no
C(27) H(38) 0.950 no
C(27) H(39) 0.950 no
C(27) H(40) 0.950 no
C(28) H(41) 0.950 no
C(28) H(42) 0.950 no
C(28) H(43) 0.950 no
C(30) H(44) 0.950 no
C(31) H(45) 0.950 no
C(32) H(46) 0.950 no
C(33) H(47) 0.950 no
C(35) H(48) 0.950 no
C(36) H(49) 0.950 no
C(37) H(50) 0.950 no
C(38) H(51) 0.950 no
C(39) H(52) 0.950 no
C(39) H(53) 0.950 no
C(40) H(54) 0.950 no
C(40) H(55) 0.950 no
C(40) H(56) 0.950 no
C(41) H(57) 0.950 no
C(41) H(58) 0.950 no
C(42) H(59) 0.950 no
C(42) H(60) 0.950 no
C(42) H(61) 0.950 no
C(43) H(62) 0.950 no
C(43) H(63) 0.950 no
C(44) H(64) 0.950 no
C(44) H(65) 0.950 no
C(44) H(66) 0.950 no
C(45) H(67) 0.950 no
C(45) H(68) 0.950 no
C(46) H(69) 0.950 no
C(46) H(70) 0.950 no
C(46) H(71) 0.950 no
C(52) H(72) 0.950 no
C(52) H(73) 0.950 no
C(52) H(74) 0.950 no
C(53) H(75) 0.950 no
C(53) H(76) 0.950 no
C(53) H(77) 0.950 no
C(54) H(78) 0.950 no
C(54) H(79) 0.950 no
C(54) H(80) 0.950 no
C(55) H(81) 0.950 no
C(55) H(82) 0.950 no
C(55) H(83) 0.950 no
C(56) H(84) 0.950 no
C(56) H(85) 0.950 no
C(56) H(86) 0.950 no
C(58) H(87) 0.950 no
C(59) H(88) 0.950 no
C(60) H(89) 0.950 no
C(61) H(90) 0.950 no
C(62) H(91) 0.950 no
C(63) H(92) 0.950 no
C(63) H(93) 0.950 no
C(63) H(94) 0.950 no
C(65) H(95) 0.950 no
C(66) H(96) 0.950 no
C(67) H(97) 0.950 no
C(68) H(98) 0.950 no
C(69) H(99) 0.950 no
C(70) H(100) 0.950 no
C(70) H(101) 0.950 no
C(70) H(102) 0.950 no
C(72) H(103) 0.950 no
C(73) H(104) 0.950 no
C(74) H(105) 0.950 no
C(75) H(106) 0.950 no
C(76) H(107) 0.950 no
C(77) H(108) 0.950 no
C(77) H(109) 0.950 no
C(77) H(110) 0.950 no

loop_
_geom_contact_atom_site_label_1
_geom_contact_atom_site_label_2
_geom_contact_distance
_geom_contact_site_symmetry_2
Fe(1) C(1) 3.590(6) .
Fe(1) C(11) 3.492(8) .
Fe(1) C(13) 3.362(6) .
Fe(1) C(15) 3.466(7) .
Fe(1) C(17) 3.307(8) .
Fe(1) C(24) 3.403(5) .
Fe(1) C(25) 3.275(7) .
Fe(1) C(26) 3.257(8) .
Fe(1) C(27) 3.442(10) .
Fe(1) C(28) 3.360(9) .
Fe(2) C(39) 3.351(8) .
Fe(2) C(41) 3.455(7) .
Fe(2) C(43) 3.352(7) .
Fe(2) C(45) 3.478(7) .
Fe(2) C(52) 3.278(7) .
Fe(2) C(53) 3.251(7) .
Fe(2) C(54) 3.378(9) .
Fe(2) C(55) 3.355(7) .
Fe(2) C(56) 3.431(5) .
Cl(1) C(3) 3.241(8) .
Cl(1) C(4) 3.246(9) .
Cl(1) C(8) 3.212(6) .
Cl(1) C(9) 3.244(6) .
Cl(2) C(4) 3.597(7) .
Cl(2) C(5) 3.143(7) .
Cl(2) C(7) 3.127(7) .
Cl(3) P(1) 3.194(3) .
Cl(3) P(2) 3.196(2) .
Cl(3) C(2) 3.497(6) .
Cl(3) C(10) 3.361(8) .
Cl(3) C(13) 3.549(9) .
Cl(3) C(17) 3.552(6) .
Cl(3) C(20) 3.217(7) .
Cl(3) C(21) 3.108(8) .
Cl(3) C(25) 3.482(6) .
Cl(3) C(26) 3.243(9) .
Cl(4) C(31) 3.251(6) .
Cl(4) C(32) 3.212(7) .
Cl(4) C(36) 3.191(9) .
Cl(4) C(37) 3.243(7) .
Cl(5) C(5) 3.413(8) 1_455
Cl(5) C(30) 3.147(8) .
Cl(5) C(31) 3.594(9) .
Cl(5) C(35) 3.174(7) .
Cl(6) P(3) 3.180(2) .
Cl(6) P(4) 3.180(3) .
Cl(6) C(2) 3.482(8) .
Cl(6) C(3) 3.447(9) .
Cl(6) C(33) 3.547(8) .
Cl(6) C(38) 3.320(6) .
Cl(6) C(39) 3.525(7) .
Cl(6) C(47) 3.137(6) .
Cl(6) C(48) 3.192(8) .
Cl(6) C(52) 3.318(6) .
Cl(6) C(53) 3.424(8) .
P(1) Cl(3) 3.194(3) .
P(1) P(2) 3.362(2) .
P(1) C(2) 2.921(7) .
P(1) C(5) 2.908(7) .
P(1) C(12) 2.837(8) .
P(1) C(14) 2.922(6) .
P(1) C(22) 3.174(7) .
P(1) C(23) 3.454(6) .
P(2) Cl(3) 3.196(2) .
P(2) P(1) 3.362(2) .
P(2) C(7) 2.904(8) .
P(2) C(10) 2.888(7) .
P(2) C(16) 2.950(7) .
P(2) C(18) 2.940(9) .
P(2) C(19) 3.134(8) .
P(2) C(20) 3.520(8) .
P(2) C(23) 3.574(9) .
P(2) C(24) 3.511(6) .
P(3) Cl(6) 3.180(2) .
P(3) P(4) 3.355(2) .
P(3) C(30) 2.909(7) .
P(3) C(33) 2.898(7) .
P(3) C(40) 2.910(9) .
P(3) C(42) 2.845(8) .
P(3) C(50) 3.461(8) .
P(3) C(51) 3.152(7) .
P(3) C(56) 3.587(6) .
P(4) Cl(6) 3.180(3) .
P(4) P(3) 3.355(2) .
P(4) C(35) 2.895(6) .
P(4) C(38) 2.900(7) .
P(4) C(44) 2.934(7) .
P(4) C(46) 2.948(9) .
P(4) C(48) 3.546(7) .
P(4) C(49) 3.135(6) .
P(4) C(50) 3.579(5) .
P(4) C(54) 3.482(8) .
C(1) Fe(1) 3.590(6) .
C(1) C(3) 2.294(10) .
C(1) C(4) 2.310(9) .
C(1) C(6) 3.374(9) .
C(1) C(10) 3.473(11) .
C(1) C(11) 2.827(12) .
C(1) C(12) 3.460(11) .
C(1) C(13) 2.755(11) .
C(1) C(14) 3.081(11) .
C(2) Cl(3) 3.497(6) .
C(2) Cl(6) 3.482(8) .
C(2) P(1) 2.921(7) .
C(2) C(4) 2.273(10) .
C(2) C(5) 2.279(11) .
C(2) C(6) 3.542(8) .
C(2) C(10) 3.040(9) .
C(2) C(13) 3.286(12) .
C(2) C(14) 3.477(12) .
C(3) Cl(1) 3.241(8) .
C(3) Cl(6) 3.447(9) .
C(3) C(1) 2.294(10) .
C(3) C(5) 2.272(12) .
C(4) Cl(1) 3.246(9) .
C(4) Cl(2) 3.597(7) .
C(4) C(1) 2.310(9) .
C(4) C(2) 2.273(10) .
C(5) Cl(2) 3.143(7) .
C(5) Cl(5) 3.413(8) 1_655
C(5) P(1) 2.908(7) .
C(5) C(2) 2.279(11) .
C(5) C(3) 2.272(12) .
C(5) C(11) 3.073(11) .
C(5) C(12) 3.453(10) .
C(5) C(14) 3.452(11) .
C(6) C(1) 3.374(9) .
C(6) C(2) 3.542(8) .
C(6) C(8) 2.300(11) .
C(6) C(9) 2.305(12) .
C(6) C(15) 2.828(11) .
C(6) C(17) 2.731(8) .
C(6) C(18) 3.022(9) .
C(7) Cl(2) 3.127(7) .
C(7) P(2) 2.904(8) .
C(7) C(9) 2.253(11) .
C(7) C(10) 2.266(10) .
C(7) C(15) 3.126(11) .
C(7) C(16) 3.484(10) .
C(7) C(18) 3.395(9) .
C(8) Cl(1) 3.212(6) .
C(8) C(6) 2.300(11) .
C(8) C(10) 2.280(10) .
C(9) Cl(1) 3.244(6) .
C(9) C(6) 2.305(12) .
C(9) C(7) 2.253(11) .
C(10) Cl(3) 3.361(8) .
C(10) P(2) 2.888(7) .
C(10) C(1) 3.473(11) .
C(10) C(2) 3.040(9) .
C(10) C(7) 2.266(10) .
C(10) C(8) 2.280(10) .
C(10) C(17) 3.326(8) .
C(10) C(18) 3.431(8) .
C(11) Fe(1) 3.492(8) .
C(11) C(1) 2.827(12) .
C(11) C(5) 3.073(11) .
C(11) C(13) 2.871(11) .
C(11) C(14) 3.363(10) .
C(12) P(1) 2.837(8) .
C(12) C(1) 3.460(11) .
C(12) C(5) 3.453(10) .
C(12) C(28) 3.559(10) .
C(13) Fe(1) 3.362(6) .
C(13) Cl(3) 3.549(9) .
C(13) C(1) 2.755(11) .
C(13) C(2) 3.286(12) .
C(13) C(11) 2.871(11) .
C(13) C(22) 3.554(8) .
C(13) C(27) 3.443(11) .
C(14) P(1) 2.922(6) .
C(14) C(1) 3.081(11) .
C(14) C(2) 3.477(12) .
C(14) C(5) 3.452(11) .
C(14) C(11) 3.363(10) .
C(15) Fe(1) 3.466(7) .
C(15) C(6) 2.828(11) .
C(15) C(7) 3.126(11) .
C(15) C(17) 2.984(12) .
C(15) C(24) 3.463(10) .
C(16) P(2) 2.950(7) .
C(16) C(7) 3.484(10) .
C(16) C(17) 3.269(12) .
C(16) C(18) 3.424(14) .
C(17) Fe(1) 3.307(8) .
C(17) Cl(3) 3.552(6) .
C(17) C(6) 2.731(8) .
C(17) C(10) 3.326(8) .
C(17) C(15) 2.984(12) .
C(17) C(16) 3.269(12) .
C(17) C(19) 3.520(13) .
C(17) C(20) 3.587(12) .
C(17) C(24) 3.482(12) .
C(17) C(25) 3.503(11) .
C(18) P(2) 2.940(9) .
C(18) C(6) 3.022(9) .
C(18) C(7) 3.395(9) .
C(18) C(10) 3.431(8) .
C(18) C(16) 3.424(14) .
C(19) P(2) 3.134(8) .
C(19) C(17) 3.520(13) .
C(19) C(21) 2.285(10) .
C(19) C(22) 2.296(10) .
C(19) C(25) 2.617(12) .
C(19) C(28) 2.594(13) .
C(20) Cl(3) 3.217(7) .
C(20) P(2) 3.520(8) .
C(20) C(17) 3.587(12) .
C(20) C(22) 2.284(12) .
C(20) C(23) 2.275(12) .
C(20) C(24) 2.591(9) .
C(20) C(26) 2.606(10) .
C(21) Cl(3) 3.108(8) .
C(21) C(19) 2.285(10) .
C(21) C(23) 2.288(11) .
C(21) C(25) 2.576(11) .
C(21) C(27) 2.608(13) .
C(22) P(1) 3.174(7) .
C(22) C(13) 3.554(8) .
C(22) C(19) 2.296(10) .
C(22) C(20) 2.284(12) .
C(22) C(26) 2.597(12) .
C(22) C(28) 2.600(11) .
C(23) P(1) 3.454(6) .
C(23) P(2) 3.574(9) .
C(23) C(20) 2.275(12) .
C(23) C(21) 2.288(11) .
C(23) C(24) 2.579(10) .
C(23) C(27) 2.614(11) .
C(24) Fe(1) 3.403(5) .
C(24) P(2) 3.511(6) .
C(24) C(15) 3.463(10) .
C(24) C(17) 3.482(12) .
C(24) C(20) 2.591(9) .
C(24) C(23) 2.579(10) .
C(24) C(25) 3.222(11) .
C(24) C(28) 3.142(12) .
C(25) Fe(1) 3.275(7) .
C(25) Cl(3) 3.482(6) .
C(25) C(17) 3.503(11) .
C(25) C(19) 2.617(12) .
C(25) C(21) 2.576(11) .
C(25) C(24) 3.222(11) .
C(25) C(26) 3.125(10) .
C(26) Fe(1) 3.257(8) .
C(26) Cl(3) 3.243(9) .
C(26) C(20) 2.606(10) .
C(26) C(22) 2.597(12) .
C(26) C(25) 3.125(10) .
C(26) C(27) 3.207(13) .
C(27) Fe(1) 3.442(10) .
C(27) C(13) 3.443(11) .
C(27) C(21) 2.608(13) .
C(27) C(23) 2.614(11) .
C(27) C(26) 3.207(13) .
C(27) C(28) 3.138(11) .
C(28) Fe(1) 3.360(9) .
C(28) C(12) 3.559(10) .
C(28) C(19) 2.594(13) .
C(28) C(22) 2.600(11) .
C(28) C(24) 3.142(12) .
C(28) C(27) 3.138(11) .
C(29) C(31) 2.302(10) .
C(29) C(32) 2.301(11) .
C(29) C(34) 3.387(10) .
C(29) C(38) 3.458(8) .
C(29) C(39) 2.740(8) .
C(29) C(40) 3.141(10) .
C(29) C(41) 2.810(9) .
C(29) C(42) 3.442(11) .
C(30) Cl(5) 3.147(8) .
C(30) P(3) 2.909(7) .
C(30) C(32) 2.243(10) .
C(30) C(33) 2.242(10) .
C(30) C(40) 3.536(10) .
C(30) C(41) 3.081(9) .
C(30) C(42) 3.444(11) .
C(31) Cl(4) 3.251(6) .
C(31) Cl(5) 3.594(9) .
C(31) C(29) 2.302(10) .
C(31) C(31) 3.486(12) 2_566
C(31) C(32) 3.406(11) 2_566
C(31) C(33) 2.261(10) .
C(32) Cl(4) 3.212(7) .
C(32) C(29) 2.301(11) .
C(32) C(30) 2.243(10) .
C(32) C(31) 3.406(11) 2_566
C(33) Cl(6) 3.547(8) .
C(33) P(3) 2.898(7) .
C(33) C(30) 2.242(10) .
C(33) C(31) 2.261(10) .
C(33) C(34) 3.548(12) .
C(33) C(38) 3.028(10) .
C(33) C(39) 3.235(8) .
C(33) C(40) 3.552(8) .
C(34) C(29) 3.387(10) .
C(34) C(33) 3.548(12) .
C(34) C(36) 2.298(8) .
C(34) C(37) 2.286(9) .
C(34) C(43) 2.772(11) .
C(34) C(44) 3.017(11) .
C(34) C(45) 2.838(11) .
C(35) Cl(5) 3.174(7) .
C(35) P(4) 2.895(6) .
C(35) C(37) 2.259(11) .
C(35) C(38) 2.266(11) .
C(35) C(44) 3.369(11) .
C(35) C(45) 3.106(9) .
C(35) C(46) 3.465(12) .
C(36) Cl(4) 3.191(9) .
C(36) C(34) 2.298(8) .
C(36) C(38) 2.275(9) .
C(36) C(71) 3.579(11) 1_455
C(37) Cl(4) 3.243(7) .
C(37) C(34) 2.286(9) .
C(37) C(35) 2.259(11) .
C(37) C(76) 3.518(10) 1_455
C(38) Cl(6) 3.320(6) .
C(38) P(4) 2.900(7) .
C(38) C(29) 3.458(8) .
C(38) C(33) 3.028(10) .
C(38) C(35) 2.266(11) .
C(38) C(36) 2.275(9) .
C(38) C(43) 3.411(11) .
C(38) C(44) 3.455(12) .
C(39) Fe(2) 3.351(8) .
C(39) Cl(6) 3.525(7) .
C(39) C(29) 2.740(8) .
C(39) C(33) 3.235(8) .
C(39) C(41) 2.892(11) .
C(39) C(51) 3.550(12) .
C(39) C(56) 3.460(10) .
C(40) P(3) 2.910(9) .
C(40) C(29) 3.141(10) .
C(40) C(30) 3.536(10) .
C(40) C(33) 3.552(8) .
C(40) C(41) 3.326(13) .
C(41) Fe(2) 3.455(7) .
C(41) C(29) 2.810(9) .
C(41) C(30) 3.081(9) .
C(41) C(39) 2.892(11) .
C(41) C(40) 3.326(13) .
C(42) P(3) 2.845(8) .
C(42) C(29) 3.442(11) .
C(42) C(30) 3.444(11) .
C(42) C(55) 3.539(11) .
C(43) Fe(2) 3.352(7) .
C(43) C(34) 2.772(11) .
C(43) C(38) 3.411(11) .
C(43) C(45) 2.996(10) .
C(43) C(46) 3.237(12) .
C(43) C(49) 3.518(7) .
C(43) C(53) 3.557(10) .
C(43) C(54) 3.421(9) .
C(44) P(4) 2.934(7) .
C(44) C(34) 3.017(11) .
C(44) C(35) 3.369(11) .
C(44) C(38) 3.455(12) .
C(44) C(46) 3.469(12) .
C(45) Fe(2) 3.478(7) .
C(45) C(34) 2.838(11) .
C(45) C(35) 3.106(9) .
C(45) C(43) 2.996(10) .
C(45) C(54) 3.505(10) .
C(46) P(4) 2.948(9) .
C(46) C(35) 3.465(12) .
C(46) C(43) 3.237(12) .
C(46) C(44) 3.469(12) .
C(47) Cl(6) 3.137(6) .
C(47) C(49) 2.304(11) .
C(47) C(50) 2.303(11) .
C(47) C(53) 2.585(10) .
C(47) C(56) 2.583(9) .
C(48) Cl(6) 3.192(8) .
C(48) P(4) 3.546(7) .
C(48) C(50) 2.292(10) .
C(48) C(51) 2.296(10) .
C(48) C(52) 2.614(12) .
C(48) C(54) 2.613(13) .
C(49) P(4) 3.135(6) .
C(49) C(43) 3.518(7) .
C(49) C(47) 2.304(11) .
C(49) C(51) 2.309(10) .
C(49) C(53) 2.601(10) .
C(49) C(55) 2.608(9) .
C(50) P(3) 3.461(8) .
C(50) P(4) 3.579(5) .
C(50) C(47) 2.303(11) .
C(50) C(48) 2.292(10) .
C(50) C(54) 2.583(11) .
C(50) C(56) 2.594(10) .
C(51) P(3) 3.152(7) .
C(51) C(39) 3.550(12) .
C(51) C(48) 2.296(10) .
C(51) C(49) 2.309(10) .
C(51) C(52) 2.589(11) .
C(51) C(55) 2.608(12) .
C(52) Fe(2) 3.278(7) .
C(52) Cl(6) 3.318(6) .
C(52) C(48) 2.614(12) .
C(52) C(51) 2.589(11) .
C(52) C(53) 3.162(12) .
C(52) C(56) 3.153(10) .
C(53) Fe(2) 3.251(7) .
C(53) Cl(6) 3.424(8) .
C(53) C(43) 3.557(10) .
C(53) C(47) 2.585(10) .
C(53) C(49) 2.601(10) .
C(53) C(52) 3.162(12) .
C(53) C(54) 3.235(12) .
C(53) C(77) 3.461(14) 2_665
C(54) Fe(2) 3.378(9) .
C(54) P(4) 3.482(8) .
C(54) C(43) 3.421(9) .
C(54) C(45) 3.505(10) .
C(54) C(48) 2.613(13) .
C(54) C(50) 2.583(11) .
C(54) C(53) 3.235(12) .
C(54) C(55) 3.122(10) .
C(55) Fe(2) 3.355(7) .
C(55) C(42) 3.539(11) .
C(55) C(49) 2.608(9) .
C(55) C(51) 2.608(12) .
C(55) C(54) 3.122(10) .
C(55) C(56) 3.160(12) .
C(56) Fe(2) 3.431(5) .
C(56) P(3) 3.587(6) .
C(56) C(39) 3.460(10) .
C(56) C(47) 2.583(9) .
C(56) C(50) 2.594(10) .
C(56) C(52) 3.153(10) .
C(56) C(55) 3.160(12) .
C(57) C(59) 2.380(19) .
C(57) C(60) 2.761(18) .
C(57) C(61) 2.414(13) .
C(58) C(60) 2.383(15) .
C(58) C(61) 2.768(11) .
C(58) C(62) 2.353(12) .
C(58) C(63) 2.485(19) .
C(59) C(57) 2.380(19) .
C(59) C(61) 2.362(14) .
C(59) C(62) 2.713(17) .
C(60) C(57) 2.761(18) .
C(60) C(58) 2.383(15) .
C(60) C(62) 2.382(19) .
C(61) C(57) 2.414(13) .
C(61) C(58) 2.768(11) .
C(61) C(59) 2.362(14) .
C(62) C(58) 2.353(12) .
C(62) C(59) 2.713(17) .
C(62) C(60) 2.382(19) .
C(62) C(63) 2.483(14) .
C(63) C(58) 2.485(19) .
C(63) C(62) 2.483(14) .
C(64) C(66) 2.39(2) .
C(64) C(67) 2.764(18) .
C(64) C(68) 2.394(17) .
C(65) C(67) 2.368(17) .
C(65) C(68) 2.712(17) .
C(65) C(69) 2.345(17) .
C(65) C(70) 2.513(19) .
C(66) C(64) 2.39(2) .
C(66) C(68) 2.369(19) .
C(66) C(69) 2.73(2) .
C(67) C(64) 2.764(18) .
C(67) C(65) 2.368(17) .
C(67) C(69) 2.34(2) .
C(68) C(64) 2.394(17) .
C(68) C(65) 2.712(17) .
C(68) C(66) 2.369(19) .
C(69) C(65) 2.345(17) .
C(69) C(66) 2.73(2) .
C(69) C(67) 2.34(2) .
C(69) C(70) 2.489(17) .
C(70) C(65) 2.513(19) .
C(70) C(69) 2.489(17) .
C(71) C(36) 3.579(11) 1_655
C(71) C(73) 2.349(19) .
C(71) C(74) 2.74(2) .
C(71) C(75) 2.360(19) .
C(72) C(74) 2.33(2) .
C(72) C(75) 2.64(2) .
C(72) C(76) 2.389(19) .
C(72) C(77) 2.311(17) .
C(73) C(71) 2.349(19) .
C(73) C(75) 2.24(2) .
C(73) C(76) 2.75(2) .
C(73) C(77) 3.56(2) .
C(74) C(71) 2.74(2) .
C(74) C(72) 2.33(2) .
C(74) C(76) 2.428(19) .
C(75) C(71) 2.360(19) .
C(75) C(72) 2.64(2) .
C(75) C(73) 2.24(2) .
C(76) C(37) 3.518(10) 1_655
C(76) C(72) 2.389(19) .
C(76) C(73) 2.75(2) .
C(76) C(74) 2.428(19) .
C(76) C(77) 2.51(2) .
C(77) C(53) 3.461(14) 2_665
C(77) C(72) 2.311(17) .
C(77) C(73) 3.56(2) .
C(77) C(76) 2.51(2) .
Zr(1) H(1) 3.133 .
Zr(1) H(2) 3.138 .
Zr(1) H(3) 3.153 .
Zr(1) H(4) 3.171 .
Zr(1) H(5) 3.141 .
Zr(1) H(6) 3.153 .
Zr(1) H(7) 3.143 .
Zr(1) H(8) 3.139 .
Zr(2) H(44) 3.159 .
Zr(2) H(45) 3.158 .
Zr(2) H(46) 3.129 .
Zr(2) H(47) 3.142 .
Zr(2) H(48) 3.155 .
Zr(2) H(49) 3.152 .
Zr(2) H(50) 3.136 .
Zr(2) H(51) 3.132 .
Fe(1) H(13) 3.399 .
Fe(1) H(14) 3.466 .
Fe(1) H(15) 3.387 .
Fe(1) H(19) 3.315 .
Fe(1) H(24) 3.216 .
Fe(1) H(25) 3.488 .
Fe(1) H(31) 3.487 .
Fe(1) H(34) 3.291 .
Fe(1) H(37) 3.263 .
Fe(1) H(40) 3.536 .
Fe(1) H(43) 3.443 .
Fe(2) H(52) 3.379 .
Fe(2) H(53) 3.439 .
Fe(2) H(57) 3.543 .
Fe(2) H(61) 3.418 .
Fe(2) H(62) 3.233 .
Fe(2) H(63) 3.588 .
Fe(2) H(67) 3.334 .
Fe(2) H(74) 3.283 .
Fe(2) H(77) 3.258 .
Fe(2) H(80) 3.449 .
Fe(2) H(83) 3.427 .
Fe(2) H(86) 3.527 .
Cl(1) H(2) 3.269 .
Cl(1) H(3) 3.286 .
Cl(1) H(5) 3.564 2_665
Cl(1) H(6) 3.234 .
Cl(1) H(7) 3.292 .
Cl(1) H(69) 3.360 1_655
Cl(1) H(70) 3.454 1_655
Cl(1) H(90) 3.095 .
Cl(1) H(91) 3.219 .
Cl(1) H(110) 3.385 2_665
Cl(2) H(4) 3.054 .
Cl(2) H(5) 3.021 .
Cl(2) H(6) 2.809 2_665
Cl(2) H(11) 3.045 .
Cl(2) H(20) 3.387 .
Cl(2) H(48) 3.075 1_655
Cl(2) H(49) 3.424 1_655
Cl(2) H(69) 3.285 1_655
Cl(2) H(103) 3.334 .
Cl(2) H(108) 3.049 .
Cl(2) H(110) 3.555 .
Cl(3) H(1) 2.841 .
Cl(3) H(8) 2.655 .
Cl(3) H(15) 2.962 .
Cl(3) H(24) 2.925 .
Cl(3) H(34) 2.856 .
Cl(3) H(35) 3.216 .
Cl(3) H(37) 2.902 .
Cl(3) H(46) 3.171 .
Cl(3) H(47) 3.112 .
Cl(3) H(50) 3.117 .
Cl(3) H(51) 3.259 .
Cl(4) H(45) 3.299 .
Cl(4) H(46) 3.233 .
Cl(4) H(49) 3.207 .
Cl(4) H(50) 3.292 .
Cl(4) H(54) 3.558 2_566
Cl(4) H(55) 3.460 2_566
Cl(4) H(87) 3.081 1_465
Cl(4) H(88) 3.340 1_465
Cl(4) H(97) 2.982 2_566
Cl(5) H(3) 3.450 1_455
Cl(5) H(4) 2.807 1_455
Cl(5) H(10) 3.439 1_455
Cl(5) H(17) 3.363 2_566
Cl(5) H(18) 3.424 1_455
Cl(5) H(44) 3.047 .
Cl(5) H(48) 3.085 .
Cl(5) H(59) 3.061 .
Cl(5) H(68) 3.306 .
Cl(5) H(95) 3.058 1_455
Cl(6) H(1) 2.991 .
Cl(6) H(2) 2.926 .
Cl(6) H(7) 3.260 .
Cl(6) H(8) 3.324 .
Cl(6) H(47) 2.900 .
Cl(6) H(51) 2.607 .
Cl(6) H(53) 2.975 .
Cl(6) H(62) 3.005 .
Cl(6) H(72) 3.285 .
Cl(6) H(74) 3.000 .
Cl(6) H(77) 2.785 .
P(1) H(1) 3.147 .
P(1) H(4) 3.133 .
P(1) H(9) 2.310 .
P(1) H(10) 2.310 .
P(1) H(11) 3.224 .
P(1) H(13) 2.799 .
P(1) H(14) 2.318 .
P(1) H(15) 2.318 .
P(1) H(16) 3.313 .
P(1) H(18) 2.905 .
P(1) H(40) 3.149 .
P(2) H(5) 3.134 .
P(2) H(8) 3.111 .
P(2) H(13) 3.354 .
P(2) H(19) 2.312 .
P(2) H(20) 2.312 .
P(2) H(21) 3.337 .
P(2) H(23) 2.954 .
P(2) H(24) 2.293 .
P(2) H(25) 2.293 .
P(2) H(26) 3.333 .
P(2) H(28) 2.950 .
P(2) H(31) 3.046 .
P(3) H(44) 3.136 .
P(3) H(47) 3.114 .
P(3) H(52) 2.309 .
P(3) H(53) 2.309 .
P(3) H(54) 3.294 .
P(3) H(56) 2.906 .
P(3) H(57) 2.302 .
P(3) H(58) 2.302 .
P(3) H(59) 3.230 .
P(3) H(61) 2.819 .
P(3) H(86) 3.126 .
P(4) H(48) 3.117 .
P(4) H(51) 3.125 .
P(4) H(61) 3.370 .
P(4) H(62) 2.316 .
P(4) H(63) 2.316 .
P(4) H(64) 3.327 .
P(4) H(66) 2.936 .
P(4) H(67) 2.323 .
P(4) H(68) 2.323 .
P(4) H(69) 3.344 .
P(4) H(71) 2.937 .
P(4) H(80) 2.993 .
C(1) H(1) 2.127 .
C(1) H(2) 3.206 .
C(1) H(3) 3.224 .
C(1) H(4) 2.128 .
C(1) H(8) 3.549 .
C(1) H(10) 2.801 .
C(1) H(11) 3.318 .
C(1) H(13) 3.526 .
C(1) H(14) 3.588 .
C(1) H(15) 2.976 .
C(1) H(16) 2.993 .
C(1) H(18) 2.943 .
C(2) H(2) 2.074 .
C(2) H(3) 3.183 .
C(2) H(4) 3.195 .
C(2) H(8) 2.915 .
C(2) H(15) 3.105 .
C(2) H(16) 3.007 .
C(2) H(47) 3.475 .
C(3) H(1) 2.071 .
C(3) H(3) 2.124 .
C(3) H(4) 3.186 .
C(3) H(16) 3.385 .
C(3) H(74) 3.556 .
C(3) H(100) 3.277 .
C(4) H(1) 3.185 .
C(4) H(2) 2.119 .
C(4) H(4) 2.097 .
C(4) H(16) 3.598 .
C(4) H(48) 3.599 1_655
C(4) H(69) 3.494 1_655
C(4) H(95) 3.243 .
C(4) H(100) 3.242 .
C(4) H(102) 3.526 .
C(5) H(1) 3.193 .
C(5) H(2) 3.182 .
C(5) H(3) 2.103 .
C(5) H(10) 2.679 .
C(5) H(11) 2.969 .
C(5) H(16) 3.337 .
C(5) H(18) 2.970 .
C(5) H(48) 3.402 1_655
C(6) H(5) 2.108 .
C(6) H(6) 3.211 .
C(6) H(7) 3.217 .
C(6) H(8) 2.129 .
C(6) H(20) 2.757 .
C(6) H(21) 3.506 .
C(6) H(24) 3.060 .
C(6) H(25) 3.528 .
C(6) H(26) 3.553 .
C(6) H(28) 2.459 .
C(7) H(6) 2.087 .
C(7) H(7) 3.164 .
C(7) H(8) 3.180 .
C(7) H(20) 2.800 .
C(7) H(21) 3.009 .
C(7) H(28) 2.636 .
C(8) H(5) 2.076 .
C(8) H(7) 2.108 .
C(8) H(8) 3.191 .
C(8) H(28) 3.058 .
C(8) H(64) 3.055 2_565
C(8) H(110) 3.452 2_665
C(9) H(5) 3.165 .
C(9) H(6) 2.109 .
C(9) H(8) 2.107 .
C(9) H(28) 3.121 .
C(9) H(64) 3.208 2_565
C(9) H(110) 3.250 2_665
C(10) H(1) 2.915 .
C(10) H(5) 3.180 .
C(10) H(6) 3.193 .
C(10) H(7) 2.108 .
C(10) H(24) 3.280 .
C(10) H(28) 2.765 .
C(10) H(51) 3.336 .
C(11) H(4) 2.714 .
C(11) H(11) 2.059 .
C(11) H(12) 2.059 .
C(11) H(13) 2.059 .
C(11) H(14) 2.997 .
C(11) H(18) 2.864 .
C(11) H(40) 2.913 .
C(11) H(41) 3.375 .
C(11) H(43) 3.511 .
C(11) H(96) 3.559 2_666
C(11) H(97) 3.506 2_666
C(12) H(4) 2.925 .
C(12) H(9) 2.044 .
C(12) H(10) 2.044 .
C(12) H(19) 3.492 .
C(12) H(20) 3.254 .
C(12) H(41) 3.418 .
C(12) H(43) 2.988 .
C(12) H(49) 3.098 1_655
C(12) H(88) 3.280 1_565
C(13) H(1) 3.289 .
C(13) H(9) 3.000 .
C(13) H(10) 2.934 .
C(13) H(16) 2.068 .
C(13) H(17) 2.068 .
C(13) H(18) 2.068 .
C(13) H(37) 3.220 .
C(13) H(38) 3.318 .
C(13) H(40) 3.023 .
C(14) H(9) 3.589 .
C(14) H(10) 2.956 .
C(14) H(14) 2.042 .
C(14) H(15) 2.042 .
C(14) H(96) 3.251 .
C(14) H(96) 3.326 2_666
C(15) H(5) 2.775 .
C(15) H(13) 2.816 .
C(15) H(21) 2.059 .
C(15) H(22) 2.059 .
C(15) H(23) 2.059 .
C(15) H(25) 3.016 .
C(15) H(26) 3.588 .
C(15) H(29) 3.293 .
C(15) H(31) 3.046 .
C(15) H(43) 3.317 .
C(15) H(104) 3.240 .
C(16) H(5) 2.882 .
C(16) H(19) 2.026 .
C(16) H(20) 2.026 .
C(16) H(25) 3.117 .
C(16) H(26) 2.950 .
C(16) H(28) 3.550 .
C(16) H(31) 3.240 .
C(16) H(104) 3.398 .
C(17) H(8) 3.365 .
C(17) H(19) 3.435 .
C(17) H(23) 2.725 .
C(17) H(26) 2.051 .
C(17) H(27) 2.051 .
C(17) H(28) 2.051 .
C(17) H(30) 3.224 2_575
C(17) H(31) 2.706 .
C(17) H(32) 3.109 .
C(17) H(34) 3.357 .
C(17) H(107) 3.391 1_455
C(18) H(21) 3.483 .
C(18) H(23) 2.788 .
C(18) H(24) 2.015 .
C(18) H(25) 2.015 .
C(18) H(30) 3.129 2_575
C(18) H(63) 3.056 2_565
C(18) H(64) 3.324 2_565
C(18) H(71) 3.347 2_565
C(18) H(80) 3.236 2_565
C(18) H(107) 3.184 1_455
C(19) H(19) 3.109 .
C(19) H(25) 3.099 .
C(19) H(29) 2.032 .
C(19) H(30) 2.032 .
C(19) H(31) 2.032 .
C(19) H(32) 2.701 .
C(19) H(33) 3.170 .
C(19) H(34) 3.228 .
C(19) H(41) 3.335 .
C(19) H(42) 2.791 .
C(19) H(43) 2.902 .
C(19) H(79) 2.834 1_565
C(20) H(24) 3.316 .
C(20) H(25) 3.331 .
C(20) H(29) 3.332 .
C(20) H(30) 2.801 .
C(20) H(31) 2.886 .
C(20) H(32) 2.034 .
C(20) H(33) 2.034 .
C(20) H(34) 2.034 .
C(20) H(35) 2.666 .
C(20) H(36) 3.189 .
C(20) H(37) 3.200 .
C(20) H(79) 3.234 1_565
C(21) H(14) 3.527 .
C(21) H(32) 3.333 .
C(21) H(33) 2.809 .
C(21) H(34) 2.820 .
C(21) H(35) 2.036 .
C(21) H(36) 2.036 .
C(21) H(37) 2.036 .
C(21) H(38) 2.686 .
C(21) H(39) 3.144 .
C(21) H(40) 3.239 .
C(21) H(79) 3.505 1_565
C(21) H(82) 3.537 1_565
C(22) H(9) 3.286 .
C(22) H(14) 3.062 .
C(22) H(35) 3.339 .
C(22) H(36) 2.822 .
C(22) H(37) 2.875 .
C(22) H(38) 2.039 .
C(22) H(39) 2.039 .
C(22) H(40) 2.039 .
C(22) H(41) 2.650 .
C(22) H(42) 3.135 .
C(22) H(43) 3.243 .
C(22) H(79) 3.296 1_565
C(23) H(9) 3.407 .
C(23) H(13) 3.446 .
C(23) H(19) 3.208 .
C(23) H(29) 2.637 .
C(23) H(30) 3.136 .
C(23) H(31) 3.202 .
C(23) H(38) 3.365 .
C(23) H(39) 2.826 .
C(23) H(40) 2.885 .
C(23) H(41) 2.032 .
C(23) H(42) 2.032 .
C(23) H(43) 2.032 .
C(23) H(79) 2.937 1_565
C(24) H(19) 2.900 .
C(24) H(23) 3.546 .
C(24) H(25) 2.743 .
C(24) H(25) 3.285 2_575
C(24) H(31) 3.579 2_575
C(24) H(32) 2.836 .
C(24) H(32) 3.540 2_575
C(24) H(42) 2.999 .
C(24) H(43) 3.217 .
C(24) H(79) 3.104 1_565
C(24) H(106) 3.517 2_675
C(25) H(24) 2.998 .
C(25) H(25) 3.212 .
C(25) H(30) 3.150 .
C(25) H(31) 3.236 .
C(25) H(35) 2.687 .
C(25) H(87) 3.510 1_465
C(25) H(106) 3.121 1_455
C(26) H(14) 3.569 .
C(26) H(15) 3.572 .
C(26) H(33) 3.072 .
C(26) H(34) 3.075 .
C(26) H(38) 2.798 .
C(26) H(46) 3.344 .
C(26) H(56) 2.948 2_566
C(26) H(58) 2.999 2_566
C(26) H(82) 3.381 1_565
C(26) H(94) 3.093 1_465
C(27) H(9) 2.978 .
C(27) H(14) 2.650 .
C(27) H(36) 3.065 .
C(27) H(37) 3.295 .
C(27) H(41) 2.698 .
C(27) H(82) 3.337 1_565
C(28) H(9) 3.243 .
C(28) H(12) 3.410 .
C(28) H(13) 3.125 .
C(28) H(19) 3.164 .
C(28) H(29) 2.708 .
C(28) H(39) 3.036 .
C(28) H(40) 3.148 .
C(28) H(76) 3.296 1_565
C(28) H(79) 3.305 1_565
C(28) H(89) 2.912 1_565
C(29) H(44) 2.096 .
C(29) H(45) 3.212 .
C(29) H(46) 3.212 .
C(29) H(47) 2.120 .
C(29) H(51) 3.521 .
C(29) H(52) 3.583 .
C(29) H(53) 2.894 .
C(29) H(54) 3.013 .
C(29) H(56) 3.083 .
C(29) H(58) 2.783 .
C(29) H(59) 3.296 .
C(29) H(61) 3.519 .
C(30) H(45) 2.099 .
C(30) H(46) 3.155 .
C(30) H(46) 3.538 2_566
C(30) H(47) 3.156 .
C(30) H(54) 3.327 .
C(30) H(56) 3.171 .
C(30) H(58) 2.702 .
C(30) H(59) 2.953 .
C(31) H(44) 2.087 .
C(31) H(45) 3.397 2_566
C(31) H(46) 2.091 .
C(31) H(46) 3.238 2_566
C(31) H(47) 3.170 .
C(31) H(54) 3.023 2_566
C(32) H(44) 3.154 .
C(32) H(45) 2.096 .
C(32) H(45) 3.071 2_566
C(32) H(47) 2.095 .
C(32) H(54) 3.504 .
C(32) H(54) 3.396 2_566
C(33) H(1) 3.500 .
C(33) H(44) 3.158 .
C(33) H(45) 3.173 .
C(33) H(45) 3.504 2_566
C(33) H(46) 2.097 .
C(33) H(51) 2.895 .
C(33) H(53) 2.967 .
C(33) H(54) 3.081 .
C(34) H(48) 2.112 .
C(34) H(49) 3.210 .
C(34) H(50) 3.197 .
C(34) H(51) 2.115 .
C(34) H(62) 3.149 .
C(34) H(63) 3.545 .
C(34) H(64) 3.507 .
C(34) H(66) 2.439 .
C(34) H(68) 2.755 .
C(34) H(69) 3.531 .
C(35) H(4) 3.373 1_455
C(35) H(49) 2.105 .
C(35) H(50) 3.171 .
C(35) H(51) 3.179 .
C(35) H(64) 3.572 .
C(35) H(66) 2.641 .
C(35) H(68) 2.774 .
C(35) H(69) 3.001 .
C(35) H(108) 3.324 1_455
C(36) H(11) 3.156 1_455
C(36) H(48) 2.098 .
C(36) H(50) 2.102 .
C(36) H(51) 3.186 .
C(36) H(66) 3.071 .
C(36) H(108) 2.985 1_455
C(37) H(48) 3.171 .
C(37) H(49) 2.107 .
C(37) H(51) 2.096 .
C(37) H(66) 3.103 .
C(37) H(107) 3.252 1_455
C(37) H(108) 3.553 1_455
C(38) H(8) 3.301 .
C(38) H(47) 2.909 .
C(38) H(48) 3.180 .
C(38) H(49) 3.187 .
C(38) H(50) 2.096 .
C(38) H(62) 3.443 .
C(38) H(66) 2.737 .
C(39) H(47) 3.211 .
C(39) H(54) 2.040 .
C(39) H(55) 2.040 .
C(39) H(56) 2.040 .
C(39) H(57) 3.032 .
C(39) H(58) 2.938 .
C(39) H(74) 3.135 .
C(39) H(84) 3.337 .
C(39) H(86) 3.043 .
C(40) H(35) 3.560 2_566
C(40) H(36) 3.578 2_566
C(40) H(45) 3.210 2_566
C(40) H(46) 3.561 2_566
C(40) H(52) 2.010 .
C(40) H(53) 2.010 .
C(40) H(57) 3.530 .
C(40) H(58) 2.914 .
C(41) H(36) 3.092 2_566
C(41) H(44) 2.726 .
C(41) H(52) 3.082 .
C(41) H(56) 2.800 .
C(41) H(59) 2.038 .
C(41) H(60) 2.038 .
C(41) H(61) 2.038 .
C(41) H(81) 3.326 .
C(41) H(81) 3.267 2_556
C(41) H(82) 3.423 2_556
C(41) H(83) 3.529 .
C(41) H(86) 2.839 .
C(42) H(38) 3.285 2_566
C(42) H(44) 2.906 .
C(42) H(57) 2.018 .
C(42) H(58) 2.018 .
C(42) H(67) 3.442 .
C(42) H(68) 3.266 .
C(42) H(81) 3.340 .
C(42) H(81) 3.286 2_556
C(42) H(83) 3.016 .
C(42) H(85) 3.278 2_556
C(42) H(102) 3.456 1_455
C(43) H(27) 3.495 2_565
C(43) H(51) 3.478 .
C(43) H(64) 2.016 .
C(43) H(65) 2.016 .
C(43) H(66) 2.016 .
C(43) H(67) 3.460 .
C(43) H(71) 2.669 .
C(43) H(75) 3.147 .
C(43) H(77) 3.413 .
C(43) H(80) 2.623 .
C(43) H(109) 3.579 2_665
C(44) H(28) 3.299 2_565
C(44) H(48) 3.569 .
C(44) H(62) 1.979 .
C(44) H(63) 1.979 .
C(44) H(65) 3.213 2_565
C(44) H(69) 3.531 .
C(44) H(71) 2.829 .
C(44) H(108) 3.123 1_455
C(44) H(109) 3.454 1_455
C(45) H(48) 2.747 .
C(45) H(61) 2.797 .
C(45) H(63) 2.989 .
C(45) H(69) 2.067 .
C(45) H(70) 2.067 .
C(45) H(71) 2.067 .
C(45) H(78) 3.349 .
C(45) H(80) 3.063 .
C(45) H(83) 3.243 .
C(45) H(93) 3.403 1_455
C(46) H(3) 3.443 1_455
C(46) H(48) 2.840 .
C(46) H(63) 3.010 .
C(46) H(64) 2.988 .
C(46) H(67) 2.036 .
C(46) H(68) 2.036 .
C(46) H(80) 3.251 .
C(46) H(91) 3.447 1_455
C(46) H(93) 3.419 1_455
C(47) H(39) 3.534 1_545
C(47) H(52) 3.373 .
C(47) H(72) 2.022 .
C(47) H(73) 2.022 .
C(47) H(74) 2.022 .
C(47) H(75) 3.340 .
C(47) H(76) 2.810 .
C(47) H(77) 2.839 .
C(47) H(84) 2.643 .
C(47) H(85) 3.125 .
C(47) H(86) 3.218 .
C(48) H(39) 3.587 1_545
C(48) H(42) 3.400 1_545
C(48) H(62) 3.287 .
C(48) H(63) 3.505 .
C(48) H(72) 2.679 .
C(48) H(73) 3.199 .
C(48) H(74) 3.204 .
C(48) H(75) 2.025 .
C(48) H(76) 2.025 .
C(48) H(77) 2.025 .
C(48) H(78) 3.345 .
C(48) H(79) 2.819 .
C(48) H(80) 2.924 .
C(49) H(39) 3.319 1_545
C(49) H(62) 3.529 .
C(49) H(63) 3.168 .
C(49) H(67) 3.193 .
C(49) H(75) 2.673 .
C(49) H(76) 3.169 .
C(49) H(77) 3.205 .
C(49) H(78) 2.028 .
C(49) H(79) 2.028 .
C(49) H(80) 2.028 .
C(49) H(81) 3.356 .
C(49) H(82) 2.811 .
C(49) H(83) 2.893 .
C(50) H(39) 3.129 1_545
C(50) H(57) 3.332 .
C(50) H(61) 3.463 .
C(50) H(67) 3.242 .
C(50) H(78) 2.624 .
C(50) H(79) 3.157 .
C(50) H(80) 3.196 .
C(50) H(81) 2.033 .
C(50) H(82) 2.033 .
C(50) H(83) 2.033 .
C(50) H(84) 3.342 .
C(50) H(85) 2.797 .
C(50) H(86) 2.881 .
C(51) H(39) 3.225 1_545
C(51) H(52) 2.997 .
C(51) H(57) 3.176 .
C(51) H(72) 3.337 .
C(51) H(73) 2.812 .
C(51) H(74) 2.860 .
C(51) H(81) 2.671 .
C(51) H(82) 3.142 .
C(51) H(83) 3.248 .
C(51) H(84) 2.020 .
C(51) H(85) 2.020 .
C(51) H(86) 2.020 .
C(52) H(2) 3.237 .
C(52) H(52) 3.343 .
C(52) H(76) 3.093 .
C(52) H(77) 3.143 .
C(52) H(84) 2.723 .
C(52) H(100) 3.240 .
C(53) H(42) 3.008 1_545
C(53) H(62) 2.942 .
C(53) H(63) 3.406 .
C(53) H(72) 2.738 .
C(53) H(79) 3.154 .
C(53) H(80) 3.278 .
C(53) H(90) 3.315 .
C(53) H(109) 3.140 2_665
C(53) H(110) 3.162 2_665
C(54) H(26) 3.294 2_565
C(54) H(30) 3.493 1_545
C(54) H(42) 3.588 1_545
C(54) H(63) 2.720 .
C(54) H(67) 2.980 .
C(54) H(71) 3.554 .
C(54) H(75) 2.838 .
C(54) H(82) 2.998 .
C(54) H(83) 3.162 .
C(55) H(36) 3.501 1_545
C(55) H(39) 3.468 1_545
C(55) H(57) 3.205 .
C(55) H(57) 3.109 2_556
C(55) H(60) 3.382 .
C(55) H(60) 3.248 2_556
C(55) H(61) 3.113 .
C(55) H(67) 3.120 .
C(55) H(78) 2.665 .
C(55) H(81) 3.486 2_556
C(55) H(85) 3.048 .
C(55) H(86) 3.190 .
C(55) H(93) 3.396 1_455
C(55) H(94) 3.448 1_455
C(56) H(52) 2.662 .
C(56) H(57) 2.880 .
C(56) H(60) 3.185 2_556
C(56) H(73) 3.008 .
C(56) H(74) 3.234 .
C(56) H(81) 2.746 .
C(56) H(92) 3.558 2_656
C(56) H(99) 3.571 2_656
C(56) H(101) 3.163 2_656
C(57) H(33) 3.324 1_645
C(57) H(87) 2.021 .
C(57) H(88) 3.233 .
C(57) H(90) 3.270 .
C(57) H(91) 2.003 .
C(57) H(92) 2.024 .
C(57) H(93) 2.024 .
C(57) H(94) 2.024 .
C(57) H(98) 3.103 2_656
C(58) H(33) 3.038 1_645
C(58) H(88) 2.032 .
C(58) H(89) 3.239 .
C(58) H(91) 3.209 .
C(58) H(92) 2.907 .
C(58) H(93) 3.209 .
C(58) H(94) 2.576 .
C(58) H(97) 3.376 2_656
C(58) H(98) 2.945 2_656
C(59) H(12) 3.208 1_545
C(59) H(22) 3.569 2_665
C(59) H(87) 2.043 .
C(59) H(89) 1.991 .
C(59) H(90) 3.223 .
C(59) H(97) 3.313 2_656
C(59) H(98) 3.302 2_656
C(59) H(105) 3.124 1_545
C(59) H(106) 3.524 1_545
C(60) H(22) 3.240 2_665
C(60) H(41) 3.245 1_545
C(60) H(43) 3.547 1_545
C(60) H(76) 3.372 .
C(60) H(87) 3.235 .
C(60) H(88) 1.985 .
C(60) H(90) 2.042 .
C(60) H(91) 3.240 .
C(60) H(104) 3.432 2_665
C(60) H(105) 2.976 1_545
C(61) H(21) 3.312 2_665
C(61) H(22) 3.199 2_665
C(61) H(72) 3.090 .
C(61) H(76) 3.119 .
C(61) H(88) 3.217 .
C(61) H(89) 2.028 .
C(61) H(91) 2.042 .
C(61) H(103) 3.526 2_665
C(62) H(21) 3.379 2_665
C(62) H(22) 3.530 2_665
C(62) H(70) 3.247 1_655
C(62) H(72) 3.405 .
C(62) H(87) 3.215 .
C(62) H(89) 3.247 .
C(62) H(90) 2.062 .
C(62) H(92) 2.907 .
C(62) H(93) 2.577 .
C(62) H(94) 3.205 .
C(62) H(98) 3.545 2_656
C(62) H(100) 3.486 .
C(63) H(33) 3.418 1_645
C(63) H(67) 3.567 1_655
C(63) H(70) 3.558 1_655
C(63) H(78) 3.310 1_655
C(63) H(82) 3.368 1_655
C(63) H(83) 3.181 1_655
C(63) H(87) 2.644 .
C(63) H(91) 2.624 .
C(63) H(101) 3.214 .
C(64) H(84) 3.487 2_656
C(64) H(85) 3.348 2_656
C(64) H(95) 1.993 .
C(64) H(96) 3.247 .
C(64) H(98) 3.249 .
C(64) H(99) 2.038 .
C(64) H(100) 2.017 .
C(64) H(101) 2.017 .
C(64) H(102) 2.017 .
C(65) H(3) 3.530 .
C(65) H(16) 3.459 .
C(65) H(96) 2.032 .
C(65) H(97) 3.230 .
C(65) H(99) 3.205 .
C(65) H(100) 2.936 .
C(65) H(101) 3.224 .
C(65) H(102) 2.629 .
C(66) H(9) 3.386 2_666
C(66) H(16) 3.236 .
C(66) H(40) 3.237 2_666
C(66) H(95) 2.010 .
C(66) H(97) 2.034 .
C(66) H(98) 3.227 .
C(67) H(9) 3.269 2_666
C(67) H(40) 3.417 2_666
C(67) H(55) 3.122 .
C(67) H(95) 3.224 .
C(67) H(96) 2.043 .
C(67) H(98) 1.999 .
C(67) H(99) 3.196 .
C(68) H(55) 3.155 .
C(68) H(73) 3.301 2_656
C(68) H(96) 3.230 .
C(68) H(97) 2.002 .
C(68) H(99) 1.995 .
C(69) H(73) 3.254 2_656
C(69) H(84) 3.155 2_656
C(69) H(85) 3.509 2_656
C(69) H(95) 3.207 .
C(69) H(97) 3.200 .
C(69) H(98) 1.999 .
C(69) H(99) 3.334 2_656
C(69) H(100) 2.917 .
C(69) H(101) 2.561 .
C(69) H(102) 3.217 .
C(70) H(2) 3.563 .
C(70) H(3) 3.088 .
C(70) H(84) 3.433 2_656
C(70) H(85) 3.349 2_656
C(70) H(91) 3.358 .
C(70) H(92) 3.244 .
C(70) H(95) 2.675 .
C(70) H(99) 2.630 .
C(71) H(49) 3.082 1_655
C(71) H(75) 3.200 2_665
C(71) H(76) 3.520 2_665
C(71) H(103) 2.026 .
C(71) H(104) 3.201 .
C(71) H(106) 3.214 .
C(71) H(107) 2.058 .
C(71) H(108) 1.951 .
C(71) H(109) 1.951 .
C(71) H(110) 1.951 .
C(72) H(20) 3.392 .
C(72) H(49) 3.536 1_655
C(72) H(76) 3.571 2_665
C(72) H(89) 3.562 2_665
C(72) H(90) 3.340 2_665
C(72) H(104) 1.967 .
C(72) H(105) 3.181 .
C(72) H(106) 3.591 .
C(72) H(107) 3.266 .
C(72) H(108) 2.751 .
C(72) H(109) 3.065 .
C(72) H(110) 2.326 .
C(73) H(12) 3.553 .
C(73) H(13) 3.524 .
C(73) H(20) 3.415 .
C(73) H(89) 3.218 2_665
C(73) H(103) 1.972 .
C(73) H(104) 3.489 2_675
C(73) H(105) 2.001 .
C(73) H(105) 2.968 2_675
C(73) H(106) 3.094 .
C(74) H(12) 3.534 .
C(74) H(22) 3.467 2_675
C(74) H(29) 3.560 2_675
C(74) H(88) 3.233 1_565
C(74) H(89) 3.450 1_565
C(74) H(103) 3.176 .
C(74) H(104) 1.985 .
C(74) H(104) 2.963 2_675
C(74) H(105) 3.400 2_675
C(74) H(106) 1.900 .
C(74) H(107) 3.276 .
C(75) H(22) 3.566 2_675
C(75) H(29) 3.000 2_675
C(75) H(88) 3.452 1_565
C(75) H(103) 3.591 .
C(75) H(104) 3.092 .
C(75) H(105) 1.933 .
C(75) H(107) 2.143 .
C(76) H(27) 3.216 1_655
C(76) H(29) 3.384 2_675
C(76) H(49) 3.246 1_655
C(76) H(50) 3.024 1_655
C(76) H(75) 3.462 2_665
C(76) H(103) 3.243 .
C(76) H(105) 3.286 .
C(76) H(106) 2.080 .
C(76) H(108) 2.932 .
C(76) H(109) 2.640 .
C(76) H(110) 3.212 .
C(77) H(6) 3.459 2_665
C(77) H(7) 3.057 2_665
C(77) H(49) 3.413 1_655
C(77) H(66) 3.178 1_655
C(77) H(75) 3.125 2_665
C(77) H(76) 3.583 2_665
C(77) H(77) 3.136 2_665
C(77) H(103) 2.417 .
C(77) H(107) 2.795 .
H(1) Zr(1) 3.133 .
H(1) Cl(3) 2.841 .
H(1) Cl(6) 2.991 .
H(1) P(1) 3.147 .
H(1) C(1) 2.127 .
H(1) C(3) 2.071 .
H(1) C(4) 3.185 .
H(1) C(5) 3.193 .
H(1) C(10) 2.915 .
H(1) C(13) 3.289 .
H(1) C(33) 3.500 .
H(1) H(2) 2.469 .
H(1) H(8) 2.499 .
H(1) H(15) 2.845 .
H(1) H(16) 3.199 .
H(1) H(47) 2.569 .
H(1) H(51) 3.393 .
H(1) H(53) 3.499 .
H(2) Zr(1) 3.138 .
H(2) Cl(1) 3.269 .
H(2) Cl(6) 2.926 .
H(2) C(1) 3.206 .
H(2) C(2) 2.074 .
H(2) C(4) 2.119 .
H(2) C(5) 3.182 .
H(2) C(52) 3.237 .
H(2) C(70) 3.563 .
H(2) H(1) 2.469 .
H(2) H(3) 2.530 .
H(2) H(53) 3.252 .
H(2) H(72) 3.005 .
H(2) H(74) 2.609 .
H(2) H(100) 2.770 .
H(3) Zr(1) 3.153 .
H(3) Cl(1) 3.286 .
H(3) Cl(5) 3.450 1_655
H(3) C(1) 3.224 .
H(3) C(2) 3.183 .
H(3) C(3) 2.124 .
H(3) C(5) 2.103 .
H(3) C(46) 3.443 1_655
H(3) C(65) 3.530 .
H(3) C(70) 3.088 .
H(3) H(2) 2.530 .
H(3) H(4) 2.506 .
H(3) H(48) 3.233 1_655
H(3) H(68) 3.020 1_655
H(3) H(69) 2.908 1_655
H(3) H(70) 3.379 1_655
H(3) H(95) 2.917 .
H(3) H(100) 2.702 .
H(3) H(102) 2.725 .
H(4) Zr(1) 3.171 .
H(4) Cl(2) 3.054 .
H(4) Cl(5) 2.807 1_655
H(4) P(1) 3.133 .
H(4) C(1) 2.128 .
H(4) C(2) 3.195 .
H(4) C(3) 3.186 .
H(4) C(4) 2.097 .
H(4) C(11) 2.714 .
H(4) C(12) 2.925 .
H(4) C(35) 3.373 1_655
H(4) H(3) 2.506 .
H(4) H(10) 2.189 .
H(4) H(11) 2.333 .
H(4) H(13) 3.449 .
H(4) H(18) 2.990 .
H(4) H(48) 2.802 1_655
H(4) H(49) 3.327 1_655
H(5) Zr(1) 3.141 .
H(5) Cl(1) 3.564 2_665
H(5) Cl(2) 3.021 .
H(5) P(2) 3.134 .
H(5) C(6) 2.108 .
H(5) C(8) 2.076 .
H(5) C(9) 3.165 .
H(5) C(10) 3.180 .
H(5) C(15) 2.775 .
H(5) C(16) 2.882 .
H(5) H(6) 2.480 .
H(5) H(20) 2.361 .
H(5) H(21) 2.265 .
H(5) H(23) 3.328 .
H(5) H(28) 2.977 .
H(5) H(71) 3.596 2_565
H(6) Zr(1) 3.153 .
H(6) Cl(1) 3.234 .
H(6) Cl(2) 2.809 2_665
H(6) C(6) 3.211 .
H(6) C(7) 2.087 .
H(6) C(9) 2.109 .
H(6) C(10) 3.193 .
H(6) C(77) 3.459 2_665
H(6) H(5) 2.480 .
H(6) H(7) 2.517 .
H(6) H(64) 2.967 2_565
H(6) H(69) 3.429 2_565
H(6) H(71) 3.581 2_565
H(6) H(108) 3.041 2_665
H(6) H(110) 3.035 2_665
H(7) Zr(1) 3.143 .
H(7) Cl(1) 3.292 .
H(7) Cl(6) 3.260 .
H(7) C(6) 3.217 .
H(7) C(7) 3.164 .
H(7) C(8) 2.108 .
H(7) C(10) 2.108 .
H(7) C(77) 3.057 2_665
H(7) H(6) 2.517 .
H(7) H(8) 2.513 .
H(7) H(62) 3.159 .
H(7) H(64) 3.240 2_565
H(7) H(65) 3.482 2_565
H(7) H(77) 3.028 .
H(7) H(108) 3.213 2_665
H(7) H(109) 2.874 2_665
H(7) H(110) 2.602 2_665
H(8) Zr(1) 3.139 .
H(8) Cl(3) 2.655 .
H(8) Cl(6) 3.324 .
H(8) P(2) 3.111 .
H(8) C(1) 3.549 .
H(8) C(2) 2.915 .
H(8) C(6) 2.129 .
H(8) C(7) 3.180 .
H(8) C(8) 3.191 .
H(8) C(9) 2.107 .
H(8) C(17) 3.365 .
H(8) C(38) 3.301 .
H(8) H(1) 2.499 .
H(8) H(7) 2.513 .
H(8) H(24) 3.052 .
H(8) H(28) 3.165 .
H(8) H(51) 2.481 .
H(9) P(1) 2.310 .
H(9) C(12) 2.044 .
H(9) C(13) 3.000 .
H(9) C(14) 3.589 .
H(9) C(22) 3.286 .
H(9) C(23) 3.407 .
H(9) C(27) 2.978 .
H(9) C(28) 3.243 .
H(9) C(66) 3.386 2_666
H(9) C(67) 3.269 2_666
H(9) H(10) 1.551 .
H(9) H(11) 2.763 .
H(9) H(12) 2.199 .
H(9) H(13) 2.501 .
H(9) H(14) 2.817 .
H(9) H(18) 3.174 .
H(9) H(38) 3.596 .
H(9) H(39) 3.475 .
H(9) H(40) 2.131 .
H(9) H(41) 2.715 .
H(9) H(43) 3.237 .
H(9) H(96) 3.082 2_666
H(9) H(97) 2.871 2_666
H(10) Cl(5) 3.439 1_655
H(10) P(1) 2.310 .
H(10) C(1) 2.801 .
H(10) C(5) 2.679 .
H(10) C(12) 2.044 .
H(10) C(13) 2.934 .
H(10) C(14) 2.956 .
H(10) H(4) 2.189 .
H(10) H(9) 1.551 .
H(10) H(11) 2.204 .
H(10) H(12) 2.493 .
H(10) H(13) 2.767 .
H(10) H(14) 3.159 .
H(10) H(16) 3.571 .
H(10) H(17) 3.556 .
H(10) H(18) 2.251 .
H(10) H(40) 3.445 .
H(10) H(96) 3.169 2_666
H(10) H(97) 3.377 2_666
H(11) Cl(2) 3.045 .
H(11) P(1) 3.224 .
H(11) C(1) 3.318 .
H(11) C(5) 2.969 .
H(11) C(11) 2.059 .
H(11) C(36) 3.156 1_655
H(11) H(4) 2.333 .
H(11) H(9) 2.763 .
H(11) H(10) 2.204 .
H(11) H(12) 1.551 .
H(11) H(13) 1.551 .
H(11) H(20) 3.315 .
H(11) H(49) 2.339 1_655
H(12) C(11) 2.059 .
H(12) C(28) 3.410 .
H(12) C(59) 3.208 1_565
H(12) C(73) 3.553 .
H(12) C(74) 3.534 .
H(12) H(9) 2.199 .
H(12) H(10) 2.493 .
H(12) H(11) 1.551 .
H(12) H(13) 1.551 .
H(12) H(41) 3.138 .
H(12) H(43) 2.845 .
H(12) H(49) 3.048 1_655
H(12) H(88) 2.332 1_565
H(12) H(89) 3.450 1_565
H(12) H(97) 3.525 2_666
H(13) Fe(1) 3.399 .
H(13) P(1) 2.799 .
H(13) P(2) 3.354 .
H(13) C(1) 3.526 .
H(13) C(11) 2.059 .
H(13) C(15) 2.816 .
H(13) C(23) 3.446 .
H(13) C(28) 3.125 .
H(13) C(73) 3.524 .
H(13) H(4) 3.449 .
H(13) H(9) 2.501 .
H(13) H(10) 2.767 .
H(13) H(11) 1.551 .
H(13) H(12) 1.551 .
H(13) H(19) 2.549 .
H(13) H(20) 2.418 .
H(13) H(41) 3.240 .
H(13) H(43) 2.442 .
H(13) H(104) 3.398 .
H(14) Fe(1) 3.466 .
H(14) P(1) 2.318 .
H(14) C(1) 3.588 .
H(14) C(11) 2.997 .
H(14) C(14) 2.042 .
H(14) C(21) 3.527 .
H(14) C(22) 3.062 .
H(14) C(26) 3.569 .
H(14) C(27) 2.650 .
H(14) H(9) 2.817 .
H(14) H(10) 3.159 .
H(14) H(15) 1.551 .
H(14) H(16) 2.760 .
H(14) H(17) 2.192 .
H(14) H(18) 2.504 .
H(14) H(37) 2.933 .
H(14) H(38) 2.440 .
H(14) H(39) 3.555 .
H(14) H(40) 2.269 .
H(14) H(44) 3.289 2_566
H(14) H(96) 3.326 2_666
H(15) Fe(1) 3.387 .
H(15) Cl(3) 2.962 .
H(15) P(1) 2.318 .
H(15) C(1) 2.976 .
H(15) C(2) 3.105 .
H(15) C(14) 2.042 .
H(15) C(26) 3.572 .
H(15) H(1) 2.845 .
H(15) H(14) 1.551 .
H(15) H(16) 2.200 .
H(15) H(17) 2.489 .
H(15) H(18) 2.766 .
H(15) H(37) 2.736 .
H(15) H(44) 3.404 2_566
H(15) H(45) 3.356 2_566
H(15) H(46) 3.341 .
H(15) H(47) 3.521 .
H(16) P(1) 3.313 .
H(16) C(1) 2.993 .
H(16) C(2) 3.007 .
H(16) C(3) 3.385 .
H(16) C(4) 3.598 .
H(16) C(5) 3.337 .
H(16) C(13) 2.068 .
H(16) C(65) 3.459 .
H(16) C(66) 3.236 .
H(16) H(1) 3.199 .
H(16) H(10) 3.571 .
H(16) H(14) 2.760 .
H(16) H(15) 2.200 .
H(16) H(17) 1.551 .
H(16) H(18) 1.551 .
H(16) H(95) 3.292 .
H(16) H(96) 2.877 .
H(17) Cl(5) 3.363 2_566
H(17) C(13) 2.068 .
H(17) H(10) 3.556 .
H(17) H(14) 2.192 .
H(17) H(15) 2.489 .
H(17) H(16) 1.551 .
H(17) H(17) 3.405 2_666
H(17) H(18) 1.551 .
H(17) H(18) 3.272 2_666
H(17) H(96) 3.029 .
H(17) H(96) 3.002 2_666
H(18) Cl(5) 3.424 1_655
H(18) P(1) 2.905 .
H(18) C(1) 2.943 .
H(18) C(5) 2.970 .
H(18) C(11) 2.864 .
H(18) C(13) 2.068 .
H(18) H(4) 2.990 .
H(18) H(9) 3.174 .
H(18) H(10) 2.251 .
H(18) H(14) 2.504 .
H(18) H(15) 2.766 .
H(18) H(16) 1.551 .
H(18) H(17) 1.551 .
H(18) H(17) 3.272 2_666
H(18) H(95) 3.472 .
H(18) H(96) 3.321 .
H(18) H(96) 2.946 2_666
H(19) Fe(1) 3.315 .
H(19) P(2) 2.312 .
H(19) C(12) 3.492 .
H(19) C(16) 2.026 .
H(19) C(17) 3.435 .
H(19) C(19) 3.109 .
H(19) C(23) 3.208 .
H(19) C(24) 2.900 .
H(19) C(28) 3.164 .
H(19) H(13) 2.549 .
H(19) H(20) 1.551 .
H(19) H(21) 2.748 .
H(19) H(22) 2.175 .
H(19) H(23) 2.484 .
H(19) H(25) 3.263 .
H(19) H(29) 2.555 .
H(19) H(31) 2.717 .
H(19) H(42) 3.575 .
H(19) H(43) 2.443 .
H(19) H(104) 2.905 .
H(19) H(105) 3.492 2_675
H(20) Cl(2) 3.387 .
H(20) P(2) 2.312 .
H(20) C(6) 2.757 .
H(20) C(7) 2.800 .
H(20) C(12) 3.254 .
H(20) C(16) 2.026 .
H(20) C(72) 3.392 .
H(20) C(73) 3.415 .
H(20) H(5) 2.361 .
H(20) H(11) 3.315 .
H(20) H(13) 2.418 .
H(20) H(19) 1.551 .
H(20) H(21) 2.185 .
H(20) H(22) 2.466 .
H(20) H(23) 2.756 .
H(20) H(43) 3.567 .
H(20) H(103) 2.859 .
H(20) H(104) 2.952 .
H(21) P(2) 3.337 .
H(21) C(6) 3.506 .
H(21) C(7) 3.009 .
H(21) C(15) 2.059 .
H(21) C(18) 3.483 .
H(21) C(61) 3.312 2_665
H(21) C(62) 3.379 2_665
H(21) H(5) 2.265 .
H(21) H(19) 2.748 .
H(21) H(20) 2.185 .
H(21) H(22) 1.551 .
H(21) H(23) 1.551 .
H(21) H(26) 2.996 .
H(21) H(28) 3.393 .
H(21) H(70) 3.422 2_565
H(21) H(90) 3.333 2_665
H(21) H(91) 3.460 2_665
H(21) H(103) 3.391 .
H(22) C(15) 2.059 .
H(22) C(59) 3.569 2_665
H(22) C(60) 3.240 2_665
H(22) C(61) 3.199 2_665
H(22) C(62) 3.530 2_665
H(22) C(74) 3.467 2_675
H(22) C(75) 3.566 2_675
H(22) H(19) 2.175 .
H(22) H(20) 2.466 .
H(22) H(21) 1.551 .
H(22) H(23) 1.551 .
H(22) H(29) 3.510 .
H(22) H(31) 3.434 .
H(22) H(89) 3.549 2_665
H(22) H(90) 3.472 2_665
H(22) H(103) 3.554 .
H(22) H(104) 2.837 .
H(22) H(105) 2.809 2_675
H(22) H(106) 2.985 2_675
H(23) P(2) 2.954 .
H(23) C(15) 2.059 .
H(23) C(17) 2.725 .
H(23) C(18) 2.788 .
H(23) C(24) 3.546 .
H(23) H(5) 3.328 .
H(23) H(19) 2.484 .
H(23) H(20) 2.756 .
H(23) H(21) 1.551 .
H(23) H(22) 1.551 .
H(23) H(25) 2.436 .
H(23) H(26) 2.209 .
H(23) H(28) 3.127 .
H(23) H(29) 3.524 .
H(23) H(30) 3.498 2_575
H(23) H(31) 2.763 .
H(23) H(32) 3.208 2_575
H(23) H(33) 3.378 2_575
H(24) Fe(1) 3.216 .
H(24) Cl(3) 2.925 .
H(24) P(2) 2.293 .
H(24) C(6) 3.060 .
H(24) C(10) 3.280 .
H(24) C(18) 2.015 .
H(24) C(20) 3.316 .
H(24) C(25) 2.998 .
H(24) H(8) 3.052 .
H(24) H(25) 1.551 .
H(24) H(26) 2.737 .
H(24) H(27) 2.160 .
H(24) H(28) 2.478 .
H(24) H(30) 3.540 2_575
H(24) H(31) 3.189 .
H(24) H(32) 2.749 .
H(24) H(34) 2.641 .
H(24) H(50) 3.166 .
H(24) H(107) 2.806 1_455
H(25) Fe(1) 3.488 .
H(25) P(2) 2.293 .
H(25) C(6) 3.528 .
H(25) C(15) 3.016 .
H(25) C(16) 3.117 .
H(25) C(18) 2.015 .
H(25) C(19) 3.099 .
H(25) C(20) 3.331 .
H(25) C(24) 2.743 .
H(25) C(24) 3.285 2_575
H(25) C(25) 3.212 .
H(25) H(19) 3.263 .
H(25) H(23) 2.436 .
H(25) H(24) 1.551 .
H(25) H(26) 2.171 .
H(25) H(27) 2.458 .
H(25) H(28) 2.746 .
H(25) H(29) 3.361 .
H(25) H(30) 3.246 .
H(25) H(30) 2.553 2_575
H(25) H(31) 1.891 .
H(25) H(31) 3.252 2_575
H(25) H(32) 2.630 .
H(25) H(34) 3.312 .
H(26) P(2) 3.333 .
H(26) C(6) 3.553 .
H(26) C(15) 3.588 .
H(26) C(16) 2.950 .
H(26) C(17) 2.051 .
H(26) C(54) 3.294 2_565
H(26) H(21) 2.996 .
H(26) H(23) 2.209 .
H(26) H(24) 2.737 .
H(26) H(25) 2.171 .
H(26) H(27) 1.551 .
H(26) H(28) 1.551 .
H(26) H(30) 2.757 2_575
H(26) H(63) 2.976 2_565
H(26) H(64) 3.582 2_565
H(26) H(71) 2.977 2_565
H(26) H(78) 3.506 2_565
H(26) H(79) 3.223 2_565
H(26) H(80) 2.679 2_565
H(27) C(17) 2.051 .
H(27) C(43) 3.495 2_565
H(27) C(76) 3.216 1_455
H(27) H(24) 2.160 .
H(27) H(25) 2.458 .
H(27) H(26) 1.551 .
H(27) H(28) 1.551 .
H(27) H(30) 3.009 2_575
H(27) H(63) 2.724 2_565
H(27) H(64) 3.325 2_565
H(27) H(65) 3.525 2_565
H(27) H(75) 3.511 2_565
H(27) H(79) 3.524 2_565
H(27) H(80) 3.030 2_565
H(27) H(107) 2.360 1_455
H(27) H(109) 3.529 1_455
H(28) P(2) 2.950 .
H(28) C(6) 2.459 .
H(28) C(7) 2.636 .
H(28) C(8) 3.058 .
H(28) C(9) 3.121 .
H(28) C(10) 2.765 .
H(28) C(16) 3.550 .
H(28) C(17) 2.051 .
H(28) C(44) 3.299 2_565
H(28) H(5) 2.977 .
H(28) H(8) 3.165 .
H(28) H(21) 3.393 .
H(28) H(23) 3.127 .
H(28) H(24) 2.478 .
H(28) H(25) 2.746 .
H(28) H(26) 1.551 .
H(28) H(27) 1.551 .
H(28) H(63) 2.954 2_565
H(28) H(64) 2.624 2_565
H(28) H(65) 3.377 2_565
H(28) H(71) 2.927 2_565
H(28) H(80) 3.552 2_565
H(29) C(15) 3.293 .
H(29) C(19) 2.032 .
H(29) C(20) 3.332 .
H(29) C(23) 2.637 .
H(29) C(28) 2.708 .
H(29) C(74) 3.560 2_675
H(29) C(75) 3.000 2_675
H(29) C(76) 3.384 2_675
H(29) H(19) 2.555 .
H(29) H(22) 3.510 .
H(29) H(23) 3.524 .
H(29) H(25) 3.361 .
H(29) H(30) 1.551 .
H(29) H(31) 1.551 .
H(29) H(32) 3.556 2_575
H(29) H(42) 2.452 .
H(29) H(43) 2.649 .
H(29) H(79) 3.253 1_565
H(29) H(106) 2.827 2_675
H(29) H(107) 3.427 2_675
H(30) C(17) 3.224 2_575
H(30) C(18) 3.129 2_575
H(30) C(19) 2.032 .
H(30) C(20) 2.801 .
H(30) C(23) 3.136 .
H(30) C(25) 3.150 .
H(30) C(54) 3.493 1_565
H(30) H(23) 3.498 2_575
H(30) H(24) 3.540 2_575
H(30) H(25) 3.246 .
H(30) H(25) 2.553 2_575
H(30) H(26) 2.757 2_575
H(30) H(27) 3.009 2_575
H(30) H(29) 1.551 .
H(30) H(31) 1.551 .
H(30) H(31) 3.168 2_575
H(30) H(32) 2.694 .
H(30) H(32) 3.471 2_575
H(30) H(33) 3.470 .
H(30) H(42) 3.369 .
H(30) H(79) 2.721 1_565
H(30) H(80) 3.562 1_565
H(31) Fe(1) 3.487 .
H(31) P(2) 3.046 .
H(31) C(15) 3.046 .
H(31) C(16) 3.240 .
H(31) C(17) 2.706 .
H(31) C(19) 2.032 .
H(31) C(20) 2.886 .
H(31) C(23) 3.202 .
H(31) C(24) 3.579 2_575
H(31) C(25) 3.236 .
H(31) H(19) 2.717 .
H(31) H(22) 3.434 .
H(31) H(23) 2.763 .
H(31) H(24) 3.189 .
H(31) H(25) 1.891 .
H(31) H(25) 3.252 2_575
H(31) H(29) 1.551 .
H(31) H(30) 1.551 .
H(31) H(30) 3.168 2_575
H(31) H(31) 3.089 2_575
H(31) H(32) 2.674 .
H(31) H(32) 3.042 2_575
H(31) H(106) 3.528 2_675
H(32) C(17) 3.109 .
H(32) C(19) 2.701 .
H(32) C(20) 2.034 .
H(32) C(21) 3.333 .
H(32) C(24) 2.836 .
H(32) C(24) 3.540 2_575
H(32) H(23) 3.208 2_575
H(32) H(24) 2.749 .
H(32) H(25) 2.630 .
H(32) H(29) 3.556 2_575
H(32) H(30) 2.694 .
H(32) H(30) 3.471 2_575
H(32) H(31) 2.674 .
H(32) H(31) 3.042 2_575
H(32) H(33) 1.551 .
H(32) H(34) 1.551 .
H(32) H(106) 2.732 1_455
H(33) C(19) 3.170 .
H(33) C(20) 2.034 .
H(33) C(21) 2.809 .
H(33) C(26) 3.072 .
H(33) C(57) 3.324 1_465
H(33) C(58) 3.038 1_465
H(33) C(63) 3.418 1_465
H(33) H(23) 3.378 2_575
H(33) H(30) 3.470 .
H(33) H(32) 1.551 .
H(33) H(34) 1.551 .
H(33) H(35) 2.526 .
H(33) H(36) 3.488 .
H(33) H(78) 3.588 1_565
H(33) H(87) 2.810 1_465
H(33) H(94) 2.804 1_465
H(33) H(106) 3.201 1_455
H(34) Fe(1) 3.291 .
H(34) Cl(3) 2.856 .
H(34) C(17) 3.357 .
H(34) C(19) 3.228 .
H(34) C(20) 2.034 .
H(34) C(21) 2.820 .
H(34) C(26) 3.075 .
H(34) H(24) 2.641 .
H(34) H(25) 3.312 .
H(34) H(32) 1.551 .
H(34) H(33) 1.551 .
H(34) H(35) 2.504 .
H(34) H(37) 3.542 .
H(34) H(50) 3.056 .
H(34) H(87) 3.351 1_465
H(34) H(106) 2.924 1_455
H(35) Cl(3) 3.216 .
H(35) C(20) 2.666 .
H(35) C(21) 2.036 .
H(35) C(22) 3.339 .
H(35) C(25) 2.687 .
H(35) C(40) 3.560 2_566
H(35) H(33) 2.526 .
H(35) H(34) 2.504 .
H(35) H(36) 1.551 .
H(35) H(37) 1.551 .
H(35) H(46) 3.167 .
H(35) H(55) 3.583 2_566
H(35) H(56) 2.784 2_566
H(35) H(58) 3.468 2_566
H(35) H(87) 2.843 1_465
H(35) H(94) 2.736 1_465
H(36) C(20) 3.189 .
H(36) C(21) 2.036 .
H(36) C(22) 2.822 .
H(36) C(27) 3.065 .
H(36) C(40) 3.578 2_566
H(36) C(41) 3.092 2_566
H(36) C(55) 3.501 1_565
H(36) H(33) 3.488 .
H(36) H(35) 1.551 .
H(36) H(37) 1.551 .
H(36) H(38) 2.505 .
H(36) H(39) 3.491 .
H(36) H(44) 3.490 2_566
H(36) H(56) 2.654 2_566
H(36) H(57) 3.154 2_566
H(36) H(58) 2.284 2_566
H(36) H(82) 2.578 1_565
H(36) H(94) 2.704 1_465
H(37) Fe(1) 3.263 .
H(37) Cl(3) 2.902 .
H(37) C(13) 3.220 .
H(37) C(20) 3.200 .
H(37) C(21) 2.036 .
H(37) C(22) 2.875 .
H(37) C(27) 3.295 .
H(37) H(14) 2.933 .
H(37) H(15) 2.736 .
H(37) H(34) 3.542 .
H(37) H(35) 1.551 .
H(37) H(36) 1.551 .
H(37) H(38) 2.788 .
H(37) H(44) 3.029 2_566
H(37) H(46) 2.669 .
H(37) H(56) 2.908 2_566
H(37) H(58) 2.925 2_566
H(38) C(13) 3.318 .
H(38) C(21) 2.686 .
H(38) C(22) 2.039 .
H(38) C(23) 3.365 .
H(38) C(26) 2.798 .
H(38) C(42) 3.285 2_566
H(38) H(9) 3.596 .
H(38) H(14) 2.440 .
H(38) H(36) 2.505 .
H(38) H(37) 2.788 .
H(38) H(39) 1.551 .
H(38) H(40) 1.551 .
H(38) H(44) 3.560 2_566
H(38) H(58) 3.132 2_566
H(38) H(59) 2.916 2_566
H(38) H(60) 2.984 2_566
H(38) H(82) 3.039 1_565
H(38) H(85) 3.520 1_565
H(39) C(21) 3.144 .
H(39) C(22) 2.039 .
H(39) C(23) 2.826 .
H(39) C(28) 3.036 .
H(39) C(47) 3.534 1_565
H(39) C(48) 3.587 1_565
H(39) C(49) 3.319 1_565
H(39) C(50) 3.129 1_565
H(39) C(51) 3.225 1_565
H(39) C(55) 3.468 1_565
H(39) H(9) 3.475 .
H(39) H(14) 3.555 .
H(39) H(36) 3.491 .
H(39) H(38) 1.551 .
H(39) H(40) 1.551 .
H(39) H(41) 2.519 .
H(39) H(42) 3.345 .
H(39) H(79) 3.554 1_565
H(39) H(82) 3.010 1_565
H(39) H(85) 3.069 1_565
H(40) Fe(1) 3.536 .
H(40) P(1) 3.149 .
H(40) C(11) 2.913 .
H(40) C(13) 3.023 .
H(40) C(21) 3.239 .
H(40) C(22) 2.039 .
H(40) C(23) 2.885 .
H(40) C(28) 3.148 .
H(40) C(66) 3.237 2_666
H(40) C(67) 3.417 2_666
H(40) H(9) 2.131 .
H(40) H(10) 3.445 .
H(40) H(14) 2.269 .
H(40) H(38) 1.551 .
H(40) H(39) 1.551 .
H(40) H(41) 2.549 .
H(40) H(96) 3.272 2_666
H(40) H(97) 3.590 2_666
H(41) C(11) 3.375 .
H(41) C(12) 3.418 .
H(41) C(19) 3.335 .
H(41) C(22) 2.650 .
H(41) C(23) 2.032 .
H(41) C(27) 2.698 .
H(41) C(60) 3.245 1_565
H(41) H(9) 2.715 .
H(41) H(12) 3.138 .
H(41) H(13) 3.240 .
H(41) H(39) 2.519 .
H(41) H(40) 2.549 .
H(41) H(42) 1.551 .
H(41) H(43) 1.551 .
H(41) H(76) 3.264 1_565
H(41) H(88) 3.520 1_565
H(41) H(89) 2.692 1_565
H(42) C(19) 2.791 .
H(42) C(22) 3.135 .
H(42) C(23) 2.032 .
H(42) C(24) 2.999 .
H(42) C(48) 3.400 1_565
H(42) C(53) 3.008 1_565
H(42) C(54) 3.588 1_565
H(42) H(19) 3.575 .
H(42) H(29) 2.452 .
H(42) H(30) 3.369 .
H(42) H(39) 3.345 .
H(42) H(41) 1.551 .
H(42) H(43) 1.551 .
H(42) H(75) 2.857 1_565
H(42) H(76) 2.520 1_565
H(42) H(79) 2.788 1_565
H(42) H(89) 2.827 1_565
H(43) Fe(1) 3.443 .
H(43) C(11) 3.511 .
H(43) C(12) 2.988 .
H(43) C(15) 3.317 .
H(43) C(19) 2.902 .
H(43) C(22) 3.243 .
H(43) C(23) 2.032 .
H(43) C(24) 3.217 .
H(43) C(60) 3.547 1_565
H(43) H(9) 3.237 .
H(43) H(12) 2.845 .
H(43) H(13) 2.442 .
H(43) H(19) 2.443 .
H(43) H(20) 3.567 .
H(43) H(29) 2.649 .
H(43) H(41) 1.551 .
H(43) H(42) 1.551 .
H(43) H(89) 2.719 1_565
H(43) H(104) 3.555 .
H(44) Zr(2) 3.159 .
H(44) Cl(5) 3.047 .
H(44) P(3) 3.136 .
H(44) C(29) 2.096 .
H(44) C(31) 2.087 .
H(44) C(32) 3.154 .
H(44) C(33) 3.158 .
H(44) C(41) 2.726 .
H(44) C(42) 2.906 .
H(44) H(14) 3.289 2_566
H(44) H(15) 3.404 2_566
H(44) H(36) 3.490 2_566
H(44) H(37) 3.029 2_566
H(44) H(38) 3.560 2_566
H(44) H(45) 2.494 .
H(44) H(46) 3.559 2_566
H(44) H(56) 3.150 .
H(44) H(58) 2.220 .
H(44) H(59) 2.300 .
H(44) H(61) 3.420 .
H(45) Zr(2) 3.158 .
H(45) Cl(4) 3.299 .
H(45) C(29) 3.212 .
H(45) C(30) 2.099 .
H(45) C(31) 3.397 2_566
H(45) C(32) 2.096 .
H(45) C(32) 3.071 2_566
H(45) C(33) 3.173 .
H(45) C(33) 3.504 2_566
H(45) C(40) 3.210 2_566
H(45) H(15) 3.356 2_566
H(45) H(44) 2.494 .
H(45) H(45) 3.568 2_566
H(45) H(46) 2.501 .
H(45) H(46) 2.981 2_566
H(45) H(54) 2.288 2_566
H(45) H(55) 3.573 2_566
H(45) H(56) 3.531 2_566
H(46) Zr(2) 3.129 .
H(46) Cl(3) 3.171 .
H(46) Cl(4) 3.233 .
H(46) C(26) 3.344 .
H(46) C(29) 3.212 .
H(46) C(30) 3.155 .
H(46) C(30) 3.538 2_566
H(46) C(31) 2.091 .
H(46) C(31) 3.238 2_566
H(46) C(33) 2.097 .
H(46) C(40) 3.561 2_566
H(46) H(15) 3.341 .
H(46) H(35) 3.167 .
H(46) H(37) 2.669 .
H(46) H(44) 3.559 2_566
H(46) H(45) 2.501 .
H(46) H(45) 2.981 2_566
H(46) H(47) 2.497 .
H(46) H(54) 3.082 2_566
H(46) H(56) 3.194 2_566
H(47) Zr(2) 3.142 .
H(47) Cl(3) 3.112 .
H(47) Cl(6) 2.900 .
H(47) P(3) 3.114 .
H(47) C(2) 3.475 .
H(47) C(29) 2.120 .
H(47) C(30) 3.156 .
H(47) C(31) 3.170 .
H(47) C(32) 2.095 .
H(47) C(38) 2.909 .
H(47) C(39) 3.211 .
H(47) H(1) 2.569 .
H(47) H(15) 3.521 .
H(47) H(46) 2.497 .
H(47) H(51) 2.484 .
H(47) H(53) 2.685 .
H(47) H(54) 3.278 .
H(48) Zr(2) 3.155 .
H(48) Cl(2) 3.075 1_455
H(48) Cl(5) 3.085 .
H(48) P(4) 3.117 .
H(48) C(4) 3.599 1_455
H(48) C(5) 3.402 1_455
H(48) C(34) 2.112 .
H(48) C(36) 2.098 .
H(48) C(37) 3.171 .
H(48) C(38) 3.180 .
H(48) C(44) 3.569 .
H(48) C(45) 2.747 .
H(48) C(46) 2.840 .
H(48) H(3) 3.233 1_455
H(48) H(4) 2.802 1_455
H(48) H(49) 2.508 .
H(48) H(64) 3.524 .
H(48) H(66) 2.991 .
H(48) H(68) 2.344 .
H(48) H(69) 2.229 .
H(48) H(71) 3.267 .
H(48) H(108) 3.449 1_455
H(49) Zr(2) 3.152 .
H(49) Cl(2) 3.424 1_455
H(49) Cl(4) 3.207 .
H(49) C(12) 3.098 1_455
H(49) C(34) 3.210 .
H(49) C(35) 2.105 .
H(49) C(37) 2.107 .
H(49) C(38) 3.187 .
H(49) C(71) 3.082 1_455
H(49) C(72) 3.536 1_455
H(49) C(76) 3.246 1_455
H(49) C(77) 3.413 1_455
H(49) H(4) 3.327 1_455
H(49) H(11) 2.339 1_455
H(49) H(12) 3.048 1_455
H(49) H(48) 2.508 .
H(49) H(50) 2.512 .
H(49) H(107) 3.560 1_455
H(49) H(108) 2.826 1_455
H(50) Zr(2) 3.136 .
H(50) Cl(3) 3.117 .
H(50) Cl(4) 3.292 .
H(50) C(34) 3.197 .
H(50) C(35) 3.171 .
H(50) C(36) 2.102 .
H(50) C(38) 2.096 .
H(50) C(76) 3.024 1_455
H(50) H(24) 3.166 .
H(50) H(34) 3.056 .
H(50) H(49) 2.512 .
H(50) H(51) 2.498 .
H(50) H(107) 2.657 1_455
H(51) Zr(2) 3.132 .
H(51) Cl(3) 3.259 .
H(51) Cl(6) 2.607 .
H(51) P(4) 3.125 .
H(51) C(10) 3.336 .
H(51) C(29) 3.521 .
H(51) C(33) 2.895 .
H(51) C(34) 2.115 .
H(51) C(35) 3.179 .
H(51) C(36) 3.186 .
H(51) C(37) 2.096 .
H(51) C(43) 3.478 .
H(51) H(1) 3.393 .
H(51) H(8) 2.481 .
H(51) H(47) 2.484 .
H(51) H(50) 2.498 .
H(51) H(62) 3.249 .
H(51) H(66) 3.126 .
H(52) Fe(2) 3.379 .
H(52) P(3) 2.309 .
H(52) C(29) 3.583 .
H(52) C(40) 2.010 .
H(52) C(41) 3.082 .
H(52) C(47) 3.373 .
H(52) C(51) 2.997 .
H(52) C(52) 3.343 .
H(52) C(56) 2.662 .
H(52) H(53) 1.551 .
H(52) H(54) 2.736 .
H(52) H(55) 2.160 .
H(52) H(56) 2.467 .
H(52) H(57) 2.921 .
H(52) H(58) 3.244 .
H(52) H(74) 2.672 .
H(52) H(84) 2.426 .
H(52) H(85) 3.580 .
H(52) H(86) 2.339 .
H(53) Fe(2) 3.439 .
H(53) Cl(6) 2.975 .
H(53) P(3) 2.309 .
H(53) C(29) 2.894 .
H(53) C(33) 2.967 .
H(53) C(40) 2.010 .
H(53) H(1) 3.499 .
H(53) H(2) 3.252 .
H(53) H(47) 2.685 .
H(53) H(52) 1.551 .
H(53) H(54) 2.169 .
H(53) H(55) 2.450 .
H(53) H(56) 2.743 .
H(53) H(74) 2.815 .
H(54) Cl(4) 3.558 2_566
H(54) P(3) 3.294 .
H(54) C(29) 3.013 .
H(54) C(30) 3.327 .
H(54) C(31) 3.023 2_566
H(54) C(32) 3.504 .
H(54) C(32) 3.396 2_566
H(54) C(33) 3.081 .
H(54) C(39) 2.040 .
H(54) H(45) 2.288 2_566
H(54) H(46) 3.082 2_566
H(54) H(47) 3.278 .
H(54) H(52) 2.736 .
H(54) H(53) 2.169 .
H(54) H(55) 1.551 .
H(54) H(56) 1.551 .
H(54) H(58) 3.452 .
H(55) Cl(4) 3.460 2_566
H(55) C(39) 2.040 .
H(55) C(67) 3.122 .
H(55) C(68) 3.155 .
H(55) H(35) 3.583 2_566
H(55) H(45) 3.573 2_566
H(55) H(52) 2.160 .
H(55) H(53) 2.450 .
H(55) H(54) 1.551 .
H(55) H(56) 1.551 .
H(55) H(58) 3.578 .
H(55) H(87) 3.049 2_656
H(55) H(92) 3.512 2_656
H(55) H(97) 3.036 .
H(55) H(98) 3.151 .
H(56) P(3) 2.906 .
H(56) C(26) 2.948 2_566
H(56) C(29) 3.083 .
H(56) C(30) 3.171 .
H(56) C(39) 2.040 .
H(56) C(41) 2.800 .
H(56) H(35) 2.784 2_566
H(56) H(36) 2.654 2_566
H(56) H(37) 2.908 2_566
H(56) H(44) 3.150 .
H(56) H(45) 3.531 2_566
H(56) H(46) 3.194 2_566
H(56) H(52) 2.467 .
H(56) H(53) 2.743 .
H(56) H(54) 1.551 .
H(56) H(55) 1.551 .
H(56) H(57) 3.051 .
H(56) H(58) 2.192 .
H(56) H(87) 3.583 2_656
H(56) H(94) 3.563 2_656
H(57) Fe(2) 3.543 .
H(57) P(3) 2.302 .
H(57) C(39) 3.032 .
H(57) C(40) 3.530 .
H(57) C(42) 2.018 .
H(57) C(50) 3.332 .
H(57) C(51) 3.176 .
H(57) C(55) 3.205 .
H(57) C(55) 3.109 2_556
H(57) C(56) 2.880 .
H(57) H(36) 3.154 2_566
H(57) H(52) 2.921 .
H(57) H(56) 3.051 .
H(57) H(58) 1.551 .
H(57) H(59) 2.741 .
H(57) H(60) 2.170 .
H(57) H(61) 2.475 .
H(57) H(81) 2.662 .
H(57) H(81) 2.580 2_556
H(57) H(82) 2.891 2_556
H(57) H(83) 3.250 .
H(57) H(83) 3.419 2_556
H(57) H(84) 3.514 .
H(57) H(85) 3.369 .
H(57) H(86) 2.042 .
H(58) P(3) 2.302 .
H(58) C(26) 2.999 2_566
H(58) C(29) 2.783 .
H(58) C(30) 2.702 .
H(58) C(39) 2.938 .
H(58) C(40) 2.914 .
H(58) C(42) 2.018 .
H(58) H(35) 3.468 2_566
H(58) H(36) 2.284 2_566
H(58) H(37) 2.925 2_566
H(58) H(38) 3.132 2_566
H(58) H(44) 2.220 .
H(58) H(52) 3.244 .
H(58) H(54) 3.452 .
H(58) H(55) 3.578 .
H(58) H(56) 2.192 .
H(58) H(57) 1.551 .
H(58) H(59) 2.176 .
H(58) H(60) 2.463 .
H(58) H(61) 2.746 .
H(58) H(81) 3.542 2_556
H(58) H(82) 3.269 2_556
H(58) H(86) 3.341 .
H(59) Cl(5) 3.061 .
H(59) P(3) 3.230 .
H(59) C(29) 3.296 .
H(59) C(30) 2.953 .
H(59) C(41) 2.038 .
H(59) H(38) 2.916 2_566
H(59) H(44) 2.300 .
H(59) H(57) 2.741 .
H(59) H(58) 2.176 .
H(59) H(60) 1.551 .
H(59) H(61) 1.551 .
H(59) H(68) 3.337 .
H(59) H(95) 3.220 1_455
H(59) H(102) 3.415 1_455
H(60) C(41) 2.038 .
H(60) C(55) 3.382 .
H(60) C(55) 3.248 2_556
H(60) C(56) 3.185 2_556
H(60) H(38) 2.984 2_566
H(60) H(57) 2.170 .
H(60) H(58) 2.463 .
H(60) H(59) 1.551 .
H(60) H(61) 1.551 .
H(60) H(81) 3.041 .
H(60) H(81) 2.558 2_556
H(60) H(82) 3.147 2_556
H(60) H(83) 2.883 .
H(60) H(85) 2.355 2_556
H(60) H(86) 3.268 2_556
H(60) H(102) 3.251 1_455
H(61) Fe(2) 3.418 .
H(61) P(3) 2.819 .
H(61) P(4) 3.370 .
H(61) C(29) 3.519 .
H(61) C(41) 2.038 .
H(61) C(45) 2.797 .
H(61) C(50) 3.463 .
H(61) C(55) 3.113 .
H(61) H(44) 3.420 .
H(61) H(57) 2.475 .
H(61) H(58) 2.746 .
H(61) H(59) 1.551 .
H(61) H(60) 1.551 .
H(61) H(67) 2.499 .
H(61) H(68) 2.425 .
H(61) H(81) 3.174 .
H(61) H(83) 2.457 .
H(61) H(102) 3.136 1_455
H(62) Fe(2) 3.233 .
H(62) Cl(6) 3.005 .
H(62) P(4) 2.316 .
H(62) C(34) 3.149 .
H(62) C(38) 3.443 .
H(62) C(44) 1.979 .
H(62) C(48) 3.287 .
H(62) C(49) 3.529 .
H(62) C(53) 2.942 .
H(62) H(7) 3.159 .
H(62) H(51) 3.249 .
H(62) H(63) 1.551 .
H(62) H(64) 2.706 .
H(62) H(65) 2.120 .
H(62) H(66) 2.445 .
H(62) H(75) 2.652 .
H(62) H(77) 2.620 .
H(62) H(80) 3.015 .
H(62) H(109) 2.911 2_665
H(63) Fe(2) 3.588 .
H(63) P(4) 2.316 .
H(63) C(18) 3.056 2_565
H(63) C(34) 3.545 .
H(63) C(44) 1.979 .
H(63) C(45) 2.989 .
H(63) C(46) 3.010 .
H(63) C(48) 3.505 .
H(63) C(49) 3.168 .
H(63) C(53) 3.406 .
H(63) C(54) 2.720 .
H(63) H(26) 2.976 2_565
H(63) H(27) 2.724 2_565
H(63) H(28) 2.954 2_565
H(63) H(62) 1.551 .
H(63) H(64) 2.132 .
H(63) H(65) 2.425 .
H(63) H(66) 2.715 .
H(63) H(67) 3.265 .
H(63) H(69) 3.587 .
H(63) H(71) 2.301 .
H(63) H(75) 2.811 .
H(63) H(77) 3.506 .
H(63) H(78) 3.318 .
H(63) H(79) 3.207 .
H(63) H(80) 1.836 .
H(63) H(109) 3.564 2_665
H(64) P(4) 3.327 .
H(64) C(8) 3.055 2_565
H(64) C(9) 3.208 2_565
H(64) C(18) 3.324 2_565
H(64) C(34) 3.507 .
H(64) C(35) 3.572 .
H(64) C(43) 2.016 .
H(64) C(46) 2.988 .
H(64) H(6) 2.967 2_565
H(64) H(7) 3.240 2_565
H(64) H(26) 3.582 2_565
H(64) H(27) 3.325 2_565
H(64) H(28) 2.624 2_565
H(64) H(48) 3.524 .
H(64) H(62) 2.706 .
H(64) H(63) 2.132 .
H(64) H(65) 1.551 .
H(64) H(66) 1.551 .
H(64) H(69) 3.007 .
H(64) H(71) 2.266 .
H(64) H(108) 3.046 1_455
H(64) H(109) 3.561 1_455
H(65) C(43) 2.016 .
H(65) C(44) 3.213 2_565
H(65) H(7) 3.482 2_565
H(65) H(27) 3.525 2_565
H(65) H(28) 3.377 2_565
H(65) H(62) 2.120 .
H(65) H(63) 2.425 .
H(65) H(64) 1.551 .
H(65) H(65) 2.315 2_565
H(65) H(66) 1.551 .
H(65) H(66) 3.406 2_565
H(65) H(108) 3.372 1_455
H(65) H(109) 3.261 1_455
H(65) H(109) 3.192 2_665
H(66) P(4) 2.936 .
H(66) C(34) 2.439 .
H(66) C(35) 2.641 .
H(66) C(36) 3.071 .
H(66) C(37) 3.103 .
H(66) C(38) 2.737 .
H(66) C(43) 2.016 .
H(66) C(77) 3.178 1_455
H(66) H(48) 2.991 .
H(66) H(51) 3.126 .
H(66) H(62) 2.445 .
H(66) H(63) 2.715 .
H(66) H(64) 1.551 .
H(66) H(65) 1.551 .
H(66) H(65) 3.406 2_565
H(66) H(69) 3.518 .
H(66) H(71) 3.224 .
H(66) H(108) 2.507 1_455
H(66) H(109) 3.004 1_455
H(67) Fe(2) 3.334 .
H(67) P(4) 2.323 .
H(67) C(42) 3.442 .
H(67) C(43) 3.460 .
H(67) C(46) 2.036 .
H(67) C(49) 3.193 .
H(67) C(50) 3.242 .
H(67) C(54) 2.980 .
H(67) C(55) 3.120 .
H(67) C(63) 3.567 1_455
H(67) H(61) 2.499 .
H(67) H(63) 3.265 .
H(67) H(68) 1.551 .
H(67) H(69) 2.754 .
H(67) H(70) 2.183 .
H(67) H(71) 2.502 .
H(67) H(78) 2.642 .
H(67) H(80) 2.772 .
H(67) H(82) 3.567 .
H(67) H(83) 2.353 .
H(67) H(93) 2.651 1_455
H(67) H(102) 3.394 1_455
H(68) Cl(5) 3.306 .
H(68) P(4) 2.323 .
H(68) C(34) 2.755 .
H(68) C(35) 2.774 .
H(68) C(42) 3.266 .
H(68) C(46) 2.036 .
H(68) H(3) 3.020 1_455
H(68) H(48) 2.344 .
H(68) H(59) 3.337 .
H(68) H(61) 2.425 .
H(68) H(67) 1.551 .
H(68) H(69) 2.192 .
H(68) H(70) 2.486 .
H(68) H(71) 2.761 .
H(68) H(83) 3.544 .
H(68) H(102) 3.128 1_455
H(69) Cl(1) 3.360 1_455
H(69) Cl(2) 3.285 1_455
H(69) P(4) 3.344 .
H(69) C(4) 3.494 1_455
H(69) C(34) 3.531 .
H(69) C(35) 3.001 .
H(69) C(44) 3.531 .
H(69) C(45) 2.067 .
H(69) H(3) 2.908 1_455
H(69) H(6) 3.429 2_565
H(69) H(48) 2.229 .
H(69) H(63) 3.587 .
H(69) H(64) 3.007 .
H(69) H(66) 3.518 .
H(69) H(67) 2.754 .
H(69) H(68) 2.192 .
H(69) H(70) 1.551 .
H(69) H(71) 1.551 .
H(70) Cl(1) 3.454 1_455
H(70) C(45) 2.067 .
H(70) C(62) 3.247 1_455
H(70) C(63) 3.558 1_455
H(70) H(3) 3.379 1_455
H(70) H(21) 3.422 2_565
H(70) H(67) 2.183 .
H(70) H(68) 2.486 .
H(70) H(69) 1.551 .
H(70) H(71) 1.551 .
H(70) H(78) 3.565 .
H(70) H(80) 3.457 .
H(70) H(91) 2.518 1_455
H(70) H(93) 2.708 1_455
H(71) P(4) 2.937 .
H(71) C(18) 3.347 2_565
H(71) C(43) 2.669 .
H(71) C(44) 2.829 .
H(71) C(45) 2.067 .
H(71) C(54) 3.554 .
H(71) H(5) 3.596 2_565
H(71) H(6) 3.581 2_565
H(71) H(26) 2.977 2_565
H(71) H(28) 2.927 2_565
H(71) H(48) 3.267 .
H(71) H(63) 2.301 .
H(71) H(64) 2.266 .
H(71) H(66) 3.224 .
H(71) H(67) 2.502 .
H(71) H(68) 2.761 .
H(71) H(69) 1.551 .
H(71) H(70) 1.551 .
H(71) H(78) 3.543 .
H(71) H(80) 2.762 .
H(72) Cl(6) 3.285 .
H(72) C(47) 2.022 .
H(72) C(48) 2.679 .
H(72) C(51) 3.337 .
H(72) C(53) 2.738 .
H(72) C(61) 3.090 .
H(72) C(62) 3.405 .
H(72) H(2) 3.005 .
H(72) H(73) 1.551 .
H(72) H(74) 1.551 .
H(72) H(76) 2.547 .
H(72) H(77) 2.596 .
H(72) H(90) 2.793 .
H(72) H(91) 3.316 .
H(72) H(100) 3.139 .
H(73) C(47) 2.022 .
H(73) C(48) 3.199 .
H(73) C(51) 2.812 .
H(73) C(56) 3.008 .
H(73) C(68) 3.301 2_656
H(73) C(69) 3.254 2_656
H(73) H(72) 1.551 .
H(73) H(74) 1.551 .
H(73) H(76) 3.530 .
H(73) H(84) 2.424 .
H(73) H(85) 3.439 .
H(73) H(98) 2.936 2_656
H(73) H(99) 3.471 .
H(73) H(99) 2.879 2_656
H(73) H(100) 3.142 .
H(73) H(101) 3.565 .
H(74) Fe(2) 3.283 .
H(74) Cl(6) 3.000 .
H(74) C(3) 3.556 .
H(74) C(39) 3.135 .
H(74) C(47) 2.022 .
H(74) C(48) 3.204 .
H(74) C(51) 2.860 .
H(74) C(56) 3.234 .
H(74) H(2) 2.609 .
H(74) H(52) 2.672 .
H(74) H(53) 2.815 .
H(74) H(72) 1.551 .
H(74) H(73) 1.551 .
H(74) H(77) 3.596 .
H(74) H(84) 2.712 .
H(74) H(99) 3.599 .
H(74) H(100) 2.899 .
H(75) C(43) 3.147 .
H(75) C(47) 3.340 .
H(75) C(48) 2.025 .
H(75) C(49) 2.673 .
H(75) C(54) 2.838 .
H(75) C(71) 3.200 2_665
H(75) C(76) 3.462 2_665
H(75) C(77) 3.125 2_665
H(75) H(27) 3.511 2_565
H(75) H(42) 2.857 1_545
H(75) H(62) 2.652 .
H(75) H(63) 2.811 .
H(75) H(76) 1.551 .
H(75) H(77) 1.551 .
H(75) H(79) 2.671 .
H(75) H(80) 2.719 .
H(75) H(107) 3.477 2_665
H(75) H(109) 2.666 2_665
H(75) H(110) 3.096 2_665
H(76) C(28) 3.296 1_545
H(76) C(47) 2.810 .
H(76) C(48) 2.025 .
H(76) C(49) 3.169 .
H(76) C(52) 3.093 .
H(76) C(60) 3.372 .
H(76) C(61) 3.119 .
H(76) C(71) 3.520 2_665
H(76) C(72) 3.571 2_665
H(76) C(77) 3.583 2_665
H(76) H(41) 3.264 1_545
H(76) H(42) 2.520 1_545
H(76) H(72) 2.547 .
H(76) H(73) 3.530 .
H(76) H(75) 1.551 .
H(76) H(77) 1.551 .
H(76) H(79) 3.507 .
H(76) H(89) 3.023 .
H(76) H(90) 2.548 .
H(76) H(109) 3.499 2_665
H(76) H(110) 3.196 2_665
H(77) Fe(2) 3.258 .
H(77) Cl(6) 2.785 .
H(77) C(43) 3.413 .
H(77) C(47) 2.839 .
H(77) C(48) 2.025 .
H(77) C(49) 3.205 .
H(77) C(52) 3.143 .
H(77) C(77) 3.136 2_665
H(77) H(7) 3.028 .
H(77) H(62) 2.620 .
H(77) H(63) 3.506 .
H(77) H(72) 2.596 .
H(77) H(74) 3.596 .
H(77) H(75) 1.551 .
H(77) H(76) 1.551 .
H(77) H(90) 3.262 .
H(77) H(109) 2.829 2_665
H(77) H(110) 2.686 2_665
H(78) C(45) 3.349 .
H(78) C(48) 3.345 .
H(78) C(49) 2.028 .
H(78) C(50) 2.624 .
H(78) C(55) 2.665 .
H(78) C(63) 3.310 1_455
H(78) H(26) 3.506 2_565
H(78) H(33) 3.588 1_545
H(78) H(63) 3.318 .
H(78) H(67) 2.642 .
H(78) H(70) 3.565 .
H(78) H(71) 3.543 .
H(78) H(79) 1.551 .
H(78) H(80) 1.551 .
H(78) H(82) 2.423 .
H(78) H(83) 2.584 .
H(78) H(93) 2.756 1_455
H(78) H(94) 2.988 1_455
H(79) C(19) 2.834 1_545
H(79) C(20) 3.234 1_545
H(79) C(21) 3.505 1_545
H(79) C(22) 3.296 1_545
H(79) C(23) 2.937 1_545
H(79) C(24) 3.104 1_545
H(79) C(28) 3.305 1_545
H(79) C(48) 2.819 .
H(79) C(49) 2.028 .
H(79) C(50) 3.157 .
H(79) C(53) 3.154 .
H(79) H(26) 3.223 2_565
H(79) H(27) 3.524 2_565
H(79) H(29) 3.253 1_545
H(79) H(30) 2.721 1_545
H(79) H(39) 3.554 1_545
H(79) H(42) 2.788 1_545
H(79) H(63) 3.207 .
H(79) H(75) 2.671 .
H(79) H(76) 3.507 .
H(79) H(78) 1.551 .
H(79) H(80) 1.551 .
H(79) H(82) 3.401 .
H(80) Fe(2) 3.449 .
H(80) P(4) 2.993 .
H(80) C(18) 3.236 2_565
H(80) C(43) 2.623 .
H(80) C(45) 3.063 .
H(80) C(46) 3.251 .
H(80) C(48) 2.924 .
H(80) C(49) 2.028 .
H(80) C(50) 3.196 .
H(80) C(53) 3.278 .
H(80) H(26) 2.679 2_565
H(80) H(27) 3.030 2_565
H(80) H(28) 3.552 2_565
H(80) H(30) 3.562 1_545
H(80) H(62) 3.015 .
H(80) H(63) 1.836 .
H(80) H(67) 2.772 .
H(80) H(70) 3.457 .
H(80) H(71) 2.762 .
H(80) H(75) 2.719 .
H(80) H(78) 1.551 .
H(80) H(79) 1.551 .
H(81) C(41) 3.326 .
H(81) C(41) 3.267 2_556
H(81) C(42) 3.340 .
H(81) C(42) 3.286 2_556
H(81) C(49) 3.356 .
H(81) C(50) 2.033 .
H(81) C(51) 2.671 .
H(81) C(55) 3.486 2_556
H(81) C(56) 2.746 .
H(81) H(57) 2.662 .
H(81) H(57) 2.580 2_556
H(81) H(58) 3.542 2_556
H(81) H(60) 3.041 .
H(81) H(60) 2.558 2_556
H(81) H(61) 3.174 .
H(81) H(81) 2.618 2_556
H(81) H(82) 1.551 .
H(81) H(83) 1.551 .
H(81) H(85) 2.559 .
H(81) H(86) 2.609 .
H(81) H(86) 3.293 2_556
H(82) C(21) 3.537 1_545
H(82) C(26) 3.381 1_545
H(82) C(27) 3.337 1_545
H(82) C(41) 3.423 2_556
H(82) C(49) 2.811 .
H(82) C(50) 2.033 .
H(82) C(51) 3.142 .
H(82) C(54) 2.998 .
H(82) C(63) 3.368 1_455
H(82) H(36) 2.578 1_545
H(82) H(38) 3.039 1_545
H(82) H(39) 3.010 1_545
H(82) H(57) 2.891 2_556
H(82) H(58) 3.269 2_556
H(82) H(60) 3.147 2_556
H(82) H(67) 3.567 .
H(82) H(78) 2.423 .
H(82) H(79) 3.401 .
H(82) H(81) 1.551 .
H(82) H(83) 1.551 .
H(82) H(85) 3.349 .
H(82) H(92) 3.490 1_455
H(82) H(93) 3.216 1_455
H(82) H(94) 2.876 1_455
H(83) Fe(2) 3.427 .
H(83) C(41) 3.529 .
H(83) C(42) 3.016 .
H(83) C(45) 3.243 .
H(83) C(49) 2.893 .
H(83) C(50) 2.033 .
H(83) C(51) 3.248 .
H(83) C(54) 3.162 .
H(83) C(63) 3.181 1_455
H(83) H(57) 3.250 .
H(83) H(57) 3.419 2_556
H(83) H(60) 2.883 .
H(83) H(61) 2.457 .
H(83) H(67) 2.353 .
H(83) H(68) 3.544 .
H(83) H(78) 2.584 .
H(83) H(81) 1.551 .
H(83) H(82) 1.551 .
H(83) H(86) 3.462 2_556
H(83) H(92) 3.171 1_455
H(83) H(93) 2.721 1_455
H(83) H(94) 3.138 1_455
H(84) C(39) 3.337 .
H(84) C(47) 2.643 .
H(84) C(50) 3.342 .
H(84) C(51) 2.020 .
H(84) C(52) 2.723 .
H(84) C(64) 3.487 2_656
H(84) C(69) 3.155 2_656
H(84) C(70) 3.433 2_656
H(84) H(52) 2.426 .
H(84) H(57) 3.514 .
H(84) H(73) 2.424 .
H(84) H(74) 2.712 .
H(84) H(85) 1.551 .
H(84) H(86) 1.551 .
H(84) H(92) 3.407 2_656
H(84) H(99) 3.470 .
H(84) H(99) 2.782 2_656
H(84) H(101) 2.725 2_656
H(85) C(42) 3.278 2_556
H(85) C(47) 3.125 .
H(85) C(50) 2.797 .
H(85) C(51) 2.020 .
H(85) C(55) 3.048 .
H(85) C(64) 3.348 2_656
H(85) C(69) 3.509 2_656
H(85) C(70) 3.349 2_656
H(85) H(38) 3.520 1_545
H(85) H(39) 3.069 1_545
H(85) H(52) 3.580 .
H(85) H(57) 3.369 .
H(85) H(60) 2.355 2_556
H(85) H(73) 3.439 .
H(85) H(81) 2.559 .
H(85) H(82) 3.349 .
H(85) H(84) 1.551 .
H(85) H(86) 1.551 .
H(85) H(99) 3.540 2_656
H(85) H(101) 2.939 2_656
H(85) H(102) 3.291 2_656
H(86) Fe(2) 3.527 .
H(86) P(3) 3.126 .
H(86) C(39) 3.043 .
H(86) C(41) 2.839 .
H(86) C(47) 3.218 .
H(86) C(50) 2.881 .
H(86) C(51) 2.020 .
H(86) C(55) 3.190 .
H(86) H(52) 2.339 .
H(86) H(57) 2.042 .
H(86) H(58) 3.341 .
H(86) H(60) 3.268 2_556
H(86) H(81) 2.609 .
H(86) H(81) 3.293 2_556
H(86) H(83) 3.462 2_556
H(86) H(84) 1.551 .
H(86) H(85) 1.551 .
H(86) H(92) 3.021 2_656
H(86) H(101) 3.333 2_656
H(87) Cl(4) 3.081 1_645
H(87) C(25) 3.510 1_645
H(87) C(57) 2.021 .
H(87) C(59) 2.043 .
H(87) C(60) 3.235 .
H(87) C(62) 3.215 .
H(87) C(63) 2.644 .
H(87) H(33) 2.810 1_645
H(87) H(34) 3.351 1_645
H(87) H(35) 2.843 1_645
H(87) H(55) 3.049 2_656
H(87) H(56) 3.583 2_656
H(87) H(88) 2.335 .
H(87) H(92) 2.991 .
H(87) H(93) 3.481 .
H(87) H(94) 2.426 .
H(87) H(97) 3.198 2_656
H(87) H(98) 3.163 2_656
H(88) Cl(4) 3.340 1_645
H(88) C(12) 3.280 1_545
H(88) C(57) 3.233 .
H(88) C(58) 2.032 .
H(88) C(60) 1.985 .
H(88) C(61) 3.217 .
H(88) C(74) 3.233 1_545
H(88) C(75) 3.452 1_545
H(88) H(12) 2.332 1_545
H(88) H(41) 3.520 1_545
H(88) H(87) 2.335 .
H(88) H(89) 2.276 .
H(88) H(97) 3.083 2_656
H(88) H(105) 2.920 1_545
H(88) H(106) 3.281 1_545
H(89) C(28) 2.912 1_545
H(89) C(58) 3.239 .
H(89) C(59) 1.991 .
H(89) C(61) 2.028 .
H(89) C(62) 3.247 .
H(89) C(72) 3.562 2_665
H(89) C(73) 3.218 2_665
H(89) C(74) 3.450 1_545
H(89) H(12) 3.450 1_545
H(89) H(22) 3.549 2_665
H(89) H(41) 2.692 1_545
H(89) H(42) 2.827 1_545
H(89) H(43) 2.719 1_545
H(89) H(76) 3.023 .
H(89) H(88) 2.276 .
H(89) H(90) 2.345 .
H(89) H(104) 2.938 2_665
H(89) H(105) 2.657 1_545
H(90) Cl(1) 3.095 .
H(90) C(53) 3.315 .
H(90) C(57) 3.270 .
H(90) C(59) 3.223 .
H(90) C(60) 2.042 .
H(90) C(62) 2.062 .
H(90) C(72) 3.340 2_665
H(90) H(21) 3.333 2_665
H(90) H(22) 3.472 2_665
H(90) H(72) 2.793 .
H(90) H(76) 2.548 .
H(90) H(77) 3.262 .
H(90) H(89) 2.345 .
H(90) H(91) 2.357 .
H(90) H(103) 2.852 2_665
H(90) H(110) 3.479 2_665
H(91) Cl(1) 3.219 .
H(91) C(46) 3.447 1_655
H(91) C(57) 2.003 .
H(91) C(58) 3.209 .
H(91) C(60) 3.240 .
H(91) C(61) 2.042 .
H(91) C(63) 2.624 .
H(91) C(70) 3.358 .
H(91) H(21) 3.460 2_665
H(91) H(70) 2.518 1_655
H(91) H(72) 3.316 .
H(91) H(90) 2.357 .
H(91) H(92) 2.971 .
H(91) H(93) 2.409 .
H(91) H(94) 3.462 .
H(91) H(100) 2.854 .
H(91) H(101) 3.296 .
H(91) H(102) 3.398 .
H(92) C(56) 3.558 2_656
H(92) C(57) 2.024 .
H(92) C(58) 2.907 .
H(92) C(62) 2.907 .
H(92) C(70) 3.244 .
H(92) H(55) 3.512 2_656
H(92) H(82) 3.490 1_655
H(92) H(83) 3.171 1_655
H(92) H(84) 3.407 2_656
H(92) H(86) 3.021 2_656
H(92) H(87) 2.991 .
H(92) H(91) 2.971 .
H(92) H(93) 1.551 .
H(92) H(94) 1.551 .
H(92) H(98) 3.269 2_656
H(92) H(100) 3.546 .
H(92) H(101) 2.519 .
H(92) H(102) 3.254 .
H(93) C(45) 3.403 1_655
H(93) C(46) 3.419 1_655
H(93) C(55) 3.396 1_655
H(93) C(57) 2.024 .
H(93) C(58) 3.209 .
H(93) C(62) 2.577 .
H(93) H(67) 2.651 1_655
H(93) H(70) 2.708 1_655
H(93) H(78) 2.756 1_655
H(93) H(82) 3.216 1_655
H(93) H(83) 2.721 1_655
H(93) H(87) 3.481 .
H(93) H(91) 2.409 .
H(93) H(92) 1.551 .
H(93) H(94) 1.551 .
H(93) H(101) 3.242 .
H(93) H(102) 3.295 .
H(94) C(26) 3.093 1_645
H(94) C(55) 3.448 1_655
H(94) C(57) 2.024 .
H(94) C(58) 2.576 .
H(94) C(62) 3.205 .
H(94) H(33) 2.804 1_645
H(94) H(35) 2.736 1_645
H(94) H(36) 2.704 1_645
H(94) H(56) 3.563 2_656
H(94) H(78) 2.988 1_655
H(94) H(82) 2.876 1_655
H(94) H(83) 3.138 1_655
H(94) H(87) 2.426 .
H(94) H(91) 3.462 .
H(94) H(92) 1.551 .
H(94) H(93) 1.551 .
H(95) Cl(5) 3.058 1_655
H(95) C(4) 3.243 .
H(95) C(64) 1.993 .
H(95) C(66) 2.010 .
H(95) C(67) 3.224 .
H(95) C(69) 3.207 .
H(95) C(70) 2.675 .
H(95) H(3) 2.917 .
H(95) H(16) 3.292 .
H(95) H(18) 3.472 .
H(95) H(59) 3.220 1_655
H(95) H(96) 2.316 .
H(95) H(100) 3.040 .
H(95) H(101) 3.498 .
H(95) H(102) 2.477 .
H(96) C(11) 3.559 2_666
H(96) C(14) 3.251 .
H(96) C(14) 3.326 2_666
H(96) C(64) 3.247 .
H(96) C(65) 2.032 .
H(96) C(67) 2.043 .
H(96) C(68) 3.230 .
H(96) H(9) 3.082 2_666
H(96) H(10) 3.169 2_666
H(96) H(14) 3.326 2_666
H(96) H(16) 2.877 .
H(96) H(17) 3.029 .
H(96) H(17) 3.002 2_666
H(96) H(18) 3.321 .
H(96) H(18) 2.946 2_666
H(96) H(40) 3.272 2_666
H(96) H(95) 2.316 .
H(96) H(97) 2.348 .
H(97) Cl(4) 2.982 2_566
H(97) C(11) 3.506 2_666
H(97) C(58) 3.376 2_656
H(97) C(59) 3.313 2_656
H(97) C(65) 3.230 .
H(97) C(66) 2.034 .
H(97) C(68) 2.002 .
H(97) C(69) 3.200 .
H(97) H(9) 2.871 2_666
H(97) H(10) 3.377 2_666
H(97) H(12) 3.525 2_666
H(97) H(40) 3.590 2_666
H(97) H(55) 3.036 .
H(97) H(87) 3.198 2_656
H(97) H(88) 3.083 2_656
H(97) H(96) 2.348 .
H(97) H(98) 2.297 .
H(98) C(57) 3.103 2_656
H(98) C(58) 2.945 2_656
H(98) C(59) 3.302 2_656
H(98) C(62) 3.545 2_656
H(98) C(64) 3.249 .
H(98) C(66) 3.227 .
H(98) C(67) 1.999 .
H(98) C(69) 1.999 .
H(98) H(55) 3.151 .
H(98) H(73) 2.936 2_656
H(98) H(87) 3.163 2_656
H(98) H(92) 3.269 2_656
H(98) H(97) 2.297 .
H(98) H(99) 2.286 .
H(99) C(56) 3.571 2_656
H(99) C(64) 2.038 .
H(99) C(65) 3.205 .
H(99) C(67) 3.196 .
H(99) C(68) 1.995 .
H(99) C(69) 3.334 2_656
H(99) C(70) 2.630 .
H(99) H(73) 3.471 .
H(99) H(73) 2.879 2_656
H(99) H(74) 3.599 .
H(99) H(84) 3.470 .
H(99) H(84) 2.782 2_656
H(99) H(85) 3.540 2_656
H(99) H(98) 2.286 .
H(99) H(99) 2.391 2_656
H(99) H(100) 2.990 .
H(99) H(101) 2.386 .
H(99) H(101) 3.451 2_656
H(99) H(102) 3.463 .
H(100) C(3) 3.277 .
H(100) C(4) 3.242 .
H(100) C(52) 3.240 .
H(100) C(62) 3.486 .
H(100) C(64) 2.017 .
H(100) C(65) 2.936 .
H(100) C(69) 2.917 .
H(100) H(2) 2.770 .
H(100) H(3) 2.702 .
H(100) H(72) 3.139 .
H(100) H(73) 3.142 .
H(100) H(74) 2.899 .
H(100) H(91) 2.854 .
H(100) H(92) 3.546 .
H(100) H(95) 3.040 .
H(100) H(99) 2.990 .
H(100) H(101) 1.551 .
H(100) H(102) 1.551 .
H(101) C(56) 3.163 2_656
H(101) C(63) 3.214 .
H(101) C(64) 2.017 .
H(101) C(65) 3.224 .
H(101) C(69) 2.561 .
H(101) H(73) 3.565 .
H(101) H(84) 2.725 2_656
H(101) H(85) 2.939 2_656
H(101) H(86) 3.333 2_656
H(101) H(91) 3.296 .
H(101) H(92) 2.519 .
H(101) H(93) 3.242 .
H(101) H(95) 3.498 .
H(101) H(99) 2.386 .
H(101) H(99) 3.451 2_656
H(101) H(100) 1.551 .
H(101) H(102) 1.551 .
H(102) C(4) 3.526 .
H(102) C(42) 3.456 1_655
H(102) C(64) 2.017 .
H(102) C(65) 2.629 .
H(102) C(69) 3.217 .
H(102) H(3) 2.725 .
H(102) H(59) 3.415 1_655
H(102) H(60) 3.251 1_655
H(102) H(61) 3.136 1_655
H(102) H(67) 3.394 1_655
H(102) H(68) 3.128 1_655
H(102) H(85) 3.291 2_656
H(102) H(91) 3.398 .
H(102) H(92) 3.254 .
H(102) H(93) 3.295 .
H(102) H(95) 2.477 .
H(102) H(99) 3.463 .
H(102) H(100) 1.551 .
H(102) H(101) 1.551 .
H(103) Cl(2) 3.334 .
H(103) C(61) 3.526 2_665
H(103) C(71) 2.026 .
H(103) C(73) 1.972 .
H(103) C(74) 3.176 .
H(103) C(75) 3.591 .
H(103) C(76) 3.243 .
H(103) C(77) 2.417 .
H(103) H(20) 2.859 .
H(103) H(21) 3.391 .
H(103) H(22) 3.554 .
H(103) H(90) 2.852 2_665
H(103) H(104) 2.254 .
H(103) H(108) 2.780 .
H(103) H(109) 3.263 .
H(103) H(110) 2.091 .
H(104) C(15) 3.240 .
H(104) C(16) 3.398 .
H(104) C(60) 3.432 2_665
H(104) C(71) 3.201 .
H(104) C(72) 1.967 .
H(104) C(73) 3.489 2_675
H(104) C(74) 1.985 .
H(104) C(74) 2.963 2_675
H(104) C(75) 3.092 .
H(104) H(13) 3.398 .
H(104) H(19) 2.905 .
H(104) H(20) 2.952 .
H(104) H(22) 2.837 .
H(104) H(43) 3.555 .
H(104) H(89) 2.938 2_665
H(104) H(103) 2.254 .
H(104) H(104) 3.213 2_675
H(104) H(105) 2.290 .
H(104) H(105) 2.194 2_675
H(105) C(59) 3.124 1_565
H(105) C(60) 2.976 1_565
H(105) C(72) 3.181 .
H(105) C(73) 2.001 .
H(105) C(73) 2.968 2_675
H(105) C(74) 3.400 2_675
H(105) C(75) 1.933 .
H(105) C(76) 3.286 .
H(105) H(19) 3.492 2_675
H(105) H(22) 2.809 2_675
H(105) H(88) 2.920 1_565
H(105) H(89) 2.657 1_565
H(105) H(104) 2.290 .
H(105) H(104) 2.194 2_675
H(105) H(105) 3.130 2_675
H(105) H(106) 2.189 .
H(106) C(24) 3.517 2_675
H(106) C(25) 3.121 1_655
H(106) C(59) 3.524 1_565
H(106) C(71) 3.214 .
H(106) C(72) 3.591 .
H(106) C(73) 3.094 .
H(106) C(74) 1.900 .
H(106) C(76) 2.080 .
H(106) H(22) 2.985 2_675
H(106) H(29) 2.827 2_675
H(106) H(31) 3.528 2_675
H(106) H(32) 2.732 1_655
H(106) H(33) 3.201 1_655
H(106) H(34) 2.924 1_655
H(106) H(88) 3.281 1_565
H(106) H(105) 2.189 .
H(106) H(107) 2.431 .
H(107) C(17) 3.391 1_655
H(107) C(18) 3.184 1_655
H(107) C(37) 3.252 1_655
H(107) C(71) 2.058 .
H(107) C(72) 3.266 .
H(107) C(74) 3.276 .
H(107) C(75) 2.143 .
H(107) C(77) 2.795 .
H(107) H(24) 2.806 1_655
H(107) H(27) 2.360 1_655
H(107) H(29) 3.427 2_675
H(107) H(49) 3.560 1_655
H(107) H(50) 2.657 1_655
H(107) H(75) 3.477 2_665
H(107) H(106) 2.431 .
H(107) H(108) 3.165 .
H(107) H(109) 2.619 .
H(108) Cl(2) 3.049 .
H(108) C(35) 3.324 1_655
H(108) C(36) 2.985 1_655
H(108) C(37) 3.553 1_655
H(108) C(44) 3.123 1_655
H(108) C(71) 1.951 .
H(108) C(72) 2.751 .
H(108) C(76) 2.932 .
H(108) H(6) 3.041 2_665
H(108) H(7) 3.213 2_665
H(108) H(48) 3.449 1_655
H(108) H(49) 2.826 1_655
H(108) H(64) 3.046 1_655
H(108) H(65) 3.372 1_655
H(108) H(66) 2.507 1_655
H(108) H(103) 2.780 .
H(108) H(107) 3.165 .
H(108) H(109) 1.551 .
H(108) H(110) 1.551 .
H(109) C(43) 3.579 2_665
H(109) C(44) 3.454 1_655
H(109) C(53) 3.140 2_665
H(109) C(71) 1.951 .
H(109) C(72) 3.065 .
H(109) C(76) 2.640 .
H(109) H(7) 2.874 2_665
H(109) H(27) 3.529 1_655
H(109) H(62) 2.911 2_665
H(109) H(63) 3.564 2_665
H(109) H(64) 3.561 1_655
H(109) H(65) 3.261 1_655
H(109) H(65) 3.192 2_665
H(109) H(66) 3.004 1_655
H(109) H(75) 2.666 2_665
H(109) H(76) 3.499 2_665
H(109) H(77) 2.829 2_665
H(109) H(103) 3.263 .
H(109) H(107) 2.619 .
H(109) H(108) 1.551 .
H(109) H(110) 1.551 .
H(110) Cl(1) 3.385 2_665
H(110) Cl(2) 3.555 .
H(110) C(8) 3.452 2_665
H(110) C(9) 3.250 2_665
H(110) C(53) 3.162 2_665
H(110) C(71) 1.951 .
H(110) C(72) 2.326 .
H(110) C(76) 3.212 .
H(110) H(6) 3.035 2_665
H(110) H(7) 2.602 2_665
H(110) H(75) 3.096 2_665
H(110) H(76) 3.196 2_665
H(110) H(77) 2.686 2_665
H(110) H(90) 3.479 2_665
H(110) H(103) 2.091 .
H(110) H(108) 1.551 .
H(110) H(109) 1.551 .

loop_
_geom_torsion_atom_site_label_1
_geom_torsion_atom_site_label_2
_geom_torsion_atom_site_label_3
_geom_torsion_atom_site_label_4
_geom_torsion
Cl(1) Zr(1) C(1) P(1) -179.2(3)
Cl(1) Zr(1) C(1) C(2) -55.3(4)
Cl(1) Zr(1) C(1) C(5) 56.6(4)
Cl(1) Zr(1) C(2) C(1) 141.2(3)
Cl(1) Zr(1) C(2) C(3) 24.8(5)
Cl(1) Zr(1) C(3) C(2) -156.8(5)
Cl(1) Zr(1) C(3) C(4) 87.6(4)
Cl(1) Zr(1) C(4) C(3) -87.7(4)
Cl(1) Zr(1) C(4) C(5) 158.6(4)
Cl(1) Zr(1) C(5) C(1) -140.2(3)
Cl(1) Zr(1) C(5) C(4) -23.0(5)
Cl(1) Zr(1) C(6) P(2) -177.8(3)
Cl(1) Zr(1) C(6) C(7) -51.9(5)
Cl(1) Zr(1) C(6) C(10) 60.1(5)
Cl(1) Zr(1) C(7) C(6) 143.2(4)
Cl(1) Zr(1) C(7) C(8) 25.4(4)
Cl(1) Zr(1) C(8) C(7) -156.0(4)
Cl(1) Zr(1) C(8) C(9) 89.5(4)
Cl(1) Zr(1) C(9) C(8) -85.5(4)
Cl(1) Zr(1) C(9) C(10) 159.4(3)
Cl(1) Zr(1) C(10) C(6) -137.7(4)
Cl(1) Zr(1) C(10) C(9) -22.2(4)
Cl(2) Zr(1) C(1) P(1) 71.7(5)
Cl(2) Zr(1) C(1) C(2) -164.4(3)
Cl(2) Zr(1) C(1) C(5) -52.5(3)
Cl(2) Zr(1) C(2) C(1) 20.5(4)
Cl(2) Zr(1) C(2) C(3) -95.8(5)
Cl(2) Zr(1) C(3) C(2) 110.4(4)
Cl(2) Zr(1) C(3) C(4) -5.2(5)
Cl(2) Zr(1) C(4) C(3) 175.8(4)
Cl(2) Zr(1) C(4) C(5) 62.1(4)
Cl(2) Zr(1) C(5) C(1) 126.9(3)
Cl(2) Zr(1) C(5) C(4) -115.8(4)
Cl(2) Zr(1) C(6) P(2) -70.5(4)
Cl(2) Zr(1) C(6) C(7) 55.4(5)
Cl(2) Zr(1) C(6) C(10) 167.4(4)
Cl(2) Zr(1) C(7) C(6) -123.6(5)
Cl(2) Zr(1) C(7) C(8) 118.6(4)
Cl(2) Zr(1) C(8) C(7) -59.7(4)
Cl(2) Zr(1) C(8) C(9) -174.2(4)
Cl(2) Zr(1) C(9) C(8) 7.2(5)
Cl(2) Zr(1) C(9) C(10) -107.8(3)
Cl(2) Zr(1) C(10) C(6) -16.4(5)
Cl(2) Zr(1) C(10) C(9) 99.2(4)
C(1) Zr(1) C(2) C(3) -116.3(6)
C(2) Zr(1) C(1) P(1) -123.9(7)
C(2) Zr(1) C(1) C(5) 111.9(5)
C(1) Zr(1) C(3) C(2) 37.2(4)
C(1) Zr(1) C(3) C(4) -78.4(5)
C(3) Zr(1) C(1) P(1) -159.5(7)
C(3) Zr(1) C(1) C(2) -35.6(3)
C(3) Zr(1) C(1) C(5) 76.3(4)
C(1) Zr(1) C(4) C(3) 77.4(4)
C(1) Zr(1) C(4) C(5) -36.3(4)
C(4) Zr(1) C(1) P(1) 159.7(7)
C(4) Zr(1) C(1) C(2) -76.4(4)
C(4) Zr(1) C(1) C(5) 35.5(4)
C(1) Zr(1) C(5) C(4) 117.3(6)
C(5) Zr(1) C(1) P(1) 124.2(7)
C(5) Zr(1) C(1) C(2) -111.9(5)
C(1) Zr(1) C(6) P(2) 27.8(4)
C(1) Zr(1) C(6) C(7) 153.7(5)
C(1) Zr(1) C(6) C(10) -94.3(4)
C(6) Zr(1) C(1) P(1) -25.0(5)
C(6) Zr(1) C(1) C(2) 98.9(3)
C(6) Zr(1) C(1) C(5) -149.2(4)
C(1) Zr(1) C(7) C(6) -29.0(5)
C(1) Zr(1) C(7) C(8) -146.7(4)
C(7) Zr(1) C(1) P(1) -9.6(6)
C(7) Zr(1) C(1) C(2) 114.3(3)
C(7) Zr(1) C(1) C(5) -133.8(4)
C(1) Zr(1) C(8) C(7) 49.5(6)
C(1) Zr(1) C(8) C(9) -65.1(5)
C(8) Zr(1) C(1) P(1) -35.9(7)
C(8) Zr(1) C(1) C(2) 88.0(4)
C(8) Zr(1) C(1) C(5) -160.1(4)
C(1) Zr(1) C(9) C(8) 137.0(4)
C(1) Zr(1) C(9) C(10) 22.0(4)
C(9) Zr(1) C(1) P(1) -70.0(6)
C(9) Zr(1) C(1) C(2) 53.9(3)
C(9) Zr(1) C(1) C(5) 165.8(3)
C(1) Zr(1) C(10) C(6) 83.6(4)
C(1) Zr(1) C(10) C(9) -160.8(4)
C(10) Zr(1) C(1) P(1) -58.3(5)
C(10) Zr(1) C(1) C(2) 65.6(3)
C(10) Zr(1) C(1) C(5) 177.5(4)
C(2) Zr(1) C(3) C(4) -115.6(7)
C(3) Zr(1) C(2) C(1) 116.3(6)
C(2) Zr(1) C(4) C(3) 36.1(4)
C(2) Zr(1) C(4) C(5) -77.6(4)
C(4) Zr(1) C(2) C(1) 78.9(4)
C(4) Zr(1) C(2) C(3) -37.4(5)
C(2) Zr(1) C(5) C(1) -39.1(3)
C(2) Zr(1) C(5) C(4) 78.2(4)
C(5) Zr(1) C(2) C(1) 38.8(3)
C(5) Zr(1) C(2) C(3) -77.6(5)
C(2) Zr(1) C(6) P(2) 60.7(5)
C(2) Zr(1) C(6) C(7) -173.4(5)
C(2) Zr(1) C(6) C(10) -61.4(4)
C(6) Zr(1) C(2) C(1) -79.7(3)
C(6) Zr(1) C(2) C(3) 163.9(5)
C(2) Zr(1) C(7) C(6) 7.9(6)
C(2) Zr(1) C(7) C(8) -109.8(4)
C(7) Zr(1) C(2) C(1) -84.1(4)
C(7) Zr(1) C(2) C(3) 159.6(5)
C(2) Zr(1) C(8) C(7) 93.8(4)
C(2) Zr(1) C(8) C(9) -20.8(5)
C(8) Zr(1) C(2) C(1) -123.4(3)
C(8) Zr(1) C(2) C(3) 120.2(5)
C(2) Zr(1) C(9) C(8) 163.6(4)
C(2) Zr(1) C(9) C(10) 48.6(3)
C(9) Zr(1) C(2) C(1) -134.6(3)
C(9) Zr(1) C(2) C(3) 109.1(5)
C(2) Zr(1) C(10) C(6) 114.8(4)
C(2) Zr(1) C(10) C(9) -129.6(4)
C(10) Zr(1) C(2) C(1) -109.7(3)
C(10) Zr(1) C(2) C(3) 133.9(5)
C(3) Zr(1) C(4) C(5) -113.7(6)
C(4) Zr(1) C(3) C(2) 115.6(7)
C(3) Zr(1) C(5) C(1) -79.0(4)
C(3) Zr(1) C(5) C(4) 38.3(4)
C(5) Zr(1) C(3) C(2) 78.3(5)
C(5) Zr(1) C(3) C(4) -37.3(4)
C(3) Zr(1) C(6) P(2) 70.6(5)
C(3) Zr(1) C(6) C(7) -163.5(4)
C(3) Zr(1) C(6) C(10) -51.5(5)
C(6) Zr(1) C(3) C(2) -18.9(6)
C(6) Zr(1) C(3) C(4) -134.5(4)
C(3) Zr(1) C(7) C(6) 30.9(8)
C(3) Zr(1) C(7) C(8) -86.8(7)
C(7) Zr(1) C(3) C(2) -38.0(9)
C(7) Zr(1) C(3) C(4) -153.6(5)
C(3) Zr(1) C(8) C(7) 136.1(4)
C(3) Zr(1) C(8) C(9) 21.5(5)
C(8) Zr(1) C(3) C(2) -89.2(6)
C(8) Zr(1) C(3) C(4) 155.2(4)
C(3) Zr(1) C(9) C(8) -165.0(4)
C(3) Zr(1) C(9) C(10) 80.0(4)
C(9) Zr(1) C(3) C(2) -77.3(5)
C(9) Zr(1) C(3) C(4) 167.1(4)
C(3) Zr(1) C(10) C(6) 137.5(4)
C(3) Zr(1) C(10) C(9) -106.9(4)
C(10) Zr(1) C(3) C(2) -44.7(5)
C(10) Zr(1) C(3) C(4) -160.3(4)
C(4) Zr(1) C(5) C(1) -117.3(6)
C(5) Zr(1) C(4) C(3) 113.7(6)
C(4) Zr(1) C(6) P(2) 33.7(7)
C(4) Zr(1) C(6) C(7) 159.6(5)
C(4) Zr(1) C(6) C(10) -88.4(6)
C(6) Zr(1) C(4) C(3) 70.2(6)
C(6) Zr(1) C(4) C(5) -43.5(6)
C(4) Zr(1) C(7) C(6) -67.3(12)
C(4) Zr(1) C(7) C(8) 174.9(9)
C(7) Zr(1) C(4) C(3) 121.1(10)
C(7) Zr(1) C(4) C(5) 7.3(13)
C(4) Zr(1) C(8) C(7) -176.0(7)
C(4) Zr(1) C(8) C(9) 69.5(10)
C(8) Zr(1) C(4) C(3) -67.7(10)
C(8) Zr(1) C(4) C(5) 178.6(7)
C(4) Zr(1) C(9) C(8) -154.5(4)
C(4) Zr(1) C(9) C(10) 90.5(4)
C(9) Zr(1) C(4) C(3) -18.7(6)
C(9) Zr(1) C(4) C(5) -132.4(4)
C(4) Zr(1) C(10) C(6) 123.8(4)
C(4) Zr(1) C(10) C(9) -120.6(4)
C(10) Zr(1) C(4) C(3) 25.3(6)
C(10) Zr(1) C(4) C(5) -88.4(5)
C(5) Zr(1) C(6) P(2) 10.1(5)
C(5) Zr(1) C(6) C(7) 136.0(4)
C(5) Zr(1) C(6) C(10) -112.0(4)
C(6) Zr(1) C(5) C(1) 33.7(4)
C(6) Zr(1) C(5) C(4) 151.0(4)
C(5) Zr(1) C(7) C(6) -61.9(6)
C(5) Zr(1) C(7) C(8) -179.7(4)
C(7) Zr(1) C(5) C(1) 65.2(5)
C(7) Zr(1) C(5) C(4) -177.5(4)
C(5) Zr(1) C(8) C(7) 0.9(12)
C(5) Zr(1) C(8) C(9) -113.6(10)
C(8) Zr(1) C(5) C(1) 64.5(11)
C(8) Zr(1) C(5) C(4) -178.2(9)
C(5) Zr(1) C(9) C(8) 152.7(4)
C(5) Zr(1) C(9) C(10) 37.7(6)
C(9) Zr(1) C(5) C(1) -25.7(6)
C(9) Zr(1) C(5) C(4) 91.6(6)
C(5) Zr(1) C(10) C(6) 85.2(4)
C(5) Zr(1) C(10) C(9) -159.3(3)
C(10) Zr(1) C(5) C(1) -2.9(4)
C(10) Zr(1) C(5) C(4) 114.4(4)
C(6) Zr(1) C(7) C(8) -117.8(7)
C(7) Zr(1) C(6) P(2) -125.9(7)
C(7) Zr(1) C(6) C(10) 112.0(7)
C(6) Zr(1) C(8) C(7) 36.1(4)
C(6) Zr(1) C(8) C(9) -78.5(4)
C(8) Zr(1) C(6) P(2) -161.0(6)
C(8) Zr(1) C(6) C(7) -35.1(4)
C(8) Zr(1) C(6) C(10) 76.9(5)
C(6) Zr(1) C(9) C(8) 77.7(4)
C(6) Zr(1) C(9) C(10) -37.3(3)
C(9) Zr(1) C(6) P(2) 158.7(6)
C(9) Zr(1) C(6) C(7) -75.4(5)
C(9) Zr(1) C(6) C(10) 36.6(4)
C(6) Zr(1) C(10) C(9) 115.6(6)
C(10) Zr(1) C(6) P(2) 122.1(7)
C(10) Zr(1) C(6) C(7) -112.0(7)
C(7) Zr(1) C(8) C(9) -114.6(6)
C(8) Zr(1) C(7) C(6) 117.8(7)
C(7) Zr(1) C(9) C(8) 36.9(4)
C(7) Zr(1) C(9) C(10) -78.1(4)
C(9) Zr(1) C(7) C(6) 80.1(5)
C(9) Zr(1) C(7) C(8) -37.7(4)
C(7) Zr(1) C(10) C(6) -38.6(4)
C(7) Zr(1) C(10) C(9) 77.0(4)
C(10) Zr(1) C(7) C(6) 39.1(4)
C(10) Zr(1) C(7) C(8) -78.6(5)
C(8) Zr(1) C(9) C(10) -115.0(5)
C(9) Zr(1) C(8) C(7) 114.6(6)
C(8) Zr(1) C(10) C(6) -78.5(4)
C(8) Zr(1) C(10) C(9) 37.1(3)
C(10) Zr(1) C(8) C(7) 77.4(4)
C(10) Zr(1) C(8) C(9) -37.2(4)
C(9) Zr(1) C(10) C(6) -115.6(6)
C(10) Zr(1) C(9) C(8) 115.0(5)
Cl(4) Zr(2) C(29) P(3) -177.1(3)
Cl(4) Zr(2) C(29) C(30) 56.3(5)
Cl(4) Zr(2) C(29) C(33) -54.9(5)
Cl(4) Zr(2) C(30) C(29) -140.2(4)
Cl(4) Zr(2) C(30) C(31) -21.8(4)
Cl(4) Zr(2) C(31) C(30) 159.7(4)
Cl(4) Zr(2) C(31) C(32) -86.4(3)
Cl(4) Zr(2) C(32) C(31) 88.8(3)
Cl(4) Zr(2) C(32) C(33) -156.7(3)
Cl(4) Zr(2) C(33) C(29) 141.2(4)
Cl(4) Zr(2) C(33) C(32) 24.8(4)
Cl(4) Zr(2) C(34) P(4) -176.0(3)
Cl(4) Zr(2) C(34) C(35) -52.1(4)
Cl(4) Zr(2) C(34) C(38) 60.7(4)
Cl(4) Zr(2) C(35) C(34) 142.7(3)
Cl(4) Zr(2) C(35) C(36) 25.8(4)
Cl(4) Zr(2) C(36) C(35) -155.5(4)
Cl(4) Zr(2) C(36) C(37) 90.5(4)
Cl(4) Zr(2) C(37) C(36) -84.4(4)
Cl(4) Zr(2) C(37) C(38) 160.1(5)
Cl(4) Zr(2) C(38) C(34) -137.0(3)
Cl(4) Zr(2) C(38) C(37) -21.5(5)
Cl(5) Zr(2) C(29) P(3) 73.9(4)
Cl(5) Zr(2) C(29) C(30) -52.7(4)
Cl(5) Zr(2) C(29) C(33) -163.9(4)
Cl(5) Zr(2) C(30) C(29) 126.6(5)
Cl(5) Zr(2) C(30) C(31) -115.0(4)
Cl(5) Zr(2) C(31) C(30) 62.8(4)
Cl(5) Zr(2) C(31) C(32) 176.8(3)
Cl(5) Zr(2) C(32) C(31) -3.9(4)
Cl(5) Zr(2) C(32) C(33) 110.5(3)
Cl(5) Zr(2) C(33) C(29) 21.0(5)
Cl(5) Zr(2) C(33) C(32) -95.5(4)
Cl(5) Zr(2) C(34) P(4) -67.7(5)
Cl(5) Zr(2) C(34) C(35) 56.2(3)
Cl(5) Zr(2) C(34) C(38) 169.0(3)
Cl(5) Zr(2) C(35) C(34) -123.3(3)
Cl(5) Zr(2) C(35) C(36) 119.7(4)
Cl(5) Zr(2) C(36) C(35) -59.3(4)
Cl(5) Zr(2) C(36) C(37) -173.3(4)
Cl(5) Zr(2) C(37) C(36) 8.6(5)
Cl(5) Zr(2) C(37) C(38) -106.9(4)
Cl(5) Zr(2) C(38) C(34) -14.3(3)
Cl(5) Zr(2) C(38) C(37) 101.1(4)
C(29) Zr(2) C(30) C(31) 118.3(7)
C(30) Zr(2) C(29) P(3) 126.6(8)
C(30) Zr(2) C(29) C(33) -111.2(7)
C(29) Zr(2) C(31) C(30) -35.4(4)
C(29) Zr(2) C(31) C(32) 78.6(4)
C(31) Zr(2) C(29) P(3) 161.8(6)
C(31) Zr(2) C(29) C(30) 35.1(4)
C(31) Zr(2) C(29) C(33) -76.1(5)
C(29) Zr(2) C(32) C(31) -77.8(4)
C(29) Zr(2) C(32) C(33) 36.7(3)
C(32) Zr(2) C(29) P(3) -158.3(6)
C(32) Zr(2) C(29) C(30) 75.1(5)
C(32) Zr(2) C(29) C(33) -36.1(4)
C(29) Zr(2) C(33) C(32) -116.4(6)
C(33) Zr(2) C(29) P(3) -122.1(7)
C(33) Zr(2) C(29) C(30) 111.2(7)
C(29) Zr(2) C(34) P(4) 30.2(5)
C(29) Zr(2) C(34) C(35) 154.1(4)
C(29) Zr(2) C(34) C(38) -93.0(3)
C(34) Zr(2) C(29) P(3) -23.7(5)
C(34) Zr(2) C(29) C(30) -150.3(5)
C(34) Zr(2) C(29) C(33) 98.5(4)
C(29) Zr(2) C(35) C(34) -28.6(4)
C(29) Zr(2) C(35) C(36) -145.6(4)
C(35) Zr(2) C(29) P(3) -8.5(5)
C(35) Zr(2) C(29) C(30) -135.2(4)
C(35) Zr(2) C(29) C(33) 113.6(4)
C(29) Zr(2) C(36) C(35) 51.6(6)
C(29) Zr(2) C(36) C(37) -62.4(6)
C(36) Zr(2) C(29) P(3) -36.1(7)
C(36) Zr(2) C(29) C(30) -162.8(4)
C(36) Zr(2) C(29) C(33) 86.0(6)
C(29) Zr(2) C(37) C(36) 138.8(4)
C(29) Zr(2) C(37) C(38) 23.2(6)
C(37) Zr(2) C(29) P(3) -69.0(5)
C(37) Zr(2) C(29) C(30) 164.3(4)
C(37) Zr(2) C(29) C(33) 53.1(5)
C(29) Zr(2) C(38) C(34) 84.9(3)
C(29) Zr(2) C(38) C(37) -159.6(5)
C(38) Zr(2) C(29) P(3) -56.7(5)
C(38) Zr(2) C(29) C(30) 176.6(5)
C(38) Zr(2) C(29) C(33) 65.4(4)
C(30) Zr(2) C(31) C(32) 114.0(6)
C(31) Zr(2) C(30) C(29) -118.3(7)
C(30) Zr(2) C(32) C(31) -37.5(3)
C(30) Zr(2) C(32) C(33) 77.0(4)
C(32) Zr(2) C(30) C(29) -80.6(5)
C(32) Zr(2) C(30) C(31) 37.7(4)
C(30) Zr(2) C(33) C(29) 38.7(4)
C(30) Zr(2) C(33) C(32) -77.7(4)
C(33) Zr(2) C(30) C(29) -39.6(4)
C(33) Zr(2) C(30) C(31) 78.8(5)
C(30) Zr(2) C(34) P(4) 13.4(6)
C(30) Zr(2) C(34) C(35) 137.3(3)
C(30) Zr(2) C(34) C(38) -109.8(3)
C(34) Zr(2) C(30) C(29) 32.5(5)
C(34) Zr(2) C(30) C(31) 150.8(4)
C(30) Zr(2) C(35) C(34) -60.5(5)
C(30) Zr(2) C(35) C(36) -177.5(4)
C(35) Zr(2) C(30) C(29) 63.5(6)
C(35) Zr(2) C(30) C(31) -178.2(4)
C(30) Zr(2) C(36) C(35) 7.9(13)
C(30) Zr(2) C(36) C(37) -106.1(11)
C(36) Zr(2) C(30) C(29) 57.5(13)
C(36) Zr(2) C(30) C(31) 175.8(10)
C(30) Zr(2) C(37) C(36) 154.9(5)
C(30) Zr(2) C(37) C(38) 39.4(7)
C(37) Zr(2) C(30) C(29) -27.2(7)
C(37) Zr(2) C(30) C(31) 91.1(6)
C(30) Zr(2) C(38) C(34) 87.0(4)
C(30) Zr(2) C(38) C(37) -157.5(4)
C(38) Zr(2) C(30) C(29) -3.9(6)
C(38) Zr(2) C(30) C(31) 114.4(4)
C(31) Zr(2) C(32) C(33) 114.4(5)
C(32) Zr(2) C(31) C(30) -114.0(6)
C(31) Zr(2) C(33) C(29) 79.2(4)
C(31) Zr(2) C(33) C(32) -37.2(3)
C(33) Zr(2) C(31) C(30) -76.5(4)
C(33) Zr(2) C(31) C(32) 37.5(3)
C(31) Zr(2) C(34) P(4) 37.0(7)
C(31) Zr(2) C(34) C(35) 161.0(4)
C(31) Zr(2) C(34) C(38) -86.2(4)
C(34) Zr(2) C(31) C(30) -43.7(6)
C(34) Zr(2) C(31) C(32) 70.2(5)
C(31) Zr(2) C(35) C(34) -64.6(12)
C(31) Zr(2) C(35) C(36) 178.5(9)
C(35) Zr(2) C(31) C(30) 5.5(13)
C(35) Zr(2) C(31) C(32) 119.4(10)
C(31) Zr(2) C(36) C(35) -178.9(6)
C(31) Zr(2) C(36) C(37) 67.1(9)
C(36) Zr(2) C(31) C(30) -177.1(6)
C(36) Zr(2) C(31) C(32) -63.1(8)
C(31) Zr(2) C(37) C(36) -154.1(4)
C(31) Zr(2) C(37) C(38) 90.4(5)
C(37) Zr(2) C(31) C(30) -130.6(4)
C(37) Zr(2) C(31) C(32) -16.6(5)
C(31) Zr(2) C(38) C(34) 125.0(3)
C(31) Zr(2) C(38) C(37) -119.5(4)
C(38) Zr(2) C(31) C(30) -87.4(4)
C(38) Zr(2) C(31) C(32) 26.5(4)
C(32) Zr(2) C(33) C(29) 116.4(6)
C(33) Zr(2) C(32) C(31) -114.4(5)
C(32) Zr(2) C(34) P(4) 73.4(5)
C(32) Zr(2) C(34) C(35) -162.7(3)
C(32) Zr(2) C(34) C(38) -49.8(3)
C(34) Zr(2) C(32) C(31) -134.2(3)
C(34) Zr(2) C(32) C(33) -19.8(4)
C(32) Zr(2) C(35) C(34) 32.6(6)
C(32) Zr(2) C(35) C(36) -84.4(5)
C(35) Zr(2) C(32) C(31) -154.4(4)
C(35) Zr(2) C(32) C(33) -39.9(6)
C(32) Zr(2) C(36) C(35) 137.6(4)
C(32) Zr(2) C(36) C(37) 23.6(5)
C(36) Zr(2) C(32) C(31) 155.3(3)
C(36) Zr(2) C(32) C(33) -90.2(4)
C(32) Zr(2) C(37) C(36) -163.2(4)
C(32) Zr(2) C(37) C(38) 81.2(5)
C(37) Zr(2) C(32) C(31) 168.3(3)
C(37) Zr(2) C(32) C(33) -77.3(4)
C(32) Zr(2) C(38) C(34) 139.0(3)
C(32) Zr(2) C(38) C(37) -105.5(5)
C(38) Zr(2) C(32) C(31) -159.2(3)
C(38) Zr(2) C(32) C(33) -44.7(4)
C(33) Zr(2) C(34) P(4) 62.9(5)
C(33) Zr(2) C(34) C(35) -173.2(4)
C(33) Zr(2) C(34) C(38) -60.3(3)
C(34) Zr(2) C(33) C(29) -80.3(4)
C(34) Zr(2) C(33) C(32) 163.2(4)
C(33) Zr(2) C(35) C(34) 8.2(4)
C(33) Zr(2) C(35) C(36) -108.8(4)
C(35) Zr(2) C(33) C(29) -84.7(4)
C(35) Zr(2) C(33) C(32) 158.8(3)
C(33) Zr(2) C(36) C(35) 94.9(5)
C(33) Zr(2) C(36) C(37) -19.1(5)
C(36) Zr(2) C(33) C(29) -124.6(4)
C(36) Zr(2) C(33) C(32) 119.0(4)
C(33) Zr(2) C(37) C(36) 164.8(4)
C(33) Zr(2) C(37) C(38) 49.3(5)
C(37) Zr(2) C(33) C(29) -134.8(4)
C(37) Zr(2) C(33) C(32) 108.8(4)
C(33) Zr(2) C(38) C(34) 115.8(3)
C(33) Zr(2) C(38) C(37) -128.7(5)
C(38) Zr(2) C(33) C(29) -109.8(4)
C(38) Zr(2) C(33) C(32) 133.8(4)
C(34) Zr(2) C(35) C(36) -117.0(6)
C(35) Zr(2) C(34) P(4) -123.9(7)
C(35) Zr(2) C(34) C(38) 112.9(4)
C(34) Zr(2) C(36) C(35) 36.3(4)
C(34) Zr(2) C(36) C(37) -77.7(4)
C(36) Zr(2) C(34) P(4) -159.8(6)
C(36) Zr(2) C(34) C(35) -35.9(4)
C(36) Zr(2) C(34) C(38) 77.0(3)
C(34) Zr(2) C(37) C(36) 78.3(4)
C(34) Zr(2) C(37) C(38) -37.2(4)
C(37) Zr(2) C(34) P(4) 159.9(6)
C(37) Zr(2) C(34) C(35) -76.2(4)
C(37) Zr(2) C(34) C(38) 36.7(3)
C(34) Zr(2) C(38) C(37) 115.5(6)
C(38) Zr(2) C(34) P(4) 123.2(7)
C(38) Zr(2) C(34) C(35) -112.9(4)
C(35) Zr(2) C(36) C(37) -114.0(6)
C(36) Zr(2) C(35) C(34) 117.0(6)
C(35) Zr(2) C(37) C(36) 37.5(4)
C(35) Zr(2) C(37) C(38) -78.0(5)
C(37) Zr(2) C(35) C(34) 79.2(4)
C(37) Zr(2) C(35) C(36) -37.7(4)
C(35) Zr(2) C(38) C(34) -38.2(3)
C(35) Zr(2) C(38) C(37) 77.3(4)
C(38) Zr(2) C(35) C(34) 38.5(3)
C(38) Zr(2) C(35) C(36) -78.5(4)
C(36) Zr(2) C(37) C(38) -115.5(7)
C(37) Zr(2) C(36) C(35) 114.0(6)
C(36) Zr(2) C(38) C(34) -78.6(4)
C(36) Zr(2) C(38) C(37) 36.9(4)
C(38) Zr(2) C(36) C(35) 77.2(4)
C(38) Zr(2) C(36) C(37) -36.8(4)
C(37) Zr(2) C(38) C(34) -115.5(6)
C(38) Zr(2) C(37) C(36) 115.5(7)
Cl(3) Fe(1) P(1) C(1) 52.3(2)
Cl(3) Fe(1) P(1) C(11) -179.3(3)
Cl(3) Fe(1) P(1) C(13) -61.3(3)
Cl(3) Fe(1) P(2) C(6) -47.8(3)
Cl(3) Fe(1) P(2) C(15) -174.0(2)
Cl(3) Fe(1) P(2) C(17) 64.7(2)
Cl(3) Fe(1) C(19) C(20) 28.5(6)
Cl(3) Fe(1) C(19) C(23) 148.2(3)
Cl(3) Fe(1) C(19) C(24) -92.9(9)
Cl(3) Fe(1) C(20) C(19) -157.7(4)
Cl(3) Fe(1) C(20) C(21) 84.5(4)
Cl(3) Fe(1) C(20) C(25) -33.0(6)
Cl(3) Fe(1) C(21) C(20) -95.7(4)
Cl(3) Fe(1) C(21) C(22) 147.0(3)
Cl(3) Fe(1) C(21) C(26) 24.6(7)
Cl(3) Fe(1) C(22) C(21) -38.8(3)
Cl(3) Fe(1) C(22) C(23) -158.4(3)
Cl(3) Fe(1) C(22) C(27) 83.5(8)
Cl(3) Fe(1) C(23) C(19) -70.1(6)
Cl(3) Fe(1) C(23) C(22) 45.8(6)
Cl(3) Fe(1) C(23) C(28) 166.6(5)
P(1) Fe(1) P(2) C(6) 40.7(3)
P(1) Fe(1) P(2) C(15) -85.5(2)
P(1) Fe(1) P(2) C(17) 153.2(2)
P(2) Fe(1) P(1) C(1) -36.1(2)
P(2) Fe(1) P(1) C(11) 92.2(3)
P(2) Fe(1) P(1) C(13) -149.8(3)
P(1) Fe(1) C(19) C(20) -136.9(4)
P(1) Fe(1) C(19) C(23) -17.2(6)
P(1) Fe(1) C(19) C(24) 101.7(9)
C(19) Fe(1) P(1) C(1) -139.3(4)
C(19) Fe(1) P(1) C(11) -10.9(5)
C(19) Fe(1) P(1) C(13) 107.1(5)
P(1) Fe(1) C(20) C(19) 110.7(5)
P(1) Fe(1) C(20) C(21) -7.2(8)
P(1) Fe(1) C(20) C(25) -124.6(6)
C(20) Fe(1) P(1) C(1) 144.7(5)
C(20) Fe(1) P(1) C(11) -86.9(6)
C(20) Fe(1) P(1) C(13) 31.1(6)
P(1) Fe(1) C(21) C(20) 176.6(4)
P(1) Fe(1) C(21) C(22) 59.3(3)
P(1) Fe(1) C(21) C(26) -63.1(7)
C(21) Fe(1) P(1) C(1) 139.8(3)
C(21) Fe(1) P(1) C(11) -91.9(4)
C(21) Fe(1) P(1) C(13) 26.1(4)
P(1) Fe(1) C(22) C(21) -128.8(3)
P(1) Fe(1) C(22) C(23) 111.6(4)
P(1) Fe(1) C(22) C(27) -6.5(8)
C(22) Fe(1) P(1) C(1) 172.0(3)
C(22) Fe(1) P(1) C(11) -59.7(4)
C(22) Fe(1) P(1) C(13) 58.3(4)
P(1) Fe(1) C(23) C(19) 169.4(4)
P(1) Fe(1) C(23) C(22) -74.6(4)
P(1) Fe(1) C(23) C(28) 46.1(8)
C(23) Fe(1) P(1) C(1) -150.3(3)
C(23) Fe(1) P(1) C(11) -22.0(4)
C(23) Fe(1) P(1) C(13) 96.0(4)
P(2) Fe(1) C(19) C(20) 117.8(5)
P(2) Fe(1) C(19) C(23) -122.4(4)
P(2) Fe(1) C(19) C(24) -3.5(9)
C(19) Fe(1) P(2) C(6) -175.0(4)
C(19) Fe(1) P(2) C(15) 58.8(3)
C(19) Fe(1) P(2) C(17) -62.5(3)
P(2) Fe(1) C(20) C(19) -68.4(5)
P(2) Fe(1) C(20) C(21) 173.7(4)
P(2) Fe(1) C(20) C(25) 56.3(6)
C(20) Fe(1) P(2) C(6) -139.7(4)
C(20) Fe(1) P(2) C(15) 94.1(3)
C(20) Fe(1) P(2) C(17) -27.2(3)
P(2) Fe(1) C(21) C(20) -10.9(7)
P(2) Fe(1) C(21) C(22) -128.2(4)
P(2) Fe(1) C(21) C(26) 109.4(6)
C(21) Fe(1) P(2) C(6) -132.5(5)
C(21) Fe(1) P(2) C(15) 101.3(4)
C(21) Fe(1) P(2) C(17) -20.0(5)
P(2) Fe(1) C(22) C(21) 120.4(4)
P(2) Fe(1) C(22) C(23) 0.8(6)
P(2) Fe(1) C(22) C(27) -117.4(7)
C(22) Fe(1) P(2) C(6) 150.2(5)
C(22) Fe(1) P(2) C(15) 24.0(4)
C(22) Fe(1) P(2) C(17) -97.3(4)
P(2) Fe(1) C(23) C(19) 64.5(4)
P(2) Fe(1) C(23) C(22) -179.6(3)
P(2) Fe(1) C(23) C(28) -58.8(8)
C(23) Fe(1) P(2) C(6) 150.7(3)
C(23) Fe(1) P(2) C(15) 24.5(3)
C(23) Fe(1) P(2) C(17) -96.8(3)
C(19) Fe(1) C(20) C(21) -117.9(7)
C(19) Fe(1) C(20) C(25) 124.7(9)
C(20) Fe(1) C(19) C(23) 119.7(7)
C(20) Fe(1) C(19) C(24) -121.4(11)
C(19) Fe(1) C(21) C(20) 37.3(4)
C(19) Fe(1) C(21) C(22) -79.9(4)
C(19) Fe(1) C(21) C(26) 157.7(8)
C(21) Fe(1) C(19) C(20) -38.0(5)
C(21) Fe(1) C(19) C(23) 81.7(5)
C(21) Fe(1) C(19) C(24) -159.4(10)
C(19) Fe(1) C(22) C(21) 81.1(4)
C(19) Fe(1) C(22) C(23) -38.5(4)
C(19) Fe(1) C(22) C(27) -156.6(9)
C(22) Fe(1) C(19) C(20) -80.6(5)
C(22) Fe(1) C(19) C(23) 39.2(4)
C(22) Fe(1) C(19) C(24) 158.1(10)
C(19) Fe(1) C(23) C(22) 115.9(6)
C(19) Fe(1) C(23) C(28) -123.3(10)
C(23) Fe(1) C(19) C(20) -119.7(7)
C(23) Fe(1) C(19) C(24) 118.9(10)
C(20) Fe(1) C(21) C(22) -117.3(6)
C(20) Fe(1) C(21) C(26) 120.4(9)
C(21) Fe(1) C(20) C(19) 117.9(7)
C(21) Fe(1) C(20) C(25) -117.4(8)
C(20) Fe(1) C(22) C(21) 38.4(3)
C(20) Fe(1) C(22) C(23) -81.2(4)
C(20) Fe(1) C(22) C(27) 160.7(9)
C(22) Fe(1) C(20) C(19) 80.3(5)
C(22) Fe(1) C(20) C(21) -37.6(4)
C(22) Fe(1) C(20) C(25) -155.0(7)
C(20) Fe(1) C(23) C(19) -36.5(4)
C(20) Fe(1) C(23) C(22) 79.5(4)
C(20) Fe(1) C(23) C(28) -159.8(9)
C(23) Fe(1) C(20) C(19) 36.7(5)
C(23) Fe(1) C(20) C(21) -81.2(5)
C(23) Fe(1) C(20) C(25) 161.4(7)
C(21) Fe(1) C(22) C(23) -119.6(5)
C(21) Fe(1) C(22) C(27) 122.3(9)
C(22) Fe(1) C(21) C(20) 117.3(6)
C(22) Fe(1) C(21) C(26) -122.4(8)
C(21) Fe(1) C(23) C(19) -79.7(4)
C(21) Fe(1) C(23) C(22) 36.2(4)
C(21) Fe(1) C(23) C(28) 157.0(8)
C(23) Fe(1) C(21) C(20) 80.0(5)
C(23) Fe(1) C(21) C(22) -37.2(3)
C(23) Fe(1) C(21) C(26) -159.6(8)
C(22) Fe(1) C(23) C(19) -115.9(6)
C(22) Fe(1) C(23) C(28) 120.8(9)
C(23) Fe(1) C(22) C(21) 119.6(5)
C(23) Fe(1) C(22) C(27) -118.1(10)
Cl(6) Fe(2) P(3) C(29) 53.2(3)
Cl(6) Fe(2) P(3) C(39) -60.9(2)
Cl(6) Fe(2) P(3) C(41) -179.5(2)
Cl(6) Fe(2) P(4) C(34) -47.3(2)
Cl(6) Fe(2) P(4) C(43) 66.3(3)
Cl(6) Fe(2) P(4) C(45) -172.3(3)
Cl(6) Fe(2) C(47) C(48) -93.9(4)
Cl(6) Fe(2) C(47) C(51) 148.4(4)
Cl(6) Fe(2) C(47) C(52) 27.4(6)
Cl(6) Fe(2) C(48) C(47) 86.3(4)
Cl(6) Fe(2) C(48) C(49) -155.7(3)
Cl(6) Fe(2) C(48) C(53) -32.8(7)
Cl(6) Fe(2) C(49) C(48) 30.6(4)
Cl(6) Fe(2) C(49) C(50) 149.5(3)
Cl(6) Fe(2) C(49) C(54) -93.2(7)
Cl(6) Fe(2) C(50) C(49) -68.1(6)
Cl(6) Fe(2) C(50) C(51) 48.4(7)
Cl(6) Fe(2) C(50) C(55) 170.9(5)
Cl(6) Fe(2) C(51) C(47) -37.7(5)
Cl(6) Fe(2) C(51) C(50) -157.4(3)
Cl(6) Fe(2) C(51) C(56) 83.0(8)
P(3) Fe(2) P(4) C(34) 41.0(2)
P(3) Fe(2) P(4) C(43) 154.6(3)
P(3) Fe(2) P(4) C(45) -84.0(3)
P(4) Fe(2) P(3) C(29) -34.8(3)
P(4) Fe(2) P(3) C(39) -148.9(2)
P(4) Fe(2) P(3) C(41) 92.5(2)
P(3) Fe(2) C(47) C(48) 178.2(3)
P(3) Fe(2) C(47) C(51) 60.5(5)
P(3) Fe(2) C(47) C(52) -60.5(6)
C(47) Fe(2) P(3) C(29) 141.3(4)
C(47) Fe(2) P(3) C(39) 27.2(3)
C(47) Fe(2) P(3) C(41) -91.4(3)
P(3) Fe(2) C(48) C(47) -3.5(7)
P(3) Fe(2) C(48) C(49) 114.5(5)
P(3) Fe(2) C(48) C(53) -122.6(6)
C(48) Fe(2) P(3) C(29) 143.7(5)
C(48) Fe(2) P(3) C(39) 29.6(5)
C(48) Fe(2) P(3) C(41) -89.0(5)
P(3) Fe(2) C(49) C(48) -134.6(3)
P(3) Fe(2) C(49) C(50) -15.7(5)
P(3) Fe(2) C(49) C(54) 101.5(6)
C(49) Fe(2) P(3) C(29) -138.7(4)
C(49) Fe(2) P(3) C(39) 107.2(4)
C(49) Fe(2) P(3) C(41) -11.4(4)
P(3) Fe(2) C(50) C(49) 170.6(3)
P(3) Fe(2) C(50) C(51) -72.9(4)
P(3) Fe(2) C(50) C(55) 49.6(8)
C(50) Fe(2) P(3) C(29) -149.0(3)
C(50) Fe(2) P(3) C(39) 96.9(3)
C(50) Fe(2) P(3) C(41) -21.7(3)
P(3) Fe(2) C(51) C(47) -127.2(4)
P(3) Fe(2) C(51) C(50) 113.1(4)
P(3) Fe(2) C(51) C(56) -6.5(8)
C(51) Fe(2) P(3) C(29) 174.1(4)
C(51) Fe(2) P(3) C(39) 59.9(3)
C(51) Fe(2) P(3) C(41) -58.6(3)
P(4) Fe(2) C(47) C(48) -9.2(6)
P(4) Fe(2) C(47) C(51) -127.0(4)
P(4) Fe(2) C(47) C(52) 112.0(7)
C(47) Fe(2) P(4) C(34) -132.2(4)
C(47) Fe(2) P(4) C(43) -18.5(5)
C(47) Fe(2) P(4) C(45) 102.9(5)
P(4) Fe(2) C(48) C(47) 174.9(3)
P(4) Fe(2) C(48) C(49) -67.1(3)
P(4) Fe(2) C(48) C(53) 55.8(8)
C(48) Fe(2) P(4) C(34) -138.3(3)
C(48) Fe(2) P(4) C(43) -24.7(3)
C(48) Fe(2) P(4) C(45) 96.7(3)
P(4) Fe(2) C(49) C(48) 119.6(3)
P(4) Fe(2) C(49) C(50) -121.5(3)
P(4) Fe(2) C(49) C(54) -4.3(7)
C(49) Fe(2) P(4) C(34) -173.4(3)
C(49) Fe(2) P(4) C(43) -59.8(3)
C(49) Fe(2) P(4) C(45) 61.6(3)
P(4) Fe(2) C(50) C(49) 65.6(4)
P(4) Fe(2) C(50) C(51) -177.8(3)
P(4) Fe(2) C(50) C(55) -55.3(8)
C(50) Fe(2) P(4) C(34) 151.3(3)
C(50) Fe(2) P(4) C(43) -95.1(3)
C(50) Fe(2) P(4) C(45) 26.3(3)
P(4) Fe(2) C(51) C(47) 123.7(5)
P(4) Fe(2) C(51) C(50) 4.0(7)
P(4) Fe(2) C(51) C(56) -115.6(8)
C(51) Fe(2) P(4) C(34) 148.6(4)
C(51) Fe(2) P(4) C(43) -97.8(5)
C(51) Fe(2) P(4) C(45) 23.6(5)
C(47) Fe(2) C(48) C(49) 118.0(5)
C(47) Fe(2) C(48) C(53) -119.1(9)
C(48) Fe(2) C(47) C(51) -117.8(7)
C(48) Fe(2) C(47) C(52) 121.2(8)
C(47) Fe(2) C(49) C(48) -37.9(3)
C(47) Fe(2) C(49) C(50) 81.0(4)
C(47) Fe(2) C(49) C(54) -161.8(7)
C(49) Fe(2) C(47) C(48) 37.4(4)
C(49) Fe(2) C(47) C(51) -80.4(5)
C(49) Fe(2) C(47) C(52) 158.6(7)
C(47) Fe(2) C(50) C(49) -80.1(4)
C(47) Fe(2) C(50) C(51) 36.4(4)
C(47) Fe(2) C(50) C(55) 158.9(8)
C(50) Fe(2) C(47) C(48) 80.9(4)
C(50) Fe(2) C(47) C(51) -36.9(5)
C(50) Fe(2) C(47) C(52) -157.9(7)
C(47) Fe(2) C(51) C(50) -119.7(7)
C(47) Fe(2) C(51) C(56) 120.7(11)
C(51) Fe(2) C(47) C(48) 117.8(7)
C(51) Fe(2) C(47) C(52) -121.0(9)
C(48) Fe(2) C(49) C(50) 118.9(5)
C(48) Fe(2) C(49) C(54) -123.9(8)
C(49) Fe(2) C(48) C(47) -118.0(5)
C(49) Fe(2) C(48) C(53) 122.9(9)
C(48) Fe(2) C(50) C(49) -36.9(4)
C(48) Fe(2) C(50) C(51) 79.7(4)
C(48) Fe(2) C(50) C(55) -157.8(8)
C(50) Fe(2) C(48) C(47) -80.5(4)
C(50) Fe(2) C(48) C(49) 37.5(3)
C(50) Fe(2) C(48) C(53) 160.5(8)
C(48) Fe(2) C(51) C(47) 38.1(5)
C(48) Fe(2) C(51) C(50) -81.6(5)
C(48) Fe(2) C(51) C(56) 158.8(10)
C(51) Fe(2) C(48) C(47) -37.4(4)
C(51) Fe(2) C(48) C(49) 80.6(4)
C(51) Fe(2) C(48) C(53) -156.5(8)
C(49) Fe(2) C(50) C(51) 116.6(6)
C(49) Fe(2) C(50) C(55) -120.9(9)
C(50) Fe(2) C(49) C(48) -118.9(5)
C(50) Fe(2) C(49) C(54) 117.2(8)
C(49) Fe(2) C(51) C(47) 81.0(5)
C(49) Fe(2) C(51) C(50) -38.7(4)
C(49) Fe(2) C(51) C(56) -158.3(9)
C(51) Fe(2) C(49) C(48) -80.5(4)
C(51) Fe(2) C(49) C(50) 38.4(4)
C(51) Fe(2) C(49) C(54) 155.6(7)
C(50) Fe(2) C(51) C(47) 119.7(7)
C(50) Fe(2) C(51) C(56) -119.6(10)
C(51) Fe(2) C(50) C(49) -116.6(6)
C(51) Fe(2) C(50) C(55) 122.5(9)
Fe(1) P(1) C(1) Zr(1) 39.4(6)
Fe(1) P(1) C(1) C(2) -62.8(6)
Fe(1) P(1) C(1) C(5) 143.2(4)
Fe(1) P(1) C(11) C(12) -61.8(6)
Fe(1) P(1) C(13) C(14) 175.1(6)
C(1) P(1) C(11) C(12) 76.7(5)
C(11) P(1) C(1) Zr(1) -96.1(5)
C(11) P(1) C(1) C(2) 161.7(6)
C(11) P(1) C(1) C(5) 7.8(6)
C(1) P(1) C(13) C(14) 45.2(8)
C(13) P(1) C(1) Zr(1) 159.8(5)
C(13) P(1) C(1) C(2) 57.6(6)
C(13) P(1) C(1) C(5) -96.3(6)
C(11) P(1) C(13) C(14) -57.5(7)
C(13) P(1) C(11) C(12) 175.9(5)
Fe(1) P(2) C(6) Zr(1) -47.0(6)
Fe(1) P(2) C(6) C(7) -149.9(5)
Fe(1) P(2) C(6) C(10) 52.3(7)
Fe(1) P(2) C(15) C(16) -140.7(5)
Fe(1) P(2) C(17) C(18) -163.9(4)
C(6) P(2) C(15) C(16) 81.4(6)
C(15) P(2) C(6) Zr(1) 85.2(5)
C(15) P(2) C(6) C(7) -17.6(7)
C(15) P(2) C(6) C(10) -175.5(6)
C(6) P(2) C(17) C(18) -33.4(6)
C(17) P(2) C(6) Zr(1) -165.1(4)
C(17) P(2) C(6) C(7) 92.0(7)
C(17) P(2) C(6) C(10) -65.8(6)
C(15) P(2) C(17) C(18) 70.1(6)
C(17) P(2) C(15) C(16) -19.2(7)
Fe(2) P(3) C(29) Zr(2) 36.4(6)
Fe(2) P(3) C(29) C(30) 141.6(6)
Fe(2) P(3) C(29) C(33) -64.0(7)
Fe(2) P(3) C(39) C(40) -176.3(4)
Fe(2) P(3) C(41) C(42) -63.6(6)
C(29) P(3) C(39) C(40) 51.8(5)
C(39) P(3) C(29) Zr(2) 157.2(4)
C(39) P(3) C(29) C(30) -97.6(7)
C(39) P(3) C(29) C(33) 56.8(6)
C(29) P(3) C(41) C(42) 75.5(6)
C(41) P(3) C(29) Zr(2) -97.6(5)
C(41) P(3) C(29) C(30) 7.6(8)
C(41) P(3) C(29) C(33) 162.0(6)
C(39) P(3) C(41) C(42) 174.2(5)
C(41) P(3) C(39) C(40) -50.0(6)
Fe(2) P(4) C(34) Zr(2) -50.1(6)
Fe(2) P(4) C(34) C(35) -151.5(4)
Fe(2) P(4) C(34) C(38) 49.7(6)
Fe(2) P(4) C(43) C(44) -158.2(7)
Fe(2) P(4) C(45) C(46) -140.5(4)
C(34) P(4) C(43) C(44) -28.0(8)
C(43) P(4) C(34) Zr(2) -169.6(5)
C(43) P(4) C(34) C(35) 89.0(6)
C(43) P(4) C(34) C(38) -69.8(6)
C(34) P(4) C(45) C(46) 83.1(5)
C(45) P(4) C(34) Zr(2) 81.4(5)
C(45) P(4) C(34) C(35) -20.0(6)
C(45) P(4) C(34) C(38) -178.7(6)
C(43) P(4) C(45) C(46) -17.8(6)
C(45) P(4) C(43) C(44) 75.2(8)
Zr(1) C(1) C(2) C(3) 66.1(5)
Zr(1) C(1) C(5) C(4) -64.1(5)
P(1) C(1) C(2) Zr(1) 134.2(5)
P(1) C(1) C(2) C(3) -159.7(5)
P(1) C(1) C(5) Zr(1) -135.1(4)
P(1) C(1) C(5) C(4) 160.9(5)
C(2) C(1) C(5) Zr(1) 66.6(4)
C(2) C(1) C(5) C(4) 2.5(8)
C(5) C(1) C(2) Zr(1) -67.7(4)
C(5) C(1) C(2) C(3) -1.6(8)
Zr(1) C(2) C(3) C(4) 66.1(5)
C(1) C(2) C(3) Zr(1) -66.0(5)
C(1) C(2) C(3) C(4) 0.1(7)
Zr(1) C(3) C(4) C(5) 67.7(5)
C(2) C(3) C(4) Zr(1) -66.2(5)
C(2) C(3) C(4) C(5) 1.5(9)
Zr(1) C(4) C(5) C(1) 64.0(5)
C(3) C(4) C(5) Zr(1) -66.5(5)
C(3) C(4) C(5) C(1) -2.5(8)
Zr(1) C(6) C(7) C(8) 65.1(5)
Zr(1) C(6) C(10) C(9) -65.9(4)
P(2) C(6) C(7) Zr(1) 131.8(6)
P(2) C(6) C(7) C(8) -163.1(5)
P(2) C(6) C(10) Zr(1) -130.8(5)
P(2) C(6) C(10) C(9) 163.3(5)
C(7) C(6) C(10) Zr(1) 67.4(4)
C(7) C(6) C(10) C(9) 1.5(7)
C(10) C(6) C(7) Zr(1) -66.9(4)
C(10) C(6) C(7) C(8) -1.8(7)
Zr(1) C(7) C(8) C(9) 66.1(5)
C(6) C(7) C(8) Zr(1) -64.6(5)
C(6) C(7) C(8) C(9) 1.5(8)
Zr(1) C(8) C(9) C(10) 66.1(5)
C(7) C(8) C(9) Zr(1) -66.5(5)
C(7) C(8) C(9) C(10) -0.4(8)
Zr(1) C(9) C(10) C(6) 65.7(4)
C(8) C(9) C(10) Zr(1) -66.4(5)
C(8) C(9) C(10) C(6) -0.7(7)
Fe(1) C(19) C(20) C(21) 61.3(5)
Fe(1) C(19) C(20) C(25) -125.0(8)
Fe(1) C(19) C(23) C(22) -64.0(5)
Fe(1) C(19) C(23) C(28) 134.2(8)
C(20) C(19) C(23) Fe(1) 59.1(5)
C(20) C(19) C(23) C(22) -4.9(8)
C(20) C(19) C(23) C(28) -166.8(7)
C(23) C(19) C(20) Fe(1) -58.8(5)
C(23) C(19) C(20) C(21) 2.5(8)
C(23) C(19) C(20) C(25) 176.1(7)
C(24) C(19) C(20) Fe(1) 133.8(8)
C(24) C(19) C(20) C(21) -164.9(7)
C(24) C(19) C(20) C(25) 8.7(13)
C(24) C(19) C(23) Fe(1) -133.3(7)
C(24) C(19) C(23) C(22) 162.7(7)
C(24) C(19) C(23) C(28) 0.9(13)
Fe(1) C(20) C(21) C(22) 63.2(5)
Fe(1) C(20) C(21) C(26) -122.0(7)
C(19) C(20) C(21) Fe(1) -62.2(5)
C(19) C(20) C(21) C(22) 1.0(8)
C(19) C(20) C(21) C(26) 175.8(7)
C(25) C(20) C(21) Fe(1) 123.7(7)
C(25) C(20) C(21) C(22) -173.0(7)
C(25) C(20) C(21) C(26) 1.8(12)
Fe(1) C(21) C(22) C(23) 57.8(5)
Fe(1) C(21) C(22) C(27) -135.3(6)
C(20) C(21) C(22) Fe(1) -61.8(5)
C(20) C(21) C(22) C(23) -4.0(8)
C(20) C(21) C(22) C(27) 162.9(6)
C(26) C(21) C(22) Fe(1) 123.4(7)
C(26) C(21) C(22) C(23) -178.7(6)
C(26) C(21) C(22) C(27) -11.9(11)
Fe(1) C(22) C(23) C(19) 63.8(5)
Fe(1) C(22) C(23) C(28) -133.9(6)
C(21) C(22) C(23) Fe(1) -58.3(5)
C(21) C(22) C(23) C(19) 5.5(8)
C(21) C(22) C(23) C(28) 167.8(6)
C(27) C(22) C(23) Fe(1) 134.4(6)
C(27) C(22) C(23) C(19) -161.7(6)
C(27) C(22) C(23) C(28) 0.5(10)
Zr(2) C(29) C(30) C(31) -64.2(5)
Zr(2) C(29) C(33) C(32) 65.1(5)
P(3) C(29) C(30) Zr(2) -134.3(6)
P(3) C(29) C(30) C(31) 161.5(6)
P(3) C(29) C(33) Zr(2) 132.8(5)
P(3) C(29) C(33) C(32) -162.1(5)
C(30) C(29) C(33) Zr(2) -68.1(4)
C(30) C(29) C(33) C(32) -3.1(8)
C(33) C(29) C(30) Zr(2) 67.2(4)
C(33) C(29) C(30) C(31) 3.0(8)
Zr(2) C(30) C(31) C(32) -66.1(5)
C(29) C(30) C(31) Zr(2) 64.2(5)
C(29) C(30) C(31) C(32) -1.9(8)
Zr(2) C(31) C(32) C(33) -67.3(5)
C(30) C(31) C(32) Zr(2) 67.2(5)
C(30) C(31) C(32) C(33) -0.1(6)
Zr(2) C(32) C(33) C(29) -65.6(5)
C(31) C(32) C(33) Zr(2) 67.6(5)
C(31) C(32) C(33) C(29) 2.0(8)
Zr(2) C(34) C(35) C(36) 64.7(5)
Zr(2) C(34) C(38) C(37) -66.2(5)
P(4) C(34) C(35) Zr(2) 131.2(5)
P(4) C(34) C(35) C(36) -164.1(5)
P(4) C(34) C(38) Zr(2) -130.4(5)
P(4) C(34) C(38) C(37) 163.4(5)
C(35) C(34) C(38) Zr(2) 67.5(4)
C(35) C(34) C(38) C(37) 1.3(8)
C(38) C(34) C(35) Zr(2) -66.7(5)
C(38) C(34) C(35) C(36) -2.0(8)
Zr(2) C(35) C(36) C(37) 66.4(5)
C(34) C(35) C(36) Zr(2) -64.5(5)
C(34) C(35) C(36) C(37) 1.9(8)
Zr(2) C(36) C(37) C(38) 65.9(5)
C(35) C(36) C(37) Zr(2) -67.0(5)
C(35) C(36) C(37) C(38) -1.1(8)
Zr(2) C(37) C(38) C(34) 66.1(5)
C(36) C(37) C(38) Zr(2) -66.3(5)
C(36) C(37) C(38) C(34) -0.1(6)
Fe(2) C(47) C(48) C(49) -62.2(4)
Fe(2) C(47) C(48) C(53) 123.2(7)
Fe(2) C(47) C(51) C(50) 58.4(4)
Fe(2) C(47) C(51) C(56) -136.2(7)
C(48) C(47) C(51) Fe(2) -60.3(4)
C(48) C(47) C(51) C(50) -1.9(7)
C(48) C(47) C(51) C(56) 163.5(7)
C(51) C(47) C(48) Fe(2) 61.8(4)
C(51) C(47) C(48) C(49) -0.5(7)
C(51) C(47) C(48) C(53) -175.1(6)
C(52) C(47) C(48) Fe(2) -122.4(7)
C(52) C(47) C(48) C(49) 175.4(6)
C(52) C(47) C(48) C(53) 0.8(11)
C(52) C(47) C(51) Fe(2) 123.8(7)
C(52) C(47) C(51) C(50) -177.9(6)
C(52) C(47) C(51) C(56) -12.4(12)
Fe(2) C(48) C(49) C(50) -59.5(4)
Fe(2) C(48) C(49) C(54) 132.6(6)
C(47) C(48) C(49) Fe(2) 62.1(5)
C(47) C(48) C(49) C(50) 2.7(7)
C(47) C(48) C(49) C(54) -165.2(6)
C(53) C(48) C(49) Fe(2) -123.4(6)
C(53) C(48) C(49) C(50) 177.1(6)
C(53) C(48) C(49) C(54) 9.2(10)
Fe(2) C(49) C(50) C(51) -63.4(4)
Fe(2) C(49) C(50) C(55) 132.0(6)
C(48) C(49) C(50) Fe(2) 59.6(4)
C(48) C(49) C(50) C(51) -3.8(7)
C(48) C(49) C(50) C(55) -168.4(6)
C(54) C(49) C(50) Fe(2) -131.9(6)
C(54) C(49) C(50) C(51) 164.7(5)
C(54) C(49) C(50) C(55) 0.2(7)
Fe(2) C(50) C(51) C(47) -59.1(4)
Fe(2) C(50) C(51) C(56) 135.5(7)
C(49) C(50) C(51) Fe(2) 62.7(4)
C(49) C(50) C(51) C(47) 3.6(7)
C(49) C(50) C(51) C(56) -161.8(6)
C(55) C(50) C(51) Fe(2) -132.9(7)
C(55) C(50) C(51) C(47) 168.0(6)
C(55) C(50) C(51) C(56) 2.6(11)
C(58) C(57) C(62) C(61) -1.8(14)
C(62) C(57) C(58) C(59) 1.1(15)
C(63) C(57) C(58) C(59) -179.3(10)
C(63) C(57) C(62) C(61) 178.6(9)
C(57) C(58) C(59) C(60) -0.5(14)
C(58) C(59) C(60) C(61) 0.6(14)
C(59) C(60) C(61) C(62) -1.2(16)
C(60) C(61) C(62) C(57) 1.8(14)
C(65) C(64) C(69) C(68) 0.5(15)
C(69) C(64) C(65) C(66) -3.2(17)
C(70) C(64) C(65) C(66) 177.2(11)
C(70) C(64) C(69) C(68) -179.8(7)
C(64) C(65) C(66) C(67) 2.0(19)
C(65) C(66) C(67) C(68) 1.9(19)
C(66) C(67) C(68) C(69) -4.5(18)
C(67) C(68) C(69) C(64) 3.3(18)
C(72) C(71) C(76) C(75) 6.6(13)
C(76) C(71) C(72) C(73) -0.6(14)
C(77) C(71) C(72) C(73) -179.0(11)
C(77) C(71) C(76) C(75) -175.3(10)
C(71) C(72) C(73) C(74) -6(2)
C(72) C(73) C(74) C(75) 5(2)
C(73) C(74) C(75) C(76) 2(2)
C(74) C(75) C(76) C(71) -7.5(16)
